data_4346233
loop_
_publ_author_name
'Choi, Bonnie'
'Paley, Daniel W.'
'Siegrist, Theo'
'Steigerwald, Michael L.'
'Roy, Xavier'

_publ_section_title
;
 Ligand Control of Manganese Telluride Molecular Cluster Core Nuclearity.
;
_journal_issue 17
_journal_name_full 'Inorganic chemistry'
_journal_page_first 8348
_journal_page_last 8355
_journal_paper_doi 10.1021/acs.inorgchem.5b01020
_journal_volume 54
_journal_year 2015
_chemical_formula_moiety '(C44 H80 Mn4 N8 Te4), (C7 H8)'
_chemical_formula_sum 'C51 H88 Mn4 N8 Te4'
_chemical_formula_weight 1543.45
_space_group_crystal_system triclinic
_space_group_IT_number 2
_space_group_name_Hall '-P 1'
_space_group_name_H-M_alt 'P -1'
_atom_sites_solution_hydrogens geom
_atom_sites_solution_primary direct
_audit_creation_date 2015-02-02
_audit_creation_method
;
Olex2 1.2
(compiled 2015.01.26 svn.r3151 for OlexSys, GUI svn.r4998)
;
_cell_angle_alpha 93.2204(11)
_cell_angle_beta 103.8643(12)
_cell_angle_gamma 97.4031(11)
_cell_formula_units_Z 4
_cell_length_a 13.84818(18)
_cell_length_b 19.8259(3)
_cell_length_c 24.1907(4)
_cell_measurement_reflns_used 70662
_cell_measurement_temperature 100
_cell_measurement_theta_max 29.1940
_cell_measurement_theta_min 3.5470
_cell_volume 6368.18(17)
_computing_cell_refinement
;
CrysAlisPro, Agilent Technologies,
Version 1.171.37.35 (release 13-08-2014 CrysAlis171 .NET)
(compiled Aug 13 2014,18:06:01)
;
_computing_data_collection
;
CrysAlisPro, Agilent Technologies,
Version 1.171.37.35 (release 13-08-2014 CrysAlis171 .NET)
(compiled Aug 13 2014,18:06:01)
;
_computing_data_reduction
;
CrysAlisPro, Agilent Technologies,
Version 1.171.37.35 (release 13-08-2014 CrysAlis171 .NET)
(compiled Aug 13 2014,18:06:01)
;
_computing_molecular_graphics 'Olex2 (Dolomanov et al., 2009)'
_computing_publication_material 'Olex2 (Dolomanov et al., 2009)'
_computing_structure_refinement 'ShelXL (Sheldrick, 2008)'
_computing_structure_solution 'ShelXS (Sheldrick, 2008)'
_diffrn_ambient_temperature 100
_diffrn_detector 'CCD plate'
_diffrn_detector_area_resol_mean 8.0549
_diffrn_detector_type EosS2
_diffrn_measured_fraction_theta_full 0.998
_diffrn_measured_fraction_theta_max 0.917
_diffrn_measurement_details
;
#__ type_ start__ end____ width___ exp.time_
  1 omega  -31.00   53.00   1.0000   14.0000
omega____ theta____ kappa____ phi______ frames
    -      -14.6148   57.0000  -30.0000 84

#__ type_ start__ end____ width___ exp.time_
  2 omega   -9.00   85.00   1.0000   14.0000
omega____ theta____ kappa____ phi______ frames
    -       17.3492   77.0000    0.0000 94

#__ type_ start__ end____ width___ exp.time_
  3 omega   35.00   90.00   1.0000   14.0000
omega____ theta____ kappa____ phi______ frames
    -       17.3492  178.0000 -120.0000 55

#__ type_ start__ end____ width___ exp.time_
  4 omega    1.00   85.00   1.0000   14.0000
omega____ theta____ kappa____ phi______ frames
    -       17.3492   57.0000 -150.0000 84

#__ type_ start__ end____ width___ exp.time_
  5 omega  -52.00   37.00   1.0000   14.0000
omega____ theta____ kappa____ phi______ frames
    -       17.3492  -37.0000  -30.0000 89

#__ type_ start__ end____ width___ exp.time_
  6 omega    1.00   85.00   1.0000   14.0000
omega____ theta____ kappa____ phi______ frames
    -       17.3492   57.0000  120.0000 84

#__ type_ start__ end____ width___ exp.time_
  7 omega  -12.00   89.00   1.0000   14.0000
omega____ theta____ kappa____ phi______ frames
    -       17.3492   19.0000   30.0000 101

#__ type_ start__ end____ width___ exp.time_
  8 omega    1.00   85.00   1.0000   14.0000
omega____ theta____ kappa____ phi______ frames
    -       17.3492   57.0000  -90.0000 84

#__ type_ start__ end____ width___ exp.time_
  9 omega  -57.00   -8.00   1.0000   14.0000
omega____ theta____ kappa____ phi______ frames
    -      -14.6148  106.0000   41.0000 49

#__ type_ start__ end____ width___ exp.time_
 10 omega  -20.00   56.00   1.0000   14.0000
omega____ theta____ kappa____ phi______ frames
    -       17.3492  -99.0000 -150.0000 76

#__ type_ start__ end____ width___ exp.time_
 11 omega   35.00   90.00   1.0000   14.0000
omega____ theta____ kappa____ phi______ frames
    -       17.3492  178.0000  150.0000 55

#__ type_ start__ end____ width___ exp.time_
 12 omega  -20.00   56.00   1.0000   14.0000
omega____ theta____ kappa____ phi______ frames
    -       17.3492  -99.0000  -30.0000 76

#__ type_ start__ end____ width___ exp.time_
 13 omega   35.00   90.00   1.0000   14.0000
omega____ theta____ kappa____ phi______ frames
    -       17.3492  178.0000    0.0000 55

#__ type_ start__ end____ width___ exp.time_
 14 omega  -20.00   56.00   1.0000   14.0000
omega____ theta____ kappa____ phi______ frames
    -       17.3492  -99.0000   90.0000 76

#__ type_ start__ end____ width___ exp.time_
 15 omega   34.00   90.00   1.0000   14.0000
omega____ theta____ kappa____ phi______ frames
    -       17.3492 -178.0000  -30.0000 56

#__ type_ start__ end____ width___ exp.time_
 16 omega  -34.00   55.00   1.0000   14.0000
omega____ theta____ kappa____ phi______ frames
    -      -14.6148   37.0000   60.0000 89

#__ type_ start__ end____ width___ exp.time_
 17 omega  -14.00   60.00   1.0000   14.0000
omega____ theta____ kappa____ phi______ frames
    -       17.3492 -106.0000  -57.0000 74

#__ type_ start__ end____ width___ exp.time_
 18 omega  -20.00   56.00   1.0000   14.0000
omega____ theta____ kappa____ phi______ frames
    -       17.3492  -99.0000  150.0000 76

#__ type_ start__ end____ width___ exp.time_
 19 omega  -20.00   56.00   1.0000   14.0000
omega____ theta____ kappa____ phi______ frames
    -       17.3492  -99.0000    0.0000 76

#__ type_ start__ end____ width___ exp.time_
 20 omega  -20.00   56.00   1.0000   14.0000
omega____ theta____ kappa____ phi______ frames
    -       17.3492  -99.0000 -120.0000 76

#__ type_ start__ end____ width___ exp.time_
 21 omega  -20.00   56.00   1.0000   14.0000
omega____ theta____ kappa____ phi______ frames
    -       17.3492  -99.0000   30.0000 76

#__ type_ start__ end____ width___ exp.time_
 22 omega  -50.00   44.00   1.0000   14.0000
omega____ theta____ kappa____ phi______ frames
    -       17.3492  -77.0000 -120.0000 94

#__ type_ start__ end____ width___ exp.time_
 23 omega   -9.00   85.00   1.0000   14.0000
omega____ theta____ kappa____ phi______ frames
    -       17.3492   77.0000  150.0000 94
;
_diffrn_measurement_device 'four-circle diffractometer'
_diffrn_measurement_device_type 'SuperNova, Dual, Cu at zero, EosS2'
_diffrn_measurement_method '\w scans'
_diffrn_orient_matrix_UB_11 0.0018966000
_diffrn_orient_matrix_UB_12 0.0005962000
_diffrn_orient_matrix_UB_13 -0.0290132000
_diffrn_orient_matrix_UB_21 0.0129291000
_diffrn_orient_matrix_UB_22 0.0360463000
_diffrn_orient_matrix_UB_23 0.0040094000
_diffrn_orient_matrix_UB_31 0.0517091000
_diffrn_orient_matrix_UB_32 -0.0035491000
_diffrn_orient_matrix_UB_33 0.0078604000
_diffrn_radiation_monochromator mirror
_diffrn_radiation_probe x-ray
_diffrn_radiation_type MoK\a
_diffrn_radiation_wavelength 0.71073
_diffrn_reflns_av_R_equivalents 0.0455
_diffrn_reflns_av_unetI/netI 0.0327
_diffrn_reflns_Laue_measured_fraction_full 0.998
_diffrn_reflns_Laue_measured_fraction_max 0.917
_diffrn_reflns_limit_h_max 19
_diffrn_reflns_limit_h_min -19
_diffrn_reflns_limit_k_max 27
_diffrn_reflns_limit_k_min -27
_diffrn_reflns_limit_l_max 33
_diffrn_reflns_limit_l_min -33
_diffrn_reflns_number 252569
_diffrn_reflns_point_group_measured_fraction_full 0.998
_diffrn_reflns_point_group_measured_fraction_max 0.917
_diffrn_reflns_theta_full 25.242
_diffrn_reflns_theta_max 29.708
_diffrn_reflns_theta_min 3.316
_diffrn_source 'SuperNova (Mo) X-ray Source'
_exptl_absorpt_coefficient_mu 2.608
_exptl_absorpt_correction_T_max 0.840
_exptl_absorpt_correction_T_min 0.703
_exptl_absorpt_correction_type analytical
_exptl_absorpt_process_details
;
CrysAlisPro, Agilent Technologies,
Version 1.171.37.35 (release 13-08-2014 CrysAlis171 .NET)
(compiled Aug 13 2014,18:06:01)
Analytical numeric absorption correction using a multifaceted crystal
			model based on expressions derived by R.C. Clark & J.S. Reid.
(Clark, R. C. & Reid, J. S. (1995). Acta Cryst. A51, 887-897)
Empirical absorption correction using spherical harmonics,
 implemented in SCALE3 ABSPACK scaling algorithm.
;
_exptl_crystal_density_diffrn 1.610
_exptl_crystal_description
;
;
_exptl_crystal_F_000 3032
_exptl_crystal_size_max 0.1954
_exptl_crystal_size_mid 0.1262
_exptl_crystal_size_min 0.0935
_refine_diff_density_max 2.307
_refine_diff_density_min -1.234
_refine_diff_density_rms 0.115
_refine_ls_extinction_method none
_refine_ls_goodness_of_fit_ref 1.115
_refine_ls_hydrogen_treatment constr
_refine_ls_matrix_type full
_refine_ls_number_parameters 2256
_refine_ls_number_reflns 33207
_refine_ls_number_restraints 8971
_refine_ls_restrained_S_all 1.020
_refine_ls_R_factor_all 0.0657
_refine_ls_R_factor_gt 0.0466
_refine_ls_shift/su_max 0.005
_refine_ls_shift/su_mean 0.000
_refine_ls_structure_factor_coef Fsqd
_refine_ls_weighting_details 'w=1/[\s^2^(Fo^2^)+(0.0245P)^2^+22.8084P] where P=(Fo^2^+2Fc^2^)/3'
_refine_ls_weighting_scheme calc
_refine_ls_wR_factor_gt 0.0901
_refine_ls_wR_factor_ref 0.0977
_reflns_Friedel_coverage 0.000
_reflns_number_gt 26451
_reflns_number_total 33207
_reflns_threshold_expression 'I > 2\s(I)'
_cod_data_source_file Mn4Te4_iPr2NHC4.cif
_cod_data_source_block Mn4Te4-iPr2NHC-4
_cod_original_cell_volume 6368.18(15)
_cod_database_code 4346233
_chemical_oxdiff_formula 'C88 H141 Mn8 N16 Te8 '
_shelx_space_group_comment
;
The symmetry employed for this shelxl refinement is uniquely defined
by the following loop, which should always be used as a source of
symmetry information in preference to the above space-group names.
They are only intended as comments.
;
_reflns_odcompleteness_completeness 99.79
_reflns_odcompleteness_iscentric 1
_reflns_odcompleteness_theta 26.32
_olex2_refinement_description
;
1. Fixed Uiso
 At 1.2 times of:
  All C(H) groups
 At 1.5 times of:
  All C(H,H,H) groups
2. Restrained distances
 C8_1$1-C9_17
 -3.6 with sigma of 0.02
 C8_6-C13_17
 -3.6 with sigma of 0.02
 H1B_212-C3_212
 2.59 with sigma of 0.02
 Mn5_101-C1_3 \\sim Mn6_101-C1_2 \\sim Mn6_101-C1_22 \\sim Mn7_101-C1_1 \\sim
Mn7_101-C1_11 ~
 Mn8_101-C1_4 \\sim Mn8_101-C1_14 \\sim Mn5_111-C1_5 \\sim Mn5_112-C1_5 \\sim
Mn6_111-C1_6 ~
 Mn6_112-C1_16 \\sim Mn7_111-C1_7 \\sim Mn7_112-C1_17 \\sim Mn7_112-C1_27 \\sim
Mn8_111-C1_8 ~
 Mn8_112-C1_18
 with sigma of 0.02
3. Restrained planarity
 C1_1, N2_1, C3_1, C4_1, N5_1, C6_1, C9_1, C10_1, C11_1
 C1_11, N2_11, C3_11, C4_11, N5_11, C6_11, C9_11, C10_11, C11_11
 C1_2, N2_2, C3_2, C4_2, N5_2, C6_2, C9_2, C10_2, C11_2
 C1_22, N2_22, C3_22, C4_22, N5_22, C6_22, C9_22, C10_22, C11_22
 C1_3, N2_3, C3_3, C4_3, N5_3, C6_3, C9_3, C10_3, C11_3
 C1_4, N2_4, C3_4, C4_4, N5_4, C6_4, C9_4, C10_4, C11_4
 C1_14, N2_14, C3_14, C4_14, N5_14, C6_14, C9_14, C10_14, C11_14
 C1_5, N2_5, C3_5, C4_5, N5_5, C6_5, C9_5, C10_5, C11_5
 C1_6, N2_6, C3_6, C4_6, N5_6, C6_6, C9_6, C10_6, C11_6
 C1_16, N2_16, C3_16, C4_16, N5_16, C6_16, C9_16, C10_16, C11_16
 C1_7, N2_7, C3_7, C4_7, N5_7, C6_7, C9_7, C10_7, C11_7
 C1_17, N2_17, C3_17, C4_17, N5_17, C6_17, C9_17, C10_17, C11_17
 C1_27, N2_27, C3_27, C4_27, N5_27, C6_27, C9_27, C10_27, C11_27
 C1_8, N2_8, C3_8, C4_8, N5_8, C6_8, C9_8, C10_8, C11_8
 C1_18, N2_18, C3_18, C4_18, N5_18, C6_18, C9_18, C10_18, C11_18
 with sigma of 0.1
4. Uiso/Uaniso restraints and constraints
All non-hydrogen atoms have similar U: within 1A with sigma of 0.02 and sigma
for terminal atoms of 0.04
All non-hydrogen atoms have similar U: within 1.7A with sigma of 0.04 and sigma
for terminal atoms of 0.08
5. Rigid body (RIGU) restrains
 All non-hydrogen atoms
 with sigma for 1-2 distances of 0.004 and sigma for 1-3 distances of 0.004
6. Same fragment restrains
{C1_11, N2_11, C3_11, C4_11, N5_11, C6_11, C7_11, C8_11, C9_11, C10_11, C11_11,
C12_11, C13_11}
{C1_2, N2_2, C3_2, C4_2, N5_2, C6_2, C7_2, C8_2, C9_2, C10_2, C11_2, C12_2,
C13_2}
{C1_22, N2_22, C3_22, C4_22, N5_22, C6_22, C7_22, C8_22, C9_22, C10_22, C11_22,
C12_22, C13_22}
{C1_3, N2_3, C3_3, C4_3, N5_3, C6_3, C7_3, C8_3, C9_3, C10_3, C11_3, C12_3,
C13_3}
{C1_4, N2_4, C3_4, C4_4, N5_4, C6_4, C7_4, C8_4, C9_4, C10_4, C11_4, C12_4,
C13_4}
{C1_14, N2_14, C3_14, C4_14, N5_14, C6_14, C7_14, C8_14, C9_14, C10_14, C11_14,
C12_14, C13_14}
{C1_5, N2_5, C3_5, C4_5, N5_5, C6_5, C7_5, C8_5, C9_5, C10_5, C11_5, C12_5,
C13_5}
{C1_6, N2_6, C3_6, C4_6, N5_6, C6_6, C7_6, C8_6, C9_6, C10_6, C11_6, C12_6,
C13_6}
{C1_16, N2_16, C3_16, C4_16, N5_16, C6_16, C7_16, C8_16, C9_16, C10_16, C11_16,
C12_16, C13_16}
{C1_7, N2_7, C3_7, C4_7, N5_7, C6_7, C7_7, C8_7, C9_7, C10_7, C11_7, C12_7,
C13_7}
{C1_17, N2_17, C3_17, C4_17, N5_17, C6_17, C7_17, C8_17, C9_17, C10_17, C11_17,
C12_17, C13_17}
{C1_27, N2_27, C3_27, C4_27, N5_27, C6_27, C7_27, C8_27, C9_27, C10_27, C11_27,
C12_27, C13_27}
{C1_8, N2_8, C3_8, C4_8, N5_8, C6_8, C7_8, C8_8, C9_8, C10_8, C11_8, C12_8,
C13_8}
{C1_18, N2_18, C3_18, C4_18, N5_18, C6_18, C7_18, C8_18, C9_18, C10_18, C11_18,
C12_18, C13_18}
as
{C1_1, N2_1, C3_1, C4_1, N5_1, C6_1, C7_1, C8_1, C9_1, C10_1, C11_1, C12_1,
C13_1} sigma for 1-2: 0.02 1-3: 0.04
7. Others
 1*[Sof(C1)+Sof(H1A)+Sof(H1B)+Sof(H1C)+Sof(C2)+Sof(C3)+Sof(H3)+Sof(C4)+Sof(H4)+
 Sof(C5)+Sof(H5)+Sof(C6)+Sof(H6)+Sof(C7)+Sof(H7)]+1*[Sof(C1)+Sof(H1A)+Sof(H1B)+
 Sof(H1C)+Sof(C2)+Sof(C3)+Sof(H3)+Sof(C4)+Sof(H4)+Sof(C5)+Sof(H5)+Sof(C6)+
 Sof(H6)+Sof(C7)+Sof(H7)]+1*[Sof(C1)+Sof(H1A)+Sof(H1B)+Sof(H1C)+Sof(C2)+Sof(C3)+
 Sof(H3)+Sof(C4)+Sof(H4)+Sof(C5)+Sof(H5)+Sof(C6)+Sof(H6)+Sof(C7)+Sof(H7)+
 Sof(C1)+Sof(H1A)+Sof(H1B)+Sof(H1C)+Sof(C2)+Sof(C3)+Sof(H3)+Sof(C4)+Sof(H4)+
 Sof(C5)+Sof(H5)+Sof(C6)+Sof(H6)+Sof(C7)+Sof(H7)+Sof(C1)+Sof(H1A)+Sof(H1B)+
 Sof(H1C)+Sof(C2)+Sof(C3)+Sof(H3)+Sof(C4)+Sof(H4)+Sof(C5)+Sof(H5)+Sof(C6)+
 Sof(H6)+Sof(C7)+Sof(H7)+Sof(Q1)+Sof(Q2)+Sof(Q3)+Sof(Q4)+Sof(Q5)+Sof(Q6)+
 Sof(Q7)+Sof(Q8)+Sof(Q9)+Sof(Q10)+Sof(Q11)+Sof(Q12)+Sof(Q13)+Sof(Q14)+Sof(Q15)+
 Sof(Q16)+Sof(Q17)+Sof(Q18)+Sof(Q19)+Sof(Q20)+Sof(Q21)+Sof(Q22)+Sof(Q23)+
 Sof(Q24)+Sof(Q25)+Sof(Q26)+Sof(Q27)+Sof(Q28)+Sof(Q29)+Sof(Q30)+Sof(Q31)+
 Sof(Q32)+Sof(Q33)+Sof(Q34)+Sof(Q35)+Sof(Q36)+Sof(Q37)+Sof(Q38)+Sof(Q39)+
 Sof(Q40)]=1 with esd of 0.001
 1*[Sof(Te1)+Sof(Te2)+Sof(Te3)+Sof(Te4)+Sof(Mn5)+Sof(Mn6)+Sof(Mn7)+Sof(Mn8)+
 Sof(Te1)+Sof(Te2)+Sof(Te3)+Sof(Te4)+Sof(Mn5)+Sof(Mn6)+Sof(Mn7)+Sof(Mn8)+
 Sof(C1)+Sof(N2)+Sof(C3)+Sof(C4)+Sof(N5)+Sof(C6)+Sof(H6)+Sof(C7)+Sof(H7A)+
 Sof(H7B)+Sof(H7C)+Sof(C8)+Sof(H8A)+Sof(H8B)+Sof(H8C)+Sof(C9)+Sof(H9A)+Sof(H9B)+
 Sof(H9C)+Sof(C10)+Sof(H10A)+Sof(H10B)+Sof(H10C)+Sof(C11)+Sof(H11)+Sof(C12)+
 Sof(H12A)+Sof(H12B)+Sof(H12C)+Sof(C13)+Sof(H13A)+Sof(H13B)+Sof(H13C)+Sof(C1)+
 Sof(N2)+Sof(C3)+Sof(C4)+Sof(N5)+Sof(C6)+Sof(H6)+Sof(C7)+Sof(H7A)+Sof(H7B)+
 Sof(H7C)+Sof(C8)+Sof(H8A)+Sof(H8B)+Sof(H8C)+Sof(C9)+Sof(H9A)+Sof(H9B)+Sof(H9C)+
 Sof(C10)+Sof(H10A)+Sof(H10B)+Sof(H10C)+Sof(C11)+Sof(H11)+Sof(C12)+Sof(H12A)+
 Sof(H12B)+Sof(H12C)+Sof(C13)+Sof(H13A)+Sof(H13B)+Sof(H13C)+Sof(C1)+Sof(N2)+
 Sof(C3)+Sof(C4)+Sof(N5)+Sof(C6)+Sof(H6)+Sof(C7)+Sof(H7A)+Sof(H7B)+Sof(H7C)+
 Sof(C8)+Sof(H8A)+Sof(H8B)+Sof(H8C)+Sof(C9)+Sof(H9A)+Sof(H9B)+Sof(H9C)+Sof(C10)+
 Sof(H10A)+Sof(H10B)+Sof(H10C)+Sof(C11)+Sof(H11)+Sof(C12)+Sof(H12A)+Sof(H12B)+
 Sof(H12C)+Sof(C13)+Sof(H13A)+Sof(H13B)+Sof(H13C)]+1*[Sof(C1)+Sof(N2)+Sof(C3)+
 Sof(C4)+Sof(N5)+Sof(C6)+Sof(H6)+Sof(C7)+Sof(H7A)+Sof(H7B)+Sof(H7C)+Sof(C8)+
 Sof(H8A)+Sof(H8B)+Sof(H8C)+Sof(C9)+Sof(H9A)+Sof(H9B)+Sof(H9C)+Sof(C10)+
 Sof(H10A)+Sof(H10B)+Sof(H10C)+Sof(C11)+Sof(H11)+Sof(C12)+Sof(H12A)+Sof(H12B)+
 Sof(H12C)+Sof(C13)+Sof(H13A)+Sof(H13B)+Sof(H13C)+Sof(C1)+Sof(N2)+Sof(C3)+
 Sof(C4)+Sof(N5)+Sof(C6)+Sof(H6)+Sof(C7)+Sof(H7A)+Sof(H7B)+Sof(H7C)+Sof(C8)+
 Sof(H8A)+Sof(H8B)+Sof(H8C)+Sof(C9)+Sof(H9A)+Sof(H9B)+Sof(H9C)+Sof(C10)+
 Sof(H10A)+Sof(H10B)+Sof(H10C)+Sof(C11)+Sof(H11)+Sof(C12)+Sof(H12A)+Sof(H12B)+
 Sof(H12C)+Sof(C13)+Sof(H13A)+Sof(H13B)+Sof(H13C)+Sof(C1)+Sof(N2)+Sof(C3)+
 Sof(C4)+Sof(N5)+Sof(C6)+Sof(H6)+Sof(C7)+Sof(H7A)+Sof(H7B)+Sof(H7C)+Sof(C8)+
 Sof(H8A)+Sof(H8B)+Sof(H8C)+Sof(C9)+Sof(H9A)+Sof(H9B)+Sof(H9C)+Sof(C10)+
 Sof(H10A)+Sof(H10B)+Sof(H10C)+Sof(C11)+Sof(H11)+Sof(C12)+Sof(H12A)+Sof(H12B)+
 Sof(H12C)+Sof(C13)+Sof(H13A)+Sof(H13B)+Sof(H13C)+Sof(C1)+Sof(N2)+Sof(C3)+
 Sof(C4)+Sof(N5)+Sof(C6)+Sof(H6)+Sof(C7)+Sof(H7A)+Sof(H7B)+Sof(H7C)+Sof(C8)+
 Sof(H8A)+Sof(H8B)+Sof(H8C)+Sof(C9)+Sof(H9A)+Sof(H9B)+Sof(H9C)+Sof(C10)+
 Sof(H10A)+Sof(H10B)+Sof(H10C)+Sof(C11)+Sof(H11)+Sof(C12)+Sof(H12A)+Sof(H12B)+
 Sof(H12C)+Sof(C13)+Sof(H13A)+Sof(H13B)+Sof(H13C)+Sof(C1)+Sof(N2)+Sof(C3)+
 Sof(C4)+Sof(N5)+Sof(C6)+Sof(H6)+Sof(C7)+Sof(H7A)+Sof(H7B)+Sof(H7C)+Sof(C8)+
 Sof(H8A)+Sof(H8B)+Sof(H8C)+Sof(C9)+Sof(H9A)+Sof(H9B)+Sof(H9C)+Sof(C10)+
 Sof(H10A)+Sof(H10B)+Sof(H10C)+Sof(C11)+Sof(H11)+Sof(C12)+Sof(H12A)+Sof(H12B)+
 Sof(H12C)+Sof(C13)+Sof(H13A)+Sof(H13B)+Sof(H13C)]+1*[Sof(C1)+Sof(N2)+Sof(C3)+
 Sof(C4)+Sof(N5)+Sof(C6)+Sof(H6)+Sof(C7)+Sof(H7A)+Sof(H7B)+Sof(H7C)+Sof(C8)+
 Sof(H8A)+Sof(H8B)+Sof(H8C)+Sof(C9)+Sof(H9A)+Sof(H9B)+Sof(H9C)+Sof(C10)+
 Sof(H10A)+Sof(H10B)+Sof(H10C)+Sof(C11)+Sof(H11)+Sof(C12)+Sof(H12A)+Sof(H12B)+
 Sof(H12C)+Sof(C13)+Sof(H13A)+Sof(H13B)+Sof(H13C)]=1 with esd of 0.001
 Sof(Te1)=Sof(Te2)=Sof(Te3)=Sof(Te4)=Sof(Mn5)=Sof(Mn6)=Sof(Mn7)=Sof(Mn8)=
 Sof(C1)=Sof(N2)=Sof(C3)=Sof(C4)=Sof(N5)=Sof(C6)=Sof(H6)=Sof(C7)=Sof(H7A)=
 Sof(H7B)=Sof(H7C)=Sof(C8)=Sof(H8A)=Sof(H8B)=Sof(H8C)=Sof(C9)=Sof(H9A)=Sof(H9B)=
 Sof(H9C)=Sof(C10)=Sof(H10A)=Sof(H10B)=Sof(H10C)=Sof(C11)=Sof(H11)=Sof(C12)=
 Sof(H12A)=Sof(H12B)=Sof(H12C)=Sof(C13)=Sof(H13A)=Sof(H13B)=Sof(H13C)=1-FVAR(1)
 Sof(Te1)=Sof(Te2)=Sof(Te3)=Sof(Te4)=Sof(Mn5)=Sof(Mn6)=Sof(Mn7)=Sof(Mn8)=
 Sof(C1)=Sof(N2)=Sof(C3)=Sof(C4)=Sof(N5)=Sof(C6)=Sof(H6)=Sof(C7)=Sof(H7A)=
 Sof(H7B)=Sof(H7C)=Sof(C8)=Sof(H8A)=Sof(H8B)=Sof(H8C)=Sof(C9)=Sof(H9A)=Sof(H9B)=
 Sof(H9C)=Sof(C10)=Sof(H10A)=Sof(H10B)=Sof(H10C)=Sof(C11)=Sof(H11)=Sof(C12)=
 Sof(H12A)=Sof(H12B)=Sof(H12C)=Sof(C13)=Sof(H13A)=Sof(H13B)=Sof(H13C)=Sof(C1)=
 Sof(N2)=Sof(C3)=Sof(C4)=Sof(N5)=Sof(C6)=Sof(H6)=Sof(C7)=Sof(H7A)=Sof(H7B)=
 Sof(H7C)=Sof(C8)=Sof(H8A)=Sof(H8B)=Sof(H8C)=Sof(C9)=Sof(H9A)=Sof(H9B)=Sof(H9C)=
 Sof(C10)=Sof(H10A)=Sof(H10B)=Sof(H10C)=Sof(C11)=Sof(H11)=Sof(C12)=Sof(H12A)=
 Sof(H12B)=Sof(H12C)=Sof(C13)=Sof(H13A)=Sof(H13B)=Sof(H13C)=FVAR(1)
 Sof(C1)=Sof(N2)=Sof(C3)=Sof(C4)=Sof(N5)=Sof(C6)=Sof(H6)=Sof(C7)=Sof(H7A)=
 Sof(H7B)=Sof(H7C)=Sof(C8)=Sof(H8A)=Sof(H8B)=Sof(H8C)=Sof(C9)=Sof(H9A)=Sof(H9B)=
 Sof(H9C)=Sof(C10)=Sof(H10A)=Sof(H10B)=Sof(H10C)=Sof(C11)=Sof(H11)=Sof(C12)=
 Sof(H12A)=Sof(H12B)=Sof(H12C)=Sof(C13)=Sof(H13A)=Sof(H13B)=Sof(H13C)=1-FVAR(2)
 Sof(C1)=Sof(N2)=Sof(C3)=Sof(C4)=Sof(N5)=Sof(C6)=Sof(H6)=Sof(C7)=Sof(H7A)=
 Sof(H7B)=Sof(H7C)=Sof(C8)=Sof(H8A)=Sof(H8B)=Sof(H8C)=Sof(C9)=Sof(H9A)=Sof(H9B)=
 Sof(H9C)=Sof(C10)=Sof(H10A)=Sof(H10B)=Sof(H10C)=Sof(C11)=Sof(H11)=Sof(C12)=
 Sof(H12A)=Sof(H12B)=Sof(H12C)=Sof(C13)=Sof(H13A)=Sof(H13B)=Sof(H13C)=FVAR(2)
 Sof(C1)=Sof(N2)=Sof(C3)=Sof(C4)=Sof(N5)=Sof(C6)=Sof(H6)=Sof(C7)=Sof(H7A)=
 Sof(H7B)=Sof(H7C)=Sof(C8)=Sof(H8A)=Sof(H8B)=Sof(H8C)=Sof(C9)=Sof(H9A)=Sof(H9B)=
 Sof(H9C)=Sof(C10)=Sof(H10A)=Sof(H10B)=Sof(H10C)=Sof(C11)=Sof(H11)=Sof(C12)=
 Sof(H12A)=Sof(H12B)=Sof(H12C)=Sof(C13)=Sof(H13A)=Sof(H13B)=Sof(H13C)=1-FVAR(3)
 Sof(C1)=Sof(N2)=Sof(C3)=Sof(C4)=Sof(N5)=Sof(C6)=Sof(H6)=Sof(C7)=Sof(H7A)=
 Sof(H7B)=Sof(H7C)=Sof(C8)=Sof(H8A)=Sof(H8B)=Sof(H8C)=Sof(C9)=Sof(H9A)=Sof(H9B)=
 Sof(H9C)=Sof(C10)=Sof(H10A)=Sof(H10B)=Sof(H10C)=Sof(C11)=Sof(H11)=Sof(C12)=
 Sof(H12A)=Sof(H12B)=Sof(H12C)=Sof(C13)=Sof(H13A)=Sof(H13B)=Sof(H13C)=FVAR(3)
 Sof(C1)=Sof(N2)=Sof(C3)=Sof(C4)=Sof(N5)=Sof(C6)=Sof(H6)=Sof(C7)=Sof(H7A)=
 Sof(H7B)=Sof(H7C)=Sof(C8)=Sof(H8A)=Sof(H8B)=Sof(H8C)=Sof(C9)=Sof(H9A)=Sof(H9B)=
 Sof(H9C)=Sof(C10)=Sof(H10A)=Sof(H10B)=Sof(H10C)=Sof(C11)=Sof(H11)=Sof(C12)=
 Sof(H12A)=Sof(H12B)=Sof(H12C)=Sof(C13)=Sof(H13A)=Sof(H13B)=Sof(H13C)=Sof(C1)=
 Sof(N2)=Sof(C3)=Sof(C4)=Sof(N5)=Sof(C6)=Sof(H6)=Sof(C7)=Sof(H7A)=Sof(H7B)=
 Sof(H7C)=Sof(C8)=Sof(H8A)=Sof(H8B)=Sof(H8C)=Sof(C9)=Sof(H9A)=Sof(H9B)=Sof(H9C)=
 Sof(C10)=Sof(H10A)=Sof(H10B)=Sof(H10C)=Sof(C11)=Sof(H11)=Sof(C12)=Sof(H12A)=
 Sof(H12B)=Sof(H12C)=Sof(C13)=Sof(H13A)=Sof(H13B)=Sof(H13C)=1-FVAR(4)
 Sof(C1)=Sof(N2)=Sof(C3)=Sof(C4)=Sof(N5)=Sof(C6)=Sof(H6)=Sof(C7)=Sof(H7A)=
 Sof(H7B)=Sof(H7C)=Sof(C8)=Sof(H8A)=Sof(H8B)=Sof(H8C)=Sof(C9)=Sof(H9A)=Sof(H9B)=
 Sof(H9C)=Sof(C10)=Sof(H10A)=Sof(H10B)=Sof(H10C)=Sof(C11)=Sof(H11)=Sof(C12)=
 Sof(H12A)=Sof(H12B)=Sof(H12C)=Sof(C13)=Sof(H13A)=Sof(H13B)=Sof(H13C)=Sof(C1)=
 Sof(N2)=Sof(C3)=Sof(C4)=Sof(N5)=Sof(C6)=Sof(H6)=Sof(C7)=Sof(H7A)=Sof(H7B)=
 Sof(H7C)=Sof(C8)=Sof(H8A)=Sof(H8B)=Sof(H8C)=Sof(C9)=Sof(H9A)=Sof(H9B)=Sof(H9C)=
 Sof(C10)=Sof(H10A)=Sof(H10B)=Sof(H10C)=Sof(C11)=Sof(H11)=Sof(C12)=Sof(H12A)=
 Sof(H12B)=Sof(H12C)=Sof(C13)=Sof(H13A)=Sof(H13B)=Sof(H13C)=Sof(C1)=Sof(N2)=
 Sof(C3)=Sof(C4)=Sof(N5)=Sof(C6)=Sof(H6)=Sof(C7)=Sof(H7A)=Sof(H7B)=Sof(H7C)=
 Sof(C8)=Sof(H8A)=Sof(H8B)=Sof(H8C)=Sof(C9)=Sof(H9A)=Sof(H9B)=Sof(H9C)=Sof(C10)=
 Sof(H10A)=Sof(H10B)=Sof(H10C)=Sof(C11)=Sof(H11)=Sof(C12)=Sof(H12A)=Sof(H12B)=
 Sof(H12C)=Sof(C13)=Sof(H13A)=Sof(H13B)=Sof(H13C)=FVAR(4)
 Sof(C1)=Sof(N2)=Sof(C3)=Sof(C4)=Sof(N5)=Sof(C6)=Sof(H6)=Sof(C7)=Sof(H7A)=
 Sof(H7B)=Sof(H7C)=Sof(C8)=Sof(H8A)=Sof(H8B)=Sof(H8C)=Sof(C9)=Sof(H9A)=Sof(H9B)=
 Sof(H9C)=Sof(C10)=Sof(H10A)=Sof(H10B)=Sof(H10C)=Sof(C11)=Sof(H11)=Sof(C12)=
 Sof(H12A)=Sof(H12B)=Sof(H12C)=Sof(C13)=Sof(H13A)=Sof(H13B)=Sof(H13C)=FVAR(5)
 Sof(C1)=Sof(H1A)=Sof(H1B)=Sof(H1C)=Sof(C2)=Sof(C3)=Sof(H3)=Sof(C4)=Sof(H4)=
 Sof(C5)=Sof(H5)=Sof(C6)=Sof(H6)=Sof(C7)=Sof(H7)=FVAR(6)
 Sof(C1)=Sof(H1A)=Sof(H1B)=Sof(H1C)=Sof(C2)=Sof(C3)=Sof(H3)=Sof(C4)=Sof(H4)=
 Sof(C5)=Sof(H5)=Sof(C6)=Sof(H6)=Sof(C7)=Sof(H7)=FVAR(7)
 Sof(C1)=Sof(H1A)=Sof(H1B)=Sof(H1C)=Sof(C2)=Sof(C3)=Sof(H3)=Sof(C4)=Sof(H4)=
 Sof(C5)=Sof(H5)=Sof(C6)=Sof(H6)=Sof(C7)=Sof(H7)=1-FVAR(8)
 Sof(C1)=Sof(H1A)=Sof(H1B)=Sof(H1C)=Sof(C2)=Sof(C3)=Sof(H3)=Sof(C4)=Sof(H4)=
 Sof(C5)=Sof(H5)=Sof(C6)=Sof(H6)=Sof(C7)=Sof(H7)=Sof(C1)=Sof(H1A)=Sof(H1B)=
 Sof(H1C)=Sof(C2)=Sof(C3)=Sof(H3)=Sof(C4)=Sof(H4)=Sof(C5)=Sof(H5)=Sof(C6)=
 Sof(H6)=Sof(C7)=Sof(H7)=Sof(Q1)=Sof(Q2)=Sof(Q3)=Sof(Q4)=Sof(Q5)=Sof(Q6)=
 Sof(Q7)=Sof(Q8)=Sof(Q9)=Sof(Q10)=Sof(Q11)=Sof(Q12)=Sof(Q13)=Sof(Q14)=Sof(Q15)=
 Sof(Q16)=Sof(Q17)=Sof(Q18)=Sof(Q19)=Sof(Q20)=Sof(Q21)=Sof(Q22)=Sof(Q23)=
 Sof(Q24)=Sof(Q25)=Sof(Q26)=Sof(Q27)=Sof(Q28)=Sof(Q29)=Sof(Q30)=Sof(Q31)=
 Sof(Q32)=Sof(Q33)=Sof(Q34)=Sof(Q35)=Sof(Q36)=Sof(Q37)=Sof(Q38)=Sof(Q39)=
 Sof(Q40)=FVAR(8)
8.a Free rotating group:
 C1(C2,C3,C4,C5,C6,C7), C1(C2,C3,C4,C5,C6,C7), C1(C2,C3,C4,C5,C6,C7), C1(C2,C3,
 C4,C5,C6,C7), C1(C2,C3,C4,C5,C6,C7)
8.b Ternary CH refined with riding coordinates:
 C6(H6), C11(H11), C6(H6), C11(H11), C6(H6), C11(H11), C6(H6), C11(H11),
 C6(H6), C11(H11), C6(H6), C11(H11), C6(H6), C11(H11), C6(H6), C11(H11), C6(H6),
  C11(H11), C6(H6), C11(H11), C6(H6), C11(H11), C6(H6), C11(H11), C6(H6),
 C11(H11), C6(H6), C11(H11), C6(H6), C11(H11)
8.c Me refined with riding coordinates:
 C7(H7A,H7B,H7C), C8(H8A,H8B,H8C), C12(H12A,H12B,H12C), C13(H13A,H13B,H13C),
 C7(H7A,H7B,H7C), C8(H8A,H8B,H8C), C12(H12A,H12B,H12C), C13(H13A,H13B,H13C),
 C7(H7A,H7B,H7C), C8(H8A,H8B,H8C), C12(H12A,H12B,H12C), C13(H13A,H13B,H13C),
 C7(H7A,H7B,H7C), C8(H8A,H8B,H8C), C12(H12A,H12B,H12C), C13(H13A,H13B,H13C),
 C7(H7A,H7B,H7C), C8(H8A,H8B,H8C), C12(H12A,H12B,H12C), C13(H13A,H13B,H13C),
 C7(H7A,H7B,H7C), C8(H8A,H8B,H8C), C12(H12A,H12B,H12C), C13(H13A,H13B,H13C),
 C7(H7A,H7B,H7C), C8(H8A,H8B,H8C), C12(H12A,H12B,H12C), C13(H13A,H13B,H13C),
 C7(H7A,H7B,H7C), C8(H8A,H8B,H8C), C12(H12A,H12B,H12C), C13(H13A,H13B,H13C),
 C7(H7A,H7B,H7C), C8(H8A,H8B,H8C), C12(H12A,H12B,H12C), C13(H13A,H13B,H13C),
 C7(H7A,H7B,H7C), C8(H8A,H8B,H8C), C12(H12A,H12B,H12C), C13(H13A,H13B,H13C),
 C7(H7A,H7B,H7C), C8(H8A,H8B,H8C), C12(H12A,H12B,H12C), C13(H13A,H13B,H13C),
 C7(H7A,H7B,H7C), C8(H8A,H8B,H8C), C12(H12A,H12B,H12C), C13(H13A,H13B,H13C),
 C7(H7A,H7B,H7C), C8(H8A,H8B,H8C), C12(H12A,H12B,H12C), C13(H13A,H13B,H13C),
 C7(H7A,H7B,H7C), C8(H8A,H8B,H8C), C12(H12A,H12B,H12C), C13(H13A,H13B,H13C),
 C7(H7A,H7B,H7C), C8(H8A,H8B,H8C), C12(H12A,H12B,H12C), C13(H13A,H13B,H13C)
8.d Aromatic/amide H refined with riding coordinates:
 C3(H3), C4(H4), C5(H5), C6(H6), C7(H7), C3(H3), C4(H4), C5(H5), C6(H6),
 C7(H7), C3(H3), C4(H4), C5(H5), C6(H6), C7(H7), C3(H3), C4(H4), C5(H5), C6(H6),
  C7(H7), C3(H3), C4(H4), C5(H5), C6(H6), C7(H7)
8.e Idealised Me refined as rotating group:
 C9(H9A,H9B,H9C), C10(H10A,H10B,H10C), C9(H9A,H9B,H9C), C10(H10A,H10B,H10C),
 C9(H9A,H9B,H9C), C10(H10A,H10B,H10C), C9(H9A,H9B,H9C), C10(H10A,H10B,H10C),
 C9(H9A,H9B,H9C), C10(H10A,H10B,H10C), C9(H9A,H9B,H9C), C10(H10A,H10B,H10C),
 C9(H9A,H9B,H9C), C10(H10A,H10B,H10C), C9(H9A,H9B,H9C), C10(H10A,H10B,H10C),
 C9(H9A,H9B,H9C), C10(H10A,H10B,H10C), C9(H9A,H9B,H9C), C10(H10A,H10B,H10C),
 C9(H9A,H9B,H9C), C10(H10A,H10B,H10C), C9(H9A,H9B,H9C), C10(H10A,H10B,H10C),
 C9(H9A,H9B,H9C), C10(H10A,H10B,H10C), C9(H9A,H9B,H9C), C10(H10A,H10B,H10C),
 C9(H9A,H9B,H9C), C10(H10A,H10B,H10C), C1(H1A,H1B,H1C), C1(H1A,H1B,H1C), C1(H1A,
 H1B,H1C), C1(H1A,H1B,H1C), C1(H1A,H1B,H1C)
;
_shelx_shelxl_version_number 2014/7
_olex2_submission_special_instructions 'No special instructions were received'

loop_
_space_group_symop_operation_xyz
'x, y, z'
'-x, -y, -z'

loop_
_atom_site_label
_atom_site_type_symbol
_atom_site_fract_x
_atom_site_fract_y
_atom_site_fract_z
_atom_site_U_iso_or_equiv
_atom_site_adp_type
_atom_site_occupancy
_atom_site_site_symmetry_order
_atom_site_calc_flag
_atom_site_refinement_flags_posn
_atom_site_refinement_flags_adp
_atom_site_refinement_flags_occupancy
_atom_site_disorder_assembly
_atom_site_disorder_group
Te1_101 Te 0.49555(2) 0.15512(2) 0.83051(2) 0.03364(7) Uani 1 1 d . U . . .
Te2_101 Te 0.57164(2) 0.37925(2) 0.83626(2) 0.04376(8) Uani 1 1 d . U . . .
Te3_101 Te 0.50510(2) 0.25392(2) 0.67302(2) 0.03072(7) Uani 1 1 d . U . . .
Te4_101 Te 0.78395(2) 0.24814(2) 0.80128(2) 0.03233(7) Uani 1 1 d . U . . .
Mn5_101 Mn 0.60045(4) 0.16936(3) 0.74929(3) 0.02829(13) Uani 1 1 d D U . . .
Mn6_101 Mn 0.65209(5) 0.26261(4) 0.86796(3) 0.03337(15) Uani 1 1 d D U . . .
Mn7_101 Mn 0.44554(4) 0.26708(3) 0.77301(3) 0.03084(14) Uani 1 1 d D U . . .
Mn8_101 Mn 0.65864(5) 0.33791(4) 0.75279(3) 0.03631(16) Uani 1 1 d D U . . .
Te1_111 Te 0.8963(3) 0.27933(16) 0.25388(15) 0.0255(3) Uani 0.573(3) 1 d . U P A 1
Te2_111 Te 0.6996(3) 0.21422(12) 0.36498(15) 0.0282(3) Uani 0.573(3) 1 d . U P A 1
Te3_111 Te 0.99584(7) 0.32740(6) 0.44036(4) 0.02310(18) Uani 0.573(3) 1 d . U P A 1
Te4_111 Te 0.96882(11) 0.11604(7) 0.36346(6) 0.0271(2) Uani 0.573(3) 1 d . U P A 1
Mn5_111 Mn 1.0310(4) 0.2475(5) 0.3472(5) 0.0189(9) Uani 0.573(3) 1 d D U P A 1
Mn6_111 Mn 0.8098(4) 0.1658(3) 0.2959(2) 0.0439(12) Uani 0.573(3) 1 d D U P A 1
Mn7_111 Mn 0.8298(4) 0.3207(2) 0.34684(19) 0.0205(5) Uani 0.573(3) 1 d D U P A 1
Mn8_111 Mn 0.8865(2) 0.19908(11) 0.43069(12) 0.0243(4) Uani 0.573(3) 1 d D U P A 1
Te1_112 Te 0.9022(4) 0.2660(2) 0.2481(2) 0.0317(6) Uani 0.427(3) 1 d . U P A 2
Te2_112 Te 0.7016(3) 0.23073(16) 0.36128(19) 0.0280(5) Uani 0.427(3) 1 d . U P A 2
Te3_112 Te 1.01018(9) 0.34263(7) 0.42627(6) 0.0222(2) Uani 0.427(3) 1 d . U P A 2
Te4_112 Te 0.96332(15) 0.12310(10) 0.38092(8) 0.0239(3) Uani 0.427(3) 1 d . U P A 2
Mn5_112 Mn 1.0349(7) 0.2497(8) 0.3513(7) 0.028(2) Uani 0.427(3) 1 d D U P A 2
Mn6_112 Mn 0.8097(3) 0.1637(2) 0.29622(18) 0.0129(9) Uani 0.427(3) 1 d D U P A 2
Mn7_112 Mn 0.8417(5) 0.3300(3) 0.3371(3) 0.0274(9) Uani 0.427(3) 1 d D U P A 2
Mn8_112 Mn 0.8886(3) 0.22355(14) 0.43418(17) 0.0244(6) Uani 0.427(3) 1 d D U P A 2
C1_1 C 0.2870(10) 0.260(2) 0.7713(12) 0.032(4) Uani 0.283(9) 1 d D U P B 1
N2_1 N 0.2027(16) 0.2393(19) 0.7292(10) 0.038(4) Uani 0.283(9) 1 d D U P B 1
C3_1 C 0.1178(15) 0.2421(17) 0.7502(11) 0.046(5) Uani 0.283(9) 1 d D U P B 1
C4_1 C 0.1508(16) 0.2648(19) 0.8060(11) 0.040(5) Uani 0.283(9) 1 d D U P B 1
N5_1 N 0.2554(16) 0.276(2) 0.8183(11) 0.036(4) Uani 0.283(9) 1 d D U P B 1
C6_1 C 0.210(2) 0.2139(19) 0.6720(10) 0.038(5) Uani 0.283(9) 1 d D U P B 1
H6_1 H 0.2731 0.2399 0.6662 0.045 Uiso 0.283(9) 1 calc R U P B 1
C7_1 C 0.226(4) 0.140(2) 0.6717(15) 0.044(7) Uani 0.283(9) 1 d D U P B 1
H7A_1 H 0.2312 0.1234 0.6335 0.066 Uiso 0.283(9) 1 calc R U P B 1
H7B_1 H 0.2888 0.1357 0.6998 0.066 Uiso 0.283(9) 1 calc R U P B 1
H7C_1 H 0.1698 0.1122 0.6813 0.066 Uiso 0.283(9) 1 calc R U P B 1
C8_1 C 0.125(3) 0.2289(16) 0.6232(13) 0.039(6) Uani 0.283(9) 1 d D U P B 1
H8A_1 H 0.1349 0.2107 0.5867 0.058 Uiso 0.283(9) 1 calc R U P B 1
H8B_1 H 0.0606 0.2073 0.6283 0.058 Uiso 0.283(9) 1 calc R U P B 1
H8C_1 H 0.1258 0.2784 0.6232 0.058 Uiso 0.283(9) 1 calc R U P B 1
C9_1 C 0.0116(18) 0.222(3) 0.7149(18) 0.048(8) Uani 0.283(9) 1 d D U P B 1
H9A_1 H -0.0344 0.2192 0.7401 0.072 Uiso 0.283(9) 1 calc R U P B 1
H9B_1 H 0.0055 0.1775 0.6936 0.072 Uiso 0.283(9) 1 calc R U P B 1
H9C_1 H -0.0055 0.2564 0.6880 0.072 Uiso 0.283(9) 1 calc R U P B 1
C10_1 C 0.091(3) 0.2766(19) 0.8484(15) 0.064(9) Uani 0.283(9) 1 d D U P B 1
H10A_1 H 0.0190 0.2626 0.8302 0.096 Uiso 0.283(9) 1 calc R U P B 1
H10B_1 H 0.1025 0.3252 0.8619 0.096 Uiso 0.283(9) 1 calc R U P B 1
H10C_1 H 0.1110 0.2497 0.8809 0.096 Uiso 0.283(9) 1 calc R U P B 1
C11_1 C 0.328(2) 0.2978(15) 0.8741(12) 0.040(5) Uani 0.283(9) 1 d D U P B 1
H11_1 H 0.3973 0.2979 0.8685 0.048 Uiso 0.283(9) 1 calc R U P B 1
C12_1 C 0.3197(16) 0.3696(11) 0.8955(12) 0.034(4) Uani 0.283(9) 1 d D U P B 1
H12A_1 H 0.3684 0.3827 0.9324 0.051 Uiso 0.283(9) 1 calc R U P B 1
H12B_1 H 0.3336 0.4014 0.8678 0.051 Uiso 0.283(9) 1 calc R U P B 1
H12C_1 H 0.2515 0.3712 0.9001 0.051 Uiso 0.283(9) 1 calc R U P B 1
C13_1 C 0.314(6) 0.2482(18) 0.9184(18) 0.051(7) Uani 0.283(9) 1 d D U P B 1
H13A_1 H 0.3635 0.2640 0.9548 0.076 Uiso 0.283(9) 1 calc R U P B 1
H13B_1 H 0.2463 0.2461 0.9238 0.076 Uiso 0.283(9) 1 calc R U P B 1
H13C_1 H 0.3249 0.2027 0.9051 0.076 Uiso 0.283(9) 1 calc R U P B 1
C1_11 C 0.2857(5) 0.2647(8) 0.7719(5) 0.0312(19) Uani 0.717(9) 1 d D U P B 2
N2_11 N 0.2041(7) 0.2413(7) 0.7279(4) 0.0340(18) Uani 0.717(9) 1 d D U P B 2
C3_11 C 0.1160(6) 0.2304(7) 0.7471(5) 0.045(2) Uani 0.717(9) 1 d D U P B 2
C4_11 C 0.1435(7) 0.2471(8) 0.8041(5) 0.046(3) Uani 0.717(9) 1 d D U P B 2
N5_11 N 0.2469(7) 0.2684(8) 0.8183(4) 0.037(2) Uani 0.717(9) 1 d D U P B 2
C6_11 C 0.2150(10) 0.2244(7) 0.6697(4) 0.033(2) Uani 0.717(9) 1 d D U P B 2
H6_11 H 0.2816 0.2492 0.6677 0.040 Uiso 0.717(9) 1 calc R U P B 2
C7_11 C 0.2199(16) 0.1489(8) 0.6601(5) 0.044(3) Uani 0.717(9) 1 d D U P B 2
H7A_11 H 0.2272 0.1384 0.6214 0.066 Uiso 0.717(9) 1 calc R U P B 2
H7B_11 H 0.2777 0.1370 0.6881 0.066 Uiso 0.717(9) 1 calc R U P B 2
H7C_11 H 0.1580 0.1224 0.6648 0.066 Uiso 0.717(9) 1 calc R U P B 2
C8_11 C 0.1356(12) 0.2485(7) 0.6222(6) 0.049(3) Uani 0.717(9) 1 d D U P B 2
H8A_11 H 0.1474 0.2356 0.5850 0.073 Uiso 0.717(9) 1 calc R U P B 2
H8B_11 H 0.0685 0.2270 0.6237 0.073 Uiso 0.717(9) 1 calc R U P B 2
H8C_11 H 0.1399 0.2982 0.6277 0.073 Uiso 0.717(9) 1 calc R U P B 2
C9_11 C 0.0135(8) 0.2029(11) 0.7106(9) 0.064(5) Uani 0.717(9) 1 d D U P B 2
H9A_11 H -0.0338 0.1958 0.7349 0.095 Uiso 0.717(9) 1 calc R U P B 2
H9B_11 H 0.0157 0.1593 0.6901 0.095 Uiso 0.717(9) 1 calc R U P B 2
H9C_11 H -0.0086 0.2356 0.6831 0.095 Uiso 0.717(9) 1 calc R U P B 2
C10_11 C 0.0794(9) 0.2465(8) 0.8460(6) 0.064(4) Uani 0.717(9) 1 d D U P B 2
H10A_11 H 0.0085 0.2415 0.8252 0.097 Uiso 0.717(9) 1 calc R U P B 2
H10B_11 H 0.0974 0.2895 0.8706 0.097 Uiso 0.717(9) 1 calc R U P B 2
H10C_11 H 0.0905 0.2082 0.8694 0.097 Uiso 0.717(9) 1 calc R U P B 2
C11_11 C 0.3116(9) 0.2917(7) 0.8760(5) 0.046(3) Uani 0.717(9) 1 d D U P B 2
H11_11 H 0.3819 0.3021 0.8718 0.055 Uiso 0.717(9) 1 calc R U P B 2
C12_11 C 0.2863(12) 0.3574(7) 0.9007(6) 0.092(5) Uani 0.717(9) 1 d D U P B 2
H12A_11 H 0.3310 0.3706 0.9388 0.138 Uiso 0.717(9) 1 calc R U P B 2
H12B_11 H 0.2951 0.3936 0.8757 0.138 Uiso 0.717(9) 1 calc R U P B 2
H12C_11 H 0.2164 0.3502 0.9035 0.138 Uiso 0.717(9) 1 calc R U P B 2
C13_11 C 0.312(2) 0.2355(9) 0.9162(8) 0.062(4) Uani 0.717(9) 1 d D U P B 2
H13A_11 H 0.3550 0.2526 0.9540 0.093 Uiso 0.717(9) 1 calc R U P B 2
H13B_11 H 0.2428 0.2215 0.9196 0.093 Uiso 0.717(9) 1 calc R U P B 2
H13C_11 H 0.3366 0.1963 0.9010 0.093 Uiso 0.717(9) 1 calc R U P B 2
C1_2 C 0.7458(10) 0.2659(6) 0.9563(4) 0.035(3) Uani 0.588(17) 1 d D U P C 1
N2_2 N 0.8122(10) 0.3184(5) 0.9862(5) 0.048(2) Uani 0.588(17) 1 d D U P C 1
C3_2 C 0.8605(10) 0.3030(6) 1.0407(5) 0.048(3) Uani 0.588(17) 1 d D U P C 1
C4_2 C 0.8265(9) 0.2383(5) 1.0449(4) 0.048(2) Uani 0.588(17) 1 d D U P C 1
N5_2 N 0.7546(8) 0.2171(5) 0.9934(4) 0.043(2) Uani 0.588(17) 1 d D U P C 1
C6_2 C 0.8405(11) 0.3767(6) 0.9558(6) 0.066(3) Uani 0.588(17) 1 d D U P C 1
H6_2 H 0.7965 0.3678 0.9161 0.079 Uiso 0.588(17) 1 calc R U P C 1
C7_2 C 0.9472(10) 0.3758(10) 0.9503(7) 0.093(5) Uani 0.588(17) 1 d D U P C 1
H7A_2 H 0.9668 0.4146 0.9300 0.139 Uiso 0.588(17) 1 calc R U P C 1
H7B_2 H 0.9929 0.3790 0.9885 0.139 Uiso 0.588(17) 1 calc R U P C 1
H7C_2 H 0.9507 0.3331 0.9288 0.139 Uiso 0.588(17) 1 calc R U P C 1
C8_2 C 0.8190(14) 0.4437(7) 0.9795(8) 0.104(5) Uani 0.588(17) 1 d D U P C 1
H8A_2 H 0.8396 0.4804 0.9573 0.156 Uiso 0.588(17) 1 calc R U P C 1
H8B_2 H 0.7469 0.4408 0.9769 0.156 Uiso 0.588(17) 1 calc R U P C 1
H8C_2 H 0.8566 0.4535 1.0196 0.156 Uiso 0.588(17) 1 calc R U P C 1
C9_2 C 0.9383(19) 0.3510(14) 1.0849(9) 0.095(8) Uani 0.588(17) 1 d D U P C 1
H9A_2 H 0.9350 0.3391 1.1233 0.142 Uiso 0.588(17) 1 calc R U P C 1
H9B_2 H 0.9249 0.3981 1.0806 0.142 Uiso 0.588(17) 1 calc R U P C 1
H9C_2 H 1.0054 0.3471 1.0796 0.142 Uiso 0.588(17) 1 calc R U P C 1
C10_2 C 0.8571(15) 0.1935(6) 1.0923(4) 0.081(5) Uani 0.588(17) 1 d D U P C 1
H10A_2 H 0.9038 0.1645 1.0825 0.122 Uiso 0.588(17) 1 calc R U P C 1
H10B_2 H 0.7973 0.1648 1.0974 0.122 Uiso 0.588(17) 1 calc R U P C 1
H10C_2 H 0.8900 0.2221 1.1278 0.122 Uiso 0.588(17) 1 calc R U P C 1
C11_2 C 0.6905(10) 0.1499(5) 0.9771(5) 0.059(3) Uani 0.588(17) 1 d D U P C 1
H11_2 H 0.6586 0.1491 0.9353 0.070 Uiso 0.588(17) 1 calc R U P C 1
C12_2 C 0.7527(15) 0.0925(7) 0.9829(8) 0.092(5) Uani 0.588(17) 1 d D U P C 1
H12A_2 H 0.7083 0.0487 0.9718 0.138 Uiso 0.588(17) 1 calc R U P C 1
H12B_2 H 0.7991 0.0978 0.9580 0.138 Uiso 0.588(17) 1 calc R U P C 1
H12C_2 H 0.7912 0.0935 1.0227 0.138 Uiso 0.588(17) 1 calc R U P C 1
C13_2 C 0.6051(14) 0.1403(9) 1.0055(9) 0.104(5) Uani 0.588(17) 1 d D U P C 1
H13A_2 H 0.5657 0.0950 0.9929 0.156 Uiso 0.588(17) 1 calc R U P C 1
H13B_2 H 0.6319 0.1443 1.0471 0.156 Uiso 0.588(17) 1 calc R U P C 1
H13C_2 H 0.5619 0.1754 0.9951 0.156 Uiso 0.588(17) 1 calc R U P C 1
C1_22 C 0.7272(15) 0.2726(9) 0.9587(5) 0.039(4) Uani 0.412(17) 1 d D U P C 2
N2_22 N 0.7976(14) 0.3236(8) 0.9889(7) 0.049(3) Uani 0.412(17) 1 d D U P C 2
C3_22 C 0.8335(13) 0.3065(8) 1.0444(6) 0.045(4) Uani 0.412(17) 1 d D U P C 2
C4_22 C 0.7826(14) 0.2453(8) 1.0484(5) 0.056(4) Uani 0.412(17) 1 d D U P C 2
N5_22 N 0.7193(15) 0.2230(8) 0.9943(6) 0.066(5) Uani 0.412(17) 1 d D U P C 2
C6_22 C 0.8172(15) 0.3917(8) 0.9694(8) 0.066(4) Uani 0.412(17) 1 d D U P C 2
H6_22 H 0.7671 0.3913 0.9319 0.080 Uiso 0.412(17) 1 calc R U P C 2
C7_22 C 0.9186(16) 0.4107(12) 0.9578(10) 0.081(6) Uani 0.412(17) 1 d D U P C 2
H7A_22 H 0.9237 0.4569 0.9451 0.121 Uiso 0.412(17) 1 calc R U P C 2
H7B_22 H 0.9713 0.4096 0.9928 0.121 Uiso 0.412(17) 1 calc R U P C 2
H7C_22 H 0.9271 0.3782 0.9279 0.121 Uiso 0.412(17) 1 calc R U P C 2
C8_22 C 0.7943(17) 0.4472(9) 1.0094(10) 0.082(5) Uani 0.412(17) 1 d D U P C 2
H8A_22 H 0.8080 0.4920 0.9954 0.123 Uiso 0.412(17) 1 calc R U P C 2
H8B_22 H 0.7234 0.4381 1.0102 0.123 Uiso 0.412(17) 1 calc R U P C 2
H8C_22 H 0.8369 0.4468 1.0480 0.123 Uiso 0.412(17) 1 calc R U P C 2
C9_22 C 0.915(2) 0.3519(17) 1.0888(12) 0.073(7) Uani 0.412(17) 1 d D U P C 2
H9A_22 H 0.8908 0.3947 1.0974 0.109 Uiso 0.412(17) 1 calc R U P C 2
H9B_22 H 0.9747 0.3620 1.0740 0.109 Uiso 0.412(17) 1 calc R U P C 2
H9C_22 H 0.9322 0.3286 1.1237 0.109 Uiso 0.412(17) 1 calc R U P C 2
C10_22 C 0.786(2) 0.2053(11) 1.0995(6) 0.095(8) Uani 0.412(17) 1 d D U P C 2
H10A_22 H 0.8124 0.2361 1.1345 0.142 Uiso 0.412(17) 1 calc R U P C 2
H10B_22 H 0.8294 0.1702 1.0987 0.142 Uiso 0.412(17) 1 calc R U P C 2
H10C_22 H 0.7178 0.1835 1.0986 0.142 Uiso 0.412(17) 1 calc R U P C 2
C11_22 C 0.6486(16) 0.1580(9) 0.9785(10) 0.085(6) Uani 0.412(17) 1 d D U P C 2
H11_22 H 0.6192 0.1550 0.9363 0.102 Uiso 0.412(17) 1 calc R U P C 2
C12_22 C 0.700(2) 0.0959(10) 0.9910(12) 0.094(7) Uani 0.412(17) 1 d D U P C 2
H12A_22 H 0.6499 0.0546 0.9798 0.142 Uiso 0.412(17) 1 calc R U P C 2
H12B_22 H 0.7510 0.0946 0.9693 0.142 Uiso 0.412(17) 1 calc R U P C 2
H12C_22 H 0.7318 0.0981 1.0320 0.142 Uiso 0.412(17) 1 calc R U P C 2
C13_22 C 0.5626(19) 0.1622(14) 1.0073(13) 0.111(7) Uani 0.412(17) 1 d D U P C 2
H13A_22 H 0.5152 0.1196 0.9973 0.167 Uiso 0.412(17) 1 calc R U P C 2
H13B_22 H 0.5896 0.1689 1.0488 0.167 Uiso 0.412(17) 1 calc R U P C 2
H13C_22 H 0.5279 0.2006 0.9942 0.167 Uiso 0.412(17) 1 calc R U P C 2
C1_3 C 0.6148(3) 0.0678(2) 0.71463(18) 0.0322(9) Uani 1 1 d D U . . .
N2_3 N 0.6903(3) 0.03053(19) 0.73168(16) 0.0407(9) Uani 1 1 d D U . . .
C3_3 C 0.6758(4) -0.0293(2) 0.6956(2) 0.0458(12) Uani 1 1 d D U . . .
C4_3 C 0.5892(4) -0.0297(2) 0.6558(2) 0.0383(10) Uani 1 1 d D U . . .
N5_3 N 0.5529(3) 0.02997(18) 0.66823(16) 0.0326(8) Uani 1 1 d D U . . .
C6_3 C 0.7710(4) 0.0524(3) 0.7846(2) 0.0551(14) Uani 1 1 d D U . . .
H6_3 H 0.7595 0.0985 0.7984 0.066 Uiso 1 1 calc R U . . .
C7_3 C 0.8741(4) 0.0624(4) 0.7738(3) 0.0735(19) Uani 1 1 d D U . . .
H7A_3 H 0.9244 0.0768 0.8100 0.110 Uiso 1 1 calc R U . . .
H7B_3 H 0.8873 0.0194 0.7572 0.110 Uiso 1 1 calc R U . . .
H7C_3 H 0.8778 0.0976 0.7472 0.110 Uiso 1 1 calc R U . . .
C8_3 C 0.7627(6) 0.0071(4) 0.8319(3) 0.088(2) Uani 1 1 d D U . . .
H8A_3 H 0.8173 0.0233 0.8659 0.132 Uiso 1 1 calc R U . . .
H8B_3 H 0.6979 0.0085 0.8411 0.132 Uiso 1 1 calc R U . . .
H8C_3 H 0.7676 -0.0399 0.8193 0.132 Uiso 1 1 calc R U . . .
C9_3 C 0.7457(5) -0.0823(3) 0.7023(3) 0.074(2) Uani 1 1 d D U . . .
H9A_3 H 0.7092 -0.1259 0.6823 0.112 Uiso 1 1 calc R U . . .
H9B_3 H 0.7709 -0.0879 0.7430 0.112 Uiso 1 1 calc R U . . .
H9C_3 H 0.8024 -0.0675 0.6860 0.112 Uiso 1 1 calc R U . . .
C10_3 C 0.5395(4) -0.0828(3) 0.6075(2) 0.0501(13) Uani 1 1 d D U . . .
H10A_3 H 0.5763 -0.1221 0.6108 0.075 Uiso 1 1 calc R U . . .
H10B_3 H 0.5398 -0.0636 0.5711 0.075 Uiso 1 1 calc R U . . .
H10C_3 H 0.4700 -0.0976 0.6091 0.075 Uiso 1 1 calc R U . . .
C11_3 C 0.4549(3) 0.0502(2) 0.6402(2) 0.0405(11) Uani 1 1 d D U . . .
H11_3 H 0.4534 0.0959 0.6594 0.049 Uiso 1 1 calc R U . . .
C12_3 C 0.4469(5) 0.0608(4) 0.5782(3) 0.0714(18) Uani 1 1 d D U . . .
H12A_3 H 0.3813 0.0741 0.5612 0.107 Uiso 1 1 calc R U . . .
H12B_3 H 0.5004 0.0969 0.5752 0.107 Uiso 1 1 calc R U . . .
H12C_3 H 0.4540 0.0183 0.5579 0.107 Uiso 1 1 calc R U . . .
C13_3 C 0.3686(4) 0.0030(3) 0.6514(3) 0.0491(13) Uani 1 1 d D U . . .
H13A_3 H 0.3049 0.0176 0.6324 0.074 Uiso 1 1 calc R U . . .
H13B_3 H 0.3703 -0.0437 0.6365 0.074 Uiso 1 1 calc R U . . .
H13C_3 H 0.3746 0.0043 0.6927 0.074 Uiso 1 1 calc R U . . .
C1_4 C 0.7386(11) 0.4163(8) 0.7130(8) 0.031(3) Uani 0.45(3) 1 d D U P D 1
N2_4 N 0.8377(11) 0.4434(8) 0.7263(7) 0.041(3) Uani 0.45(3) 1 d D U P D 1
C3_4 C 0.8548(10) 0.4977(7) 0.6940(7) 0.035(3) Uani 0.45(3) 1 d D U P D 1
C4_4 C 0.7661(11) 0.5046(8) 0.6596(8) 0.029(3) Uani 0.45(3) 1 d D U P D 1
N5_4 N 0.6949(10) 0.4546(9) 0.6721(8) 0.029(2) Uani 0.45(3) 1 d D U P D 1
C6_4 C 0.9172(14) 0.4186(10) 0.7690(8) 0.050(4) Uani 0.45(3) 1 d D U P D 1
H6_4 H 0.8848 0.3787 0.7850 0.060 Uiso 0.45(3) 1 calc R U P D 1
C7_4 C 0.9631(17) 0.4730(12) 0.8180(9) 0.061(5) Uani 0.45(3) 1 d D U P D 1
H7A_4 H 1.0157 0.4558 0.8460 0.091 Uiso 0.45(3) 1 calc R U P D 1
H7B_4 H 0.9924 0.5138 0.8034 0.091 Uiso 0.45(3) 1 calc R U P D 1
H7C_4 H 0.9108 0.4847 0.8364 0.091 Uiso 0.45(3) 1 calc R U P D 1
C8_4 C 0.9962(18) 0.3931(15) 0.7411(12) 0.079(6) Uani 0.45(3) 1 d D U P D 1
H8A_4 H 1.0480 0.3769 0.7703 0.118 Uiso 0.45(3) 1 calc R U P D 1
H8B_4 H 0.9637 0.3556 0.7118 0.118 Uiso 0.45(3) 1 calc R U P D 1
H8C_4 H 1.0271 0.4306 0.7235 0.118 Uiso 0.45(3) 1 calc R U P D 1
C9_4 C 0.9547(10) 0.5410(8) 0.7009(9) 0.043(4) Uani 0.45(3) 1 d D U P D 1
H9A_4 H 0.9538 0.5658 0.6669 0.064 Uiso 0.45(3) 1 calc R U P D 1
H9B_4 H 1.0075 0.5117 0.7056 0.064 Uiso 0.45(3) 1 calc R U P D 1
H9C_4 H 0.9681 0.5737 0.7347 0.064 Uiso 0.45(3) 1 calc R U P D 1
C10_4 C 0.7409(13) 0.5529(10) 0.6147(9) 0.035(4) Uani 0.45(3) 1 d D U P D 1
H10A_4 H 0.8022 0.5828 0.6132 0.053 Uiso 0.45(3) 1 calc R U P D 1
H10B_4 H 0.6924 0.5807 0.6241 0.053 Uiso 0.45(3) 1 calc R U P D 1
H10C_4 H 0.7116 0.5269 0.5775 0.053 Uiso 0.45(3) 1 calc R U P D 1
C11_4 C 0.5848(11) 0.4468(10) 0.6499(7) 0.030(3) Uani 0.45(3) 1 d D U P D 1
H11_4 H 0.5572 0.4080 0.6689 0.036 Uiso 0.45(3) 1 calc R U P D 1
C12_4 C 0.5416(14) 0.5084(12) 0.6687(10) 0.039(4) Uani 0.45(3) 1 d D U P D 1
H12A_4 H 0.4685 0.5013 0.6531 0.059 Uiso 0.45(3) 1 calc R U P D 1
H12B_4 H 0.5571 0.5141 0.7106 0.059 Uiso 0.45(3) 1 calc R U P D 1
H12C_4 H 0.5714 0.5494 0.6546 0.059 Uiso 0.45(3) 1 calc R U P D 1
C13_4 C 0.5497(13) 0.4252(12) 0.5863(7) 0.036(4) Uani 0.45(3) 1 d D U P D 1
H13A_4 H 0.4762 0.4209 0.5742 0.053 Uiso 0.45(3) 1 calc R U P D 1
H13B_4 H 0.5794 0.4595 0.5653 0.053 Uiso 0.45(3) 1 calc R U P D 1
H13C_4 H 0.5708 0.3811 0.5784 0.053 Uiso 0.45(3) 1 calc R U P D 1
C1_14 C 0.7235(9) 0.4278(7) 0.7169(7) 0.035(3) Uani 0.55(3) 1 d D U P D 2
N2_14 N 0.8228(9) 0.4525(7) 0.7234(5) 0.042(2) Uani 0.55(3) 1 d D U P D 2
C3_14 C 0.8345(11) 0.4989(7) 0.6827(6) 0.050(3) Uani 0.55(3) 1 d D U P D 2
C4_14 C 0.7423(12) 0.5035(8) 0.6510(7) 0.043(3) Uani 0.55(3) 1 d D U P D 2
N5_14 N 0.6749(10) 0.4593(8) 0.6720(6) 0.038(3) Uani 0.55(3) 1 d D U P D 2
C6_14 C 0.8991(10) 0.4341(8) 0.7724(6) 0.041(3) Uani 0.55(3) 1 d D U P D 2
H6_14 H 0.8621 0.3990 0.7909 0.049 Uiso 0.55(3) 1 calc R U P D 2
C7_14 C 0.9376(12) 0.4941(9) 0.8169(7) 0.050(3) Uani 0.55(3) 1 d D U P D 2
H7A_14 H 0.9879 0.4810 0.8488 0.075 Uiso 0.55(3) 1 calc R U P D 2
H7B_14 H 0.9685 0.5323 0.7999 0.075 Uiso 0.55(3) 1 calc R U P D 2
H7C_14 H 0.8816 0.5080 0.8308 0.075 Uiso 0.55(3) 1 calc R U P D 2
C8_14 C 0.9807(12) 0.3997(10) 0.7546(9) 0.059(4) Uani 0.55(3) 1 d D U P D 2
H8A_14 H 1.0285 0.3890 0.7888 0.088 Uiso 0.55(3) 1 calc R U P D 2
H8B_14 H 0.9499 0.3575 0.7303 0.088 Uiso 0.55(3) 1 calc R U P D 2
H8C_14 H 1.0162 0.4306 0.7333 0.088 Uiso 0.55(3) 1 calc R U P D 2
C9_14 C 0.9336(12) 0.5351(8) 0.6752(10) 0.067(4) Uani 0.55(3) 1 d D U P D 2
H9A_14 H 0.9202 0.5657 0.6447 0.101 Uiso 0.55(3) 1 calc R U P D 2
H9B_14 H 0.9735 0.5012 0.6649 0.101 Uiso 0.55(3) 1 calc R U P D 2
H9C_14 H 0.9709 0.5617 0.7110 0.101 Uiso 0.55(3) 1 calc R U P D 2
C10_14 C 0.7135(18) 0.5492(10) 0.6037(8) 0.061(5) Uani 0.55(3) 1 d D U P D 2
H10A_14 H 0.7739 0.5776 0.5993 0.091 Uiso 0.55(3) 1 calc R U P D 2
H10B_14 H 0.6669 0.5784 0.6133 0.091 Uiso 0.55(3) 1 calc R U P D 2
H10C_14 H 0.6809 0.5210 0.5679 0.091 Uiso 0.55(3) 1 calc R U P D 2
C11_14 C 0.5641(11) 0.4504(9) 0.6552(7) 0.045(3) Uani 0.55(3) 1 d D U P D 2
H11_14 H 0.5399 0.4111 0.6750 0.054 Uiso 0.55(3) 1 calc R U P D 2
C12_14 C 0.5258(16) 0.5129(11) 0.6769(10) 0.061(5) Uani 0.55(3) 1 d D U P D 2
H12A_14 H 0.4521 0.5061 0.6653 0.091 Uiso 0.55(3) 1 calc R U P D 2
H12B_14 H 0.5485 0.5195 0.7186 0.091 Uiso 0.55(3) 1 calc R U P D 2
H12C_14 H 0.5520 0.5533 0.6605 0.091 Uiso 0.55(3) 1 calc R U P D 2
C13_14 C 0.5217(15) 0.4315(11) 0.5914(7) 0.056(5) Uani 0.55(3) 1 d D U P D 2
H13A_14 H 0.4481 0.4262 0.5824 0.084 Uiso 0.55(3) 1 calc R U P D 2
H13B_14 H 0.5468 0.4677 0.5702 0.084 Uiso 0.55(3) 1 calc R U P D 2
H13C_14 H 0.5429 0.3885 0.5804 0.084 Uiso 0.55(3) 1 calc R U P D 2
C1_5 C 1.1920(3) 0.26211(19) 0.34949(18) 0.0276(8) Uani 1 1 d D U . . .
N2_5 N 1.2392(2) 0.27531(17) 0.30729(15) 0.0295(7) Uani 1 1 d D U . . .
C3_5 C 1.3433(3) 0.2788(2) 0.32704(19) 0.0316(9) Uani 1 1 d D U . . .
C4_5 C 1.3615(3) 0.2683(2) 0.38283(18) 0.0301(9) Uani 1 1 d D U . . .
N5_5 N 1.2682(2) 0.25772(17) 0.39618(15) 0.0270(7) Uani 1 1 d D U . . .
C6_5 C 1.1812(3) 0.2850(2) 0.24885(19) 0.0356(9) Uani 1 1 d D U . . .
H6_5 H 1.1109 0.2877 0.2518 0.043 Uiso 1 1 calc R U . . .
C7_5 C 1.1739(5) 0.2242(3) 0.2069(2) 0.0580(15) Uani 1 1 d D U . . .
H7A_5 H 1.1351 0.2328 0.1690 0.087 Uiso 1 1 calc R U . . .
H7B_5 H 1.2416 0.2168 0.2048 0.087 Uiso 1 1 calc R U . . .
H7C_5 H 1.1402 0.1836 0.2195 0.087 Uiso 1 1 calc R U . . .
C8_5 C 1.2176(4) 0.3527(3) 0.2279(2) 0.0492(12) Uani 1 1 d D U . . .
H8A_5 H 1.1770 0.3565 0.1893 0.074 Uiso 1 1 calc R U . . .
H8B_5 H 1.2109 0.3907 0.2537 0.074 Uiso 1 1 calc R U . . .
H8C_5 H 1.2883 0.3543 0.2271 0.074 Uiso 1 1 calc R U . . .
C9_5 C 1.4170(3) 0.2916(3) 0.2913(2) 0.0458(12) Uani 1 1 d D U . . .
H9A_5 H 1.4242 0.3398 0.2837 0.069 Uiso 1 1 calc R U . . .
H9B_5 H 1.3928 0.2629 0.2550 0.069 Uiso 1 1 calc R U . . .
H9C_5 H 1.4823 0.2805 0.3117 0.069 Uiso 1 1 calc R U . . .
C10_5 C 1.4604(3) 0.2709(3) 0.4251(2) 0.0395(11) Uani 1 1 d D U . . .
H10A_5 H 1.5128 0.2661 0.4048 0.059 Uiso 1 1 calc R U . . .
H10B_5 H 1.4566 0.2336 0.4498 0.059 Uiso 1 1 calc R U . . .
H10C_5 H 1.4768 0.3148 0.4486 0.059 Uiso 1 1 calc R U . . .
C11_5 C 1.2484(3) 0.2422(2) 0.45177(17) 0.0306(9) Uani 1 1 d D U . . .
H11_5 H 1.1746 0.2419 0.4470 0.037 Uiso 1 1 calc R U . . .
C12_5 C 1.2687(4) 0.1715(2) 0.4666(2) 0.0416(11) Uani 1 1 d D U . . .
H12A_5 H 1.2546 0.1634 0.5037 0.062 Uiso 1 1 calc R U . . .
H12B_5 H 1.2254 0.1375 0.4372 0.062 Uiso 1 1 calc R U . . .
H12C_5 H 1.3394 0.1678 0.4687 0.062 Uiso 1 1 calc R U . . .
C13_5 C 1.3003(4) 0.2983(3) 0.4987(2) 0.0432(11) Uani 1 1 d D U . . .
H13A_5 H 1.2855 0.2862 0.5348 0.065 Uiso 1 1 calc R U . . .
H13B_5 H 1.3731 0.3036 0.5028 0.065 Uiso 1 1 calc R U . . .
H13C_5 H 1.2758 0.3413 0.4886 0.065 Uiso 1 1 calc R U . . .
C1_6 C 0.7234(18) 0.0958(15) 0.2205(11) 0.041(5) Uani 0.283(9) 1 d D U P A 1
N2_6 N 0.6293(17) 0.1024(13) 0.1907(11) 0.053(5) Uani 0.283(9) 1 d D U P A 1
C3_6 C 0.5951(16) 0.0594(13) 0.1403(10) 0.042(5) Uani 0.283(9) 1 d D U P A 1
C4_6 C 0.6703(19) 0.0244(17) 0.1373(11) 0.038(4) Uani 0.283(9) 1 d D U P A 1
N5_6 N 0.7468(18) 0.0458(16) 0.1866(12) 0.040(4) Uani 0.283(9) 1 d D U P A 1
C6_6 C 0.568(2) 0.1502(14) 0.2115(12) 0.069(5) Uani 0.283(9) 1 d D U P A 1
H6_6 H 0.6125 0.1854 0.2411 0.082 Uiso 0.283(9) 1 calc R U P B 1
C7_6 C 0.492(2) 0.1085(18) 0.2366(12) 0.092(7) Uani 0.283(9) 1 d D U P A 1
H7A_6 H 0.4508 0.1389 0.2506 0.138 Uiso 0.283(9) 1 calc R U P B 1
H7B_6 H 0.4488 0.0745 0.2071 0.138 Uiso 0.283(9) 1 calc R U P B 1
H7C_6 H 0.5274 0.0853 0.2684 0.138 Uiso 0.283(9) 1 calc R U P B 1
C8_6 C 0.514(2) 0.1843(13) 0.1598(13) 0.115(9) Uani 0.283(9) 1 d D U P A 1
H8A_6 H 0.4734 0.2161 0.1723 0.172 Uiso 0.283(9) 1 calc R U P B 1
H8B_6 H 0.5641 0.2093 0.1429 0.172 Uiso 0.283(9) 1 calc R U P B 1
H8C_6 H 0.4708 0.1492 0.1313 0.172 Uiso 0.283(9) 1 calc R U P B 1
C9_6 C 0.494(2) 0.0535(16) 0.0986(15) 0.048(7) Uani 0.283(9) 1 d D U P A 1
H9A_6 H 0.4967 0.0310 0.0620 0.071 Uiso 0.283(9) 1 calc R U P B 1
H9B_6 H 0.4756 0.0992 0.0928 0.071 Uiso 0.283(9) 1 calc R U P B 1
H9C_6 H 0.4433 0.0264 0.1138 0.071 Uiso 0.283(9) 1 calc R U P B 1
C10_6 C 0.6748(19) -0.0314(15) 0.0937(11) 0.033(4) Uani 0.283(9) 1 d D U P A 1
H10A_6 H 0.6565 -0.0759 0.1070 0.050 Uiso 0.283(9) 1 calc R U P B 1
H10B_6 H 0.7432 -0.0280 0.0884 0.050 Uiso 0.283(9) 1 calc R U P B 1
H10C_6 H 0.6277 -0.0267 0.0572 0.050 Uiso 0.283(9) 1 calc R U P B 1
C11_6 C 0.8448(15) 0.0210(12) 0.2037(13) 0.038(4) Uani 0.283(9) 1 d D U P A 1
H11_6 H 0.8758 0.0415 0.2437 0.046 Uiso 0.283(9) 1 calc R U P B 1
C12_6 C 0.8340(19) -0.0556(11) 0.2066(13) 0.039(5) Uani 0.283(9) 1 d D U P A 1
H12A_6 H 0.9008 -0.0695 0.2180 0.059 Uiso 0.283(9) 1 calc R U P B 1
H12B_6 H 0.7960 -0.0683 0.2348 0.059 Uiso 0.283(9) 1 calc R U P B 1
H12C_6 H 0.7982 -0.0786 0.1690 0.059 Uiso 0.283(9) 1 calc R U P B 1
C13_6 C 0.917(3) 0.0480(18) 0.1688(19) 0.052(8) Uani 0.283(9) 1 d D U P A 1
H13A_6 H 0.9805 0.0303 0.1816 0.078 Uiso 0.283(9) 1 calc R U P B 1
H13B_6 H 0.8872 0.0330 0.1283 0.078 Uiso 0.283(9) 1 calc R U P B 1
H13C_6 H 0.9288 0.0980 0.1741 0.078 Uiso 0.283(9) 1 calc R U P B 1
C1_16 C 0.7246(8) 0.0948(6) 0.2227(5) 0.039(2) Uani 0.717(9) 1 d D U P A 2
N2_16 N 0.6290(7) 0.0948(5) 0.1918(4) 0.0442(19) Uani 0.717(9) 1 d D U P A 2
C3_16 C 0.6077(8) 0.0482(6) 0.1436(4) 0.048(2) Uani 0.717(9) 1 d D U P A 2
C4_16 C 0.6899(8) 0.0192(7) 0.1446(5) 0.046(2) Uani 0.717(9) 1 d D U P A 2
N5_16 N 0.7616(7) 0.0482(6) 0.1938(5) 0.0392(18) Uani 0.717(9) 1 d D U P A 2
C6_16 C 0.5662(8) 0.1431(6) 0.2088(5) 0.069(3) Uani 0.717(9) 1 d D U P A 2
H6_16 H 0.6034 0.1622 0.2484 0.082 Uiso 0.717(9) 1 calc R U P B 2
C7_16 C 0.4647(6) 0.1116(7) 0.2143(4) 0.077(3) Uani 0.717(9) 1 d D U P A 2
H7A_16 H 0.4290 0.1475 0.2257 0.116 Uiso 0.717(9) 1 calc R U P B 2
H7B_16 H 0.4259 0.0879 0.1775 0.116 Uiso 0.717(9) 1 calc R U P B 2
H7C_16 H 0.4731 0.0789 0.2434 0.116 Uiso 0.717(9) 1 calc R U P B 2
C8_16 C 0.5617(7) 0.2052(5) 0.1735(5) 0.083(3) Uani 0.717(9) 1 d D U P A 2
H8A_16 H 0.5193 0.2355 0.1864 0.124 Uiso 0.717(9) 1 calc R U P B 2
H8B_16 H 0.6297 0.2300 0.1787 0.124 Uiso 0.717(9) 1 calc R U P B 2
H8C_16 H 0.5332 0.1898 0.1330 0.124 Uiso 0.717(9) 1 calc R U P B 2
C9_16 C 0.5071(9) 0.0311(8) 0.1019(6) 0.066(4) Uani 0.717(9) 1 d D U P A 2
H9A_16 H 0.5132 0.0026 0.0688 0.099 Uiso 0.717(9) 1 calc R U P B 2
H9B_16 H 0.4827 0.0733 0.0892 0.099 Uiso 0.717(9) 1 calc R U P B 2
H9C_16 H 0.4595 0.0062 0.1204 0.099 Uiso 0.717(9) 1 calc R U P B 2
C10_16 C 0.7063(11) -0.0352(8) 0.1039(7) 0.075(5) Uani 0.717(9) 1 d D U P A 2
H10A_16 H 0.7063 -0.0785 0.1214 0.113 Uiso 0.717(9) 1 calc R U P B 2
H10B_16 H 0.7711 -0.0223 0.0948 0.113 Uiso 0.717(9) 1 calc R U P B 2
H10C_16 H 0.6523 -0.0402 0.0687 0.113 Uiso 0.717(9) 1 calc R U P B 2
C11_16 C 0.8652(8) 0.0332(6) 0.2153(6) 0.049(2) Uani 0.717(9) 1 d D U P A 2
H11_16 H 0.8906 0.0572 0.2546 0.059 Uiso 0.717(9) 1 calc R U P B 2
C12_16 C 0.8691(11) -0.0425(6) 0.2219(8) 0.086(5) Uani 0.717(9) 1 d D U P A 2
H12A_16 H 0.9392 -0.0497 0.2362 0.129 Uiso 0.717(9) 1 calc R U P B 2
H12B_16 H 0.8304 -0.0577 0.2491 0.129 Uiso 0.717(9) 1 calc R U P B 2
H12C_16 H 0.8403 -0.0688 0.1848 0.129 Uiso 0.717(9) 1 calc R U P B 2
C13_16 C 0.9334(11) 0.0641(7) 0.1803(8) 0.051(3) Uani 0.717(9) 1 d D U P A 2
H13A_16 H 1.0015 0.0535 0.1953 0.077 Uiso 0.717(9) 1 calc R U P B 2
H13B_16 H 0.9081 0.0451 0.1404 0.077 Uiso 0.717(9) 1 calc R U P B 2
H13C_16 H 0.9348 0.1137 0.1825 0.077 Uiso 0.717(9) 1 calc R U P B 2
C1_7 C 0.7703(5) 0.4183(3) 0.3393(3) 0.0225(13) Uani 0.573(3) 1 d D U P A 1
N2_7 N 0.7709(4) 0.4630(3) 0.3833(2) 0.0253(11) Uani 0.573(3) 1 d D U P A 1
C3_7 C 0.7462(5) 0.5254(3) 0.3645(3) 0.0280(14) Uani 0.573(3) 1 d D U P A 1
C4_7 C 0.7287(8) 0.5188(4) 0.3073(3) 0.0279(17) Uani 0.573(3) 1 d D U P A 1
N5_7 N 0.7447(4) 0.4529(3) 0.2922(2) 0.0242(11) Uani 0.573(3) 1 d D U P A 1
C6_7 C 0.7793(5) 0.4410(4) 0.4416(3) 0.0312(15) Uani 0.573(3) 1 d D U P A 1
H6_7 H 0.8031 0.3954 0.4416 0.037 Uiso 0.573(3) 1 calc R U P A 1
C7_7 C 0.6758(6) 0.4294(5) 0.4536(4) 0.0415(19) Uani 0.573(3) 1 d D U P A 1
H7A_7 H 0.6817 0.4148 0.4921 0.062 Uiso 0.573(3) 1 calc R U P A 1
H7B_7 H 0.6467 0.4720 0.4507 0.062 Uiso 0.573(3) 1 calc R U P A 1
H7C_7 H 0.6321 0.3939 0.4255 0.062 Uiso 0.573(3) 1 calc R U P A 1
C8_7 C 0.8565(6) 0.4877(4) 0.4875(3) 0.0415(19) Uani 0.573(3) 1 d D U P A 1
H8A_7 H 0.8584 0.4704 0.5249 0.062 Uiso 0.573(3) 1 calc R U P A 1
H8B_7 H 0.9229 0.4890 0.4796 0.062 Uiso 0.573(3) 1 calc R U P A 1
H8C_7 H 0.8382 0.5338 0.4878 0.062 Uiso 0.573(3) 1 calc R U P A 1
C9_7 C 0.7420(6) 0.5861(4) 0.4034(4) 0.0390(18) Uani 0.573(3) 1 d D U P A 1
H9A_7 H 0.8101 0.6045 0.4259 0.058 Uiso 0.573(3) 1 calc R U P A 1
H9B_7 H 0.6998 0.5722 0.4292 0.058 Uiso 0.573(3) 1 calc R U P A 1
H9C_7 H 0.7133 0.6213 0.3805 0.058 Uiso 0.573(3) 1 calc R U P A 1
C10_7 C 0.7035(7) 0.5716(4) 0.2664(4) 0.0410(19) Uani 0.573(3) 1 d D U P A 1
H10A_7 H 0.6975 0.6139 0.2875 0.061 Uiso 0.573(3) 1 calc R U P A 1
H10B_7 H 0.6396 0.5549 0.2385 0.061 Uiso 0.573(3) 1 calc R U P A 1
H10C_7 H 0.7569 0.5806 0.2463 0.061 Uiso 0.573(3) 1 calc R U P A 1
C11_7 C 0.7176(6) 0.4172(4) 0.2342(3) 0.0287(16) Uani 0.573(3) 1 d D U P A 1
H11_7 H 0.7380 0.3708 0.2384 0.034 Uiso 0.573(3) 1 calc R U P A 1
C12_7 C 0.6031(6) 0.4063(5) 0.2113(4) 0.0395(19) Uani 0.573(3) 1 d D U P A 1
H12A_7 H 0.5849 0.3826 0.1728 0.059 Uiso 0.573(3) 1 calc R U P A 1
H12B_7 H 0.5722 0.3787 0.2366 0.059 Uiso 0.573(3) 1 calc R U P A 1
H12C_7 H 0.5789 0.4507 0.2099 0.059 Uiso 0.573(3) 1 calc R U P A 1
C13_7 C 0.7727(7) 0.4504(5) 0.1935(4) 0.045(2) Uani 0.573(3) 1 d D U P A 1
H13A_7 H 0.7510 0.4241 0.1560 0.068 Uiso 0.573(3) 1 calc R U P A 1
H13B_7 H 0.7575 0.4971 0.1895 0.068 Uiso 0.573(3) 1 calc R U P A 1
H13C_7 H 0.8453 0.4517 0.2086 0.068 Uiso 0.573(3) 1 calc R U P A 1
C1_17 C 0.7751(13) 0.4220(6) 0.3112(7) 0.030(3) Uani 0.283(9) 1 d D U P A 2
N2_17 N 0.7836(11) 0.4822(7) 0.3413(6) 0.039(3) Uani 0.283(9) 1 d D U P A 2
C3_17 C 0.7393(16) 0.5302(8) 0.3081(7) 0.040(4) Uani 0.283(9) 1 d D U P A 2
C4_17 C 0.7048(17) 0.4999(8) 0.2550(7) 0.049(4) Uani 0.283(9) 1 d D U P A 2
N5_17 N 0.7290(15) 0.4339(7) 0.2569(7) 0.038(3) Uani 0.283(9) 1 d D U P A 2
C6_17 C 0.8355(15) 0.4948(10) 0.4025(7) 0.049(4) Uani 0.283(9) 1 d D U P A 2
H6_17 H 0.8543 0.4504 0.4160 0.058 Uiso 0.283(9) 1 calc R U P B 2
C7_17 C 0.768(2) 0.5188(15) 0.4377(10) 0.060(6) Uani 0.283(9) 1 d D U P A 2
H7A_17 H 0.8045 0.5266 0.4780 0.090 Uiso 0.283(9) 1 calc R U P B 2
H7B_17 H 0.7457 0.5614 0.4244 0.090 Uiso 0.283(9) 1 calc R U P B 2
H7C_17 H 0.7088 0.4839 0.4334 0.090 Uiso 0.283(9) 1 calc R U P B 2
C8_17 C 0.9327(17) 0.5442(13) 0.4100(11) 0.063(6) Uani 0.283(9) 1 d D U P A 2
H8A_17 H 0.9671 0.5525 0.4507 0.094 Uiso 0.283(9) 1 calc R U P B 2
H8B_17 H 0.9764 0.5243 0.3891 0.094 Uiso 0.283(9) 1 calc R U P B 2
H8C_17 H 0.9170 0.5874 0.3949 0.094 Uiso 0.283(9) 1 calc R U P B 2
C9_17 C 0.732(2) 0.6015(9) 0.3290(12) 0.078(8) Uani 0.283(9) 1 d D U P A 2
H9A_17 H 0.7239 0.6022 0.3682 0.117 Uiso 0.283(9) 1 calc R U P B 2
H9B_17 H 0.6734 0.6171 0.3042 0.117 Uiso 0.283(9) 1 calc R U P B 2
H9C_17 H 0.7930 0.6320 0.3282 0.117 Uiso 0.283(9) 1 calc R U P B 2
C10_17 C 0.651(3) 0.5302(14) 0.2030(10) 0.090(9) Uani 0.283(9) 1 d D U P A 2
H10A_17 H 0.6626 0.5801 0.2099 0.134 Uiso 0.283(9) 1 calc R U P B 2
H10B_17 H 0.5789 0.5137 0.1948 0.134 Uiso 0.283(9) 1 calc R U P B 2
H10C_17 H 0.6768 0.5166 0.1703 0.134 Uiso 0.283(9) 1 calc R U P B 2
C11_17 C 0.6882(12) 0.3760(9) 0.2131(7) 0.041(3) Uani 0.283(9) 1 d D U P A 2
H11_17 H 0.7113 0.3345 0.2304 0.050 Uiso 0.283(9) 1 calc R U P B 2
C12_17 C 0.7276(16) 0.3828(14) 0.1603(8) 0.060(5) Uani 0.283(9) 1 d D U P A 2
H12A_17 H 0.6980 0.3430 0.1328 0.089 Uiso 0.283(9) 1 calc R U P B 2
H12B_17 H 0.7094 0.4244 0.1430 0.089 Uiso 0.283(9) 1 calc R U P B 2
H12C_17 H 0.8010 0.3854 0.1709 0.089 Uiso 0.283(9) 1 calc R U P B 2
C13_17 C 0.5741(12) 0.3648(13) 0.2002(10) 0.062(6) Uani 0.283(9) 1 d D U P A 2
H13A_17 H 0.5471 0.3263 0.1711 0.093 Uiso 0.283(9) 1 calc R U P B 2
H13B_17 H 0.5531 0.3549 0.2352 0.093 Uiso 0.283(9) 1 calc R U P B 2
H13C_17 H 0.5484 0.4061 0.1861 0.093 Uiso 0.283(9) 1 calc R U P B 2
C1_27 C 0.788(2) 0.4240(9) 0.3048(11) 0.026(4) Uani 0.143(9) 1 d D U P E 3
N2_27 N 0.7991(19) 0.4887(10) 0.3291(9) 0.033(4) Uani 0.143(9) 1 d D U P E 3
C3_27 C 0.756(2) 0.5325(10) 0.2905(10) 0.033(5) Uani 0.143(9) 1 d D U P E 3
C4_27 C 0.716(3) 0.4949(12) 0.2407(10) 0.041(5) Uani 0.143(9) 1 d D U P E 3
N5_27 N 0.728(3) 0.4278(11) 0.2520(11) 0.038(4) Uani 0.143(9) 1 d D U P E 3
C6_27 C 0.853(2) 0.5073(15) 0.3898(10) 0.036(5) Uani 0.143(9) 1 d D U P E 3
H6_27 H 0.8796 0.4658 0.4052 0.043 Uiso 0.143(9) 1 calc R U P E 3
C7_27 C 0.782(3) 0.527(3) 0.4247(18) 0.053(9) Uani 0.143(9) 1 d D U P E 3
H7A_27 H 0.8197 0.5395 0.4646 0.080 Uiso 0.143(9) 1 calc R U P E 3
H7B_27 H 0.7522 0.5668 0.4095 0.080 Uiso 0.143(9) 1 calc R U P E 3
H7C_27 H 0.7289 0.4891 0.4227 0.080 Uiso 0.143(9) 1 calc R U P E 3
C8_27 C 0.943(3) 0.563(2) 0.3957(16) 0.039(7) Uani 0.143(9) 1 d D U P E 3
H8A_27 H 0.9771 0.5743 0.4363 0.059 Uiso 0.143(9) 1 calc R U P E 3
H8B_27 H 0.9900 0.5468 0.3754 0.059 Uiso 0.143(9) 1 calc R U P E 3
H8C_27 H 0.9197 0.6040 0.3794 0.059 Uiso 0.143(9) 1 calc R U P E 3
C9_27 C 0.751(4) 0.6071(12) 0.3015(18) 0.068(12) Uani 0.143(9) 1 d D U P E 3
H9A_27 H 0.7731 0.6204 0.3427 0.102 Uiso 0.143(9) 1 calc R U P E 3
H9B_27 H 0.6821 0.6159 0.2869 0.102 Uiso 0.143(9) 1 calc R U P E 3
H9C_27 H 0.7957 0.6338 0.2821 0.102 Uiso 0.143(9) 1 calc R U P E 3
C10_27 C 0.662(4) 0.516(2) 0.1842(13) 0.079(13) Uani 0.143(9) 1 d D U P E 3
H10A_27 H 0.6476 0.5622 0.1891 0.118 Uiso 0.143(9) 1 calc R U P E 3
H10B_27 H 0.5991 0.4844 0.1693 0.118 Uiso 0.143(9) 1 calc R U P E 3
H10C_27 H 0.7046 0.5134 0.1572 0.118 Uiso 0.143(9) 1 calc R U P E 3
C11_27 C 0.709(2) 0.3734(14) 0.2045(12) 0.046(5) Uani 0.143(9) 1 d D U P E 3
H11_27 H 0.7278 0.3298 0.2198 0.056 Uiso 0.143(9) 1 calc R U P E 3
C12_27 C 0.776(3) 0.398(3) 0.1656(16) 0.060(8) Uani 0.143(9) 1 d D U P E 3
H12A_27 H 0.7665 0.3634 0.1332 0.091 Uiso 0.143(9) 1 calc R U P E 3
H12B_27 H 0.7587 0.4410 0.1513 0.091 Uiso 0.143(9) 1 calc R U P E 3
H12C_27 H 0.8469 0.4045 0.1872 0.091 Uiso 0.143(9) 1 calc R U P E 3
C13_27 C 0.598(2) 0.363(2) 0.1735(17) 0.055(8) Uani 0.143(9) 1 d D U P E 3
H13A_27 H 0.5851 0.3275 0.1420 0.082 Uiso 0.143(9) 1 calc R U P E 3
H13B_27 H 0.5578 0.3501 0.2003 0.082 Uiso 0.143(9) 1 calc R U P E 3
H13C_27 H 0.5807 0.4062 0.1582 0.082 Uiso 0.143(9) 1 calc R U P E 3
C1_8 C 0.8609(5) 0.1604(3) 0.5095(3) 0.0299(15) Uani 0.573(3) 1 d D U P A -1
N2_8 N 0.8755(6) 0.0995(4) 0.5309(4) 0.033(2) Uani 0.573(3) 1 d D U P A -1
C3_8 C 0.8399(6) 0.0926(4) 0.5794(3) 0.0378(17) Uani 0.573(3) 1 d D U P A -1
C4_8 C 0.8013(6) 0.1501(4) 0.5894(3) 0.0348(17) Uani 0.573(3) 1 d D U P A -1
N5_8 N 0.8160(5) 0.1908(3) 0.5460(3) 0.0288(14) Uani 0.573(3) 1 d D U P A -1
C6_8 C 0.9293(5) 0.0515(4) 0.5049(3) 0.0352(16) Uani 0.573(3) 1 d D U P A -1
H6_8 H 0.9359 0.0684 0.4676 0.042 Uiso 0.573(3) 1 calc R U P A -1
C7_8 C 0.8702(7) -0.0202(4) 0.4916(4) 0.048(2) Uani 0.573(3) 1 d D U P A -1
H7A_8 H 0.9082 -0.0503 0.4746 0.072 Uiso 0.573(3) 1 calc R U P A -1
H7B_8 H 0.8591 -0.0377 0.5271 0.072 Uiso 0.573(3) 1 calc R U P A -1
H7C_8 H 0.8052 -0.0189 0.4648 0.072 Uiso 0.573(3) 1 calc R U P A -1
C8_8 C 1.0361(6) 0.0543(4) 0.5426(4) 0.045(2) Uani 0.573(3) 1 d D U P A -1
H8A_8 H 1.0715 0.0225 0.5253 0.067 Uiso 0.573(3) 1 calc R U P A -1
H8B_8 H 1.0723 0.1008 0.5459 0.067 Uiso 0.573(3) 1 calc R U P A -1
H8C_8 H 1.0328 0.0413 0.5806 0.067 Uiso 0.573(3) 1 calc R U P A -1
C9_8 C 0.8428(8) 0.0306(4) 0.6126(4) 0.054(3) Uani 0.573(3) 1 d D U P A -1
H9A_8 H 0.8269 0.0412 0.6492 0.080 Uiso 0.573(3) 1 calc R U P A -1
H9B_8 H 0.9101 0.0172 0.6197 0.080 Uiso 0.573(3) 1 calc R U P A -1
H9C_8 H 0.7932 -0.0071 0.5906 0.080 Uiso 0.573(3) 1 calc R U P A -1
C10_8 C 0.7514(11) 0.1664(6) 0.6353(5) 0.046(3) Uani 0.573(3) 1 d D U P A -1
H10A_8 H 0.6792 0.1650 0.6187 0.069 Uiso 0.573(3) 1 calc R U P A -1
H10B_8 H 0.7802 0.2122 0.6539 0.069 Uiso 0.573(3) 1 calc R U P A -1
H10C_8 H 0.7617 0.1329 0.6636 0.069 Uiso 0.573(3) 1 calc R U P A -1
C11_8 C 0.7841(6) 0.2587(4) 0.5381(3) 0.0307(18) Uani 0.573(3) 1 d D U P A -1
H11_8 H 0.8011 0.2731 0.5021 0.037 Uiso 0.573(3) 1 calc R U P A -1
C12_8 C 0.6704(5) 0.2546(5) 0.5274(4) 0.0406(19) Uani 0.573(3) 1 d D U P A -1
H12A_8 H 0.6517 0.3003 0.5223 0.061 Uiso 0.573(3) 1 calc R U P A -1
H12B_8 H 0.6376 0.2242 0.4928 0.061 Uiso 0.573(3) 1 calc R U P A -1
H12C_8 H 0.6489 0.2367 0.5601 0.061 Uiso 0.573(3) 1 calc R U P A -1
C13_8 C 0.8411(7) 0.3130(5) 0.5848(4) 0.054(2) Uani 0.573(3) 1 d D U P A -1
H13A_8 H 0.8165 0.3566 0.5770 0.080 Uiso 0.573(3) 1 calc R U P A -1
H13B_8 H 0.8308 0.2998 0.6216 0.080 Uiso 0.573(3) 1 calc R U P A -1
H13C_8 H 0.9129 0.3179 0.5860 0.080 Uiso 0.573(3) 1 calc R U P A -1
C1_18 C 0.8537(6) 0.2193(4) 0.5174(3) 0.0293(18) Uani 0.427(3) 1 d D U P A 2
N2_18 N 0.8339(6) 0.1652(4) 0.5468(4) 0.0308(19) Uani 0.427(3) 1 d D U P A 2
C3_18 C 0.7937(7) 0.1859(5) 0.5917(4) 0.032(2) Uani 0.427(3) 1 d D U P A 2
C4_18 C 0.7907(7) 0.2528(4) 0.5911(4) 0.0300(18) Uani 0.427(3) 1 d D U P A 2
N5_18 N 0.8271(7) 0.2734(4) 0.5450(4) 0.033(2) Uani 0.427(3) 1 d D U P A 2
C6_18 C 0.8507(10) 0.0961(6) 0.5303(6) 0.031(3) Uani 0.427(3) 1 d D U P A 2
H6_18 H 0.8880 0.1007 0.4997 0.037 Uiso 0.427(3) 1 calc R U P A 2
C7_18 C 0.9165(10) 0.0657(7) 0.5782(5) 0.050(3) Uani 0.427(3) 1 d D U P A 2
H7A_18 H 0.9253 0.0198 0.5650 0.075 Uiso 0.427(3) 1 calc R U P A 2
H7B_18 H 0.9822 0.0945 0.5906 0.075 Uiso 0.427(3) 1 calc R U P A 2
H7C_18 H 0.8848 0.0630 0.6104 0.075 Uiso 0.427(3) 1 calc R U P A 2
C8_18 C 0.7506(9) 0.0514(7) 0.5031(6) 0.059(4) Uani 0.427(3) 1 d D U P A 2
H8A_18 H 0.7626 0.0055 0.4922 0.088 Uiso 0.427(3) 1 calc R U P A 2
H8B_18 H 0.7088 0.0488 0.5306 0.088 Uiso 0.427(3) 1 calc R U P A 2
H8C_18 H 0.7160 0.0713 0.4690 0.088 Uiso 0.427(3) 1 calc R U P A 2
C9_18 C 0.7580(15) 0.1391(7) 0.6321(7) 0.046(4) Uani 0.427(3) 1 d D U P A 2
H9A_18 H 0.7424 0.1664 0.6630 0.069 Uiso 0.427(3) 1 calc R U P A 2
H9B_18 H 0.8110 0.1123 0.6483 0.069 Uiso 0.427(3) 1 calc R U P A 2
H9C_18 H 0.6976 0.1083 0.6112 0.069 Uiso 0.427(3) 1 calc R U P A 2
C10_18 C 0.7562(9) 0.2991(6) 0.6310(5) 0.045(3) Uani 0.427(3) 1 d D U P A 2
H10A_18 H 0.6850 0.3025 0.6154 0.068 Uiso 0.427(3) 1 calc R U P A 2
H10B_18 H 0.7960 0.3446 0.6355 0.068 Uiso 0.427(3) 1 calc R U P A 2
H10C_18 H 0.7649 0.2806 0.6684 0.068 Uiso 0.427(3) 1 calc R U P A 2
C11_18 C 0.8293(7) 0.3415(5) 0.5236(4) 0.039(2) Uani 0.427(3) 1 d D U P A 2
H11_18 H 0.8477 0.3370 0.4862 0.047 Uiso 0.427(3) 1 calc R U P A 2
C12_18 C 0.9107(8) 0.3921(6) 0.5621(5) 0.046(3) Uani 0.427(3) 1 d D U P A 2
H12A_18 H 0.9104 0.4369 0.5469 0.069 Uiso 0.427(3) 1 calc R U P A 2
H12B_18 H 0.8990 0.3956 0.6005 0.069 Uiso 0.427(3) 1 calc R U P A 2
H12C_18 H 0.9760 0.3771 0.5641 0.069 Uiso 0.427(3) 1 calc R U P A 2
C13_18 C 0.7259(8) 0.3638(7) 0.5110(6) 0.053(3) Uani 0.427(3) 1 d D U P A 2
H13A_18 H 0.7299 0.4092 0.4969 0.079 Uiso 0.427(3) 1 calc R U P A 2
H13B_18 H 0.6789 0.3311 0.4819 0.079 Uiso 0.427(3) 1 calc R U P A 2
H13C_18 H 0.7022 0.3654 0.5461 0.079 Uiso 0.427(3) 1 calc R U P A 2
C1_201 C 0.5633(13) 0.3171(9) 0.0177(7) 0.116(7) Uani 0.398(9) 1 d G U P F 1
H1A_201 H 0.6325 0.3286 0.0411 0.173 Uiso 0.398(9) 1 calc R U P F 1
H1B_201 H 0.5595 0.3315 -0.0207 0.173 Uiso 0.398(9) 1 calc R U P F 1
H1C_201 H 0.5424 0.2676 0.0151 0.173 Uiso 0.398(9) 1 calc R U P F 1
C2_201 C 0.4945(10) 0.3532(6) 0.0448(4) 0.079(4) Uani 0.398(9) 1 d G U P F 1
C3_201 C 0.4184(11) 0.3163(6) 0.0649(6) 0.091(4) Uani 0.398(9) 1 d G U P F 1
H3_201 H 0.4112 0.2678 0.0621 0.109 Uiso 0.398(9) 1 calc R U P F 1
C4_201 C 0.3532(10) 0.3496(8) 0.0888(6) 0.102(5) Uani 0.398(9) 1 d G U P F 1
H4_201 H 0.3020 0.3237 0.1021 0.123 Uiso 0.398(9) 1 calc R U P F 1
C5_201 C 0.3629(12) 0.4208(8) 0.0932(6) 0.105(5) Uani 0.398(9) 1 d G U P F 1
H5_201 H 0.3185 0.4435 0.1095 0.126 Uiso 0.398(9) 1 calc R U P F 1
C6_201 C 0.4386(14) 0.4583(6) 0.0736(7) 0.097(5) Uani 0.398(9) 1 d G U P F 1
H6_201 H 0.4457 0.5068 0.0766 0.116 Uiso 0.398(9) 1 calc R U P F 1
C7_201 C 0.5036(12) 0.4247(6) 0.0497(6) 0.093(4) Uani 0.398(9) 1 d G U P F 1
H7_201 H 0.5548 0.4507 0.0366 0.112 Uiso 0.398(9) 1 calc R U P F 1
C1_202 C 0.3077(16) 0.4236(14) 0.0964(11) 0.147(8) Uani 0.318(9) 1 d G U P G 2
H1A_202 H 0.3308 0.4418 0.1366 0.220 Uiso 0.318(9) 1 calc R U P G 2
H1B_202 H 0.2564 0.3835 0.0925 0.220 Uiso 0.318(9) 1 calc R U P G 2
H1C_202 H 0.2791 0.4587 0.0733 0.220 Uiso 0.318(9) 1 calc R U P G 2
C2_202 C 0.3954(13) 0.4034(9) 0.0759(7) 0.099(5) Uani 0.318(9) 1 d G U P G 2
C3_202 C 0.4648(16) 0.4526(7) 0.0611(9) 0.091(5) Uani 0.318(9) 1 d G U P G 2
H3_202 H 0.4572 0.4994 0.0648 0.109 Uiso 0.318(9) 1 calc R U P G 2
C4_202 C 0.5448(16) 0.4338(9) 0.0408(10) 0.105(6) Uani 0.318(9) 1 d G U P G 2
H4_202 H 0.5910 0.4679 0.0309 0.126 Uiso 0.318(9) 1 calc R U P G 2
C5_202 C 0.5571(15) 0.3652(10) 0.0352(8) 0.094(5) Uani 0.318(9) 1 d G U P G 2
H5_202 H 0.6114 0.3523 0.0214 0.113 Uiso 0.318(9) 1 calc R U P G 2
C6_202 C 0.4888(16) 0.3156(8) 0.0500(8) 0.094(5) Uani 0.318(9) 1 d G U P G 2
H6_202 H 0.4967 0.2688 0.0463 0.113 Uiso 0.318(9) 1 calc R U P G 2
C7_202 C 0.4089(14) 0.3347(8) 0.0702(7) 0.095(5) Uani 0.318(9) 1 d G U P G 2
H7_202 H 0.3630 0.3005 0.0802 0.114 Uiso 0.318(9) 1 calc R U P G 2
C1_203 C 0.290(2) 0.2110(11) 0.0630(12) 0.146(12) Uani 0.285(5) 1 d G U P H 3
H1A_203 H 0.3104 0.2045 0.0272 0.219 Uiso 0.285(5) 1 calc R U P H 3
H1B_203 H 0.2242 0.1835 0.0594 0.219 Uiso 0.285(5) 1 calc R U P H 3
H1C_203 H 0.3397 0.1967 0.0944 0.219 Uiso 0.285(5) 1 calc R U P H 3
C2_203 C 0.2824(15) 0.2853(11) 0.0749(7) 0.102(6) Uani 0.285(5) 1 d G U P H 3
C3_203 C 0.1953(15) 0.3124(13) 0.0497(10) 0.148(11) Uani 0.285(5) 1 d G U P H 3
H3_203 H 0.1396 0.2833 0.0255 0.178 Uiso 0.285(5) 1 calc R U P H 3
C4_203 C 0.1890(19) 0.3816(14) 0.0596(13) 0.172(13) Uani 0.285(5) 1 d G U P H 3
H4_203 H 0.1294 0.3991 0.0422 0.206 Uiso 0.285(5) 1 calc R U P H 3
C5_203 C 0.270(2) 0.4251(11) 0.0952(12) 0.161(10) Uani 0.285(5) 1 d G U P H 3
H5_203 H 0.2660 0.4722 0.1020 0.193 Uiso 0.285(5) 1 calc R U P H 3
C6_203 C 0.3572(19) 0.3989(12) 0.1208(11) 0.135(7) Uani 0.285(5) 1 d G U P H 3
H6_203 H 0.4126 0.4281 0.1451 0.162 Uiso 0.285(5) 1 calc R U P H 3
C7_203 C 0.3630(14) 0.3296(12) 0.1107(9) 0.117(7) Uani 0.285(5) 1 d G U P H 3
H7_203 H 0.4226 0.3123 0.1283 0.141 Uiso 0.285(5) 1 calc R U P H 3
C1_211 C 0.2539(10) 0.1286(10) 0.0663(6) 0.237(11) Uani 0.715(5) 1 d G U P H 1
H1A_211 H 0.2407 0.0925 0.0906 0.356 Uiso 0.715(5) 1 calc R U P H 1
H1B_211 H 0.2807 0.1718 0.0900 0.356 Uiso 0.715(5) 1 calc R U P H 1
H1C_211 H 0.3031 0.1166 0.0456 0.356 Uiso 0.715(5) 1 calc R U P H 1
C2_211 C 0.1575(8) 0.1365(6) 0.0239(4) 0.157(5) Uani 0.715(5) 1 d G U P H 1
C3_211 C 0.1201(10) 0.1990(6) 0.0219(5) 0.176(6) Uani 0.715(5) 1 d G U P H 1
H3_211 H 0.1570 0.2372 0.0469 0.211 Uiso 0.715(5) 1 calc R U P H 1
C4_211 C 0.0296(11) 0.2060(7) -0.0164(6) 0.177(6) Uani 0.715(5) 1 d G U P H 1
H4_211 H 0.0054 0.2487 -0.0172 0.213 Uiso 0.715(5) 1 calc R U P H 1
C5_211 C -0.0254(8) 0.1503(9) -0.0535(5) 0.163(5) Uani 0.715(5) 1 d G U P H 1
H5_211 H -0.0870 0.1549 -0.0796 0.196 Uiso 0.715(5) 1 calc R U P H 1
C6_211 C 0.0110(9) 0.0878(8) -0.0521(5) 0.170(6) Uani 0.715(5) 1 d G U P H 1
H6_211 H -0.0259 0.0497 -0.0773 0.204 Uiso 0.715(5) 1 calc R U P H 1
C7_211 C 0.1016(10) 0.0811(6) -0.0137(5) 0.180(6) Uani 0.715(5) 1 d G U P H 1
H7_211 H 0.1257 0.0383 -0.0132 0.216 Uiso 0.715(5) 1 calc R U P H 1
C1_212 C 0.183(3) 0.053(2) 0.0231(13) 0.200(17) Uani 0.285(5) 1 d G U P H 2
H1A_212 H 0.1675 0.0142 -0.0062 0.300 Uiso 0.285(5) 1 calc R U P H 2
H1B_212 H 0.1858 0.0359 0.0606 0.300 Uiso 0.285(5) 1 calc DR U P H 2
H1C_212 H 0.2477 0.0794 0.0233 0.300 Uiso 0.285(5) 1 calc R U P H 2
C2_212 C 0.1016(18) 0.0977(14) 0.0099(8) 0.165(7) Uani 0.285(5) 1 d G U P H 2
C3_212 C 0.063(2) 0.1252(15) 0.0535(7) 0.146(9) Uani 0.285(5) 1 d DG U P H 2
H3_212 H 0.0898 0.1162 0.0919 0.176 Uiso 0.285(5) 1 calc R U P H 2
C4_212 C -0.014(2) 0.1655(15) 0.0413(10) 0.136(10) Uani 0.285(5) 1 d G U P H 2
H4_212 H -0.0388 0.1836 0.0713 0.163 Uiso 0.285(5) 1 calc R U P H 2
C5_212 C -0.0534(18) 0.1792(14) -0.0150(11) 0.131(8) Uani 0.285(5) 1 d G U P H 2
H5_212 H -0.1057 0.2065 -0.0234 0.157 Uiso 0.285(5) 1 calc R U P H 2
C6_212 C -0.016(2) 0.1524(17) -0.0588(8) 0.143(7) Uani 0.285(5) 1 d G U P H 2
H6_212 H -0.0424 0.1616 -0.0971 0.172 Uiso 0.285(5) 1 calc R U P H 2
C7_212 C 0.061(2) 0.1121(17) -0.0463(8) 0.156(7) Uani 0.285(5) 1 d G U P H 2
H7_212 H 0.0862 0.0942 -0.0764 0.187 Uiso 0.285(5) 1 calc R U P H 2

loop_
_atom_site_aniso_label
_atom_site_aniso_U_11
_atom_site_aniso_U_22
_atom_site_aniso_U_33
_atom_site_aniso_U_23
_atom_site_aniso_U_13
_atom_site_aniso_U_12
Te1_101 0.02354(13) 0.03559(16) 0.04488(17) 0.01260(13) 0.01379(12) 0.00182(11)
Te2_101 0.03042(15) 0.03280(16) 0.0611(2) -0.00844(14) -0.00013(14) 0.00631(12)
Te3_101 0.02073(12) 0.02817(14) 0.03957(15) 0.00866(11) 0.00283(11) -0.00351(10)
Te4_101 0.01410(12) 0.03861(16) 0.04394(16) 0.00617(13) 0.00663(11) 0.00274(10)
Mn5_101 0.0207(3) 0.0247(3) 0.0407(4) 0.0038(3) 0.0101(3) 0.0031(2)
Mn6_101 0.0247(3) 0.0398(4) 0.0348(4) 0.0070(3) 0.0059(3) 0.0030(3)
Mn7_101 0.0154(3) 0.0336(3) 0.0414(4) 0.0030(3) 0.0027(3) 0.0042(2)
Mn8_101 0.0233(3) 0.0312(4) 0.0478(4) 0.0114(3) -0.0003(3) -0.0067(3)
Te1_111 0.0240(5) 0.0337(9) 0.0217(5) 0.0076(5) 0.0069(4) 0.0095(5)
Te2_111 0.0183(3) 0.0306(8) 0.0388(6) 0.0090(6) 0.0112(3) 0.0053(6)
Te3_111 0.0185(3) 0.0279(4) 0.0225(4) 0.0000(3) 0.0052(2) 0.0028(3)
Te4_111 0.0243(3) 0.0226(4) 0.0374(6) 0.0086(4) 0.0090(4) 0.0100(2)
Mn5_111 0.0105(15) 0.0208(18) 0.026(2) 0.0069(13) 0.0056(10) 0.0019(10)
Mn6_111 0.032(2) 0.038(2) 0.061(2) -0.0031(19) 0.0113(19) 0.0073(19)
Mn7_111 0.0196(10) 0.0157(11) 0.0261(13) 0.0021(8) 0.0049(8) 0.0032(8)
Mn8_111 0.0226(7) 0.0289(11) 0.0257(7) 0.0114(10) 0.0098(5) 0.0083(10)
Te1_112 0.0314(7) 0.0421(16) 0.0280(11) 0.0168(10) 0.0131(6) 0.0124(9)
Te2_112 0.0150(5) 0.0404(14) 0.0310(7) 0.0051(10) 0.0075(4) 0.0082(10)
Te3_112 0.0185(4) 0.0213(5) 0.0291(6) 0.0041(3) 0.0098(3) 0.0033(3)
Te4_112 0.0252(4) 0.0203(5) 0.0317(7) 0.0113(5) 0.0121(5) 0.0092(3)
Mn5_112 0.029(3) 0.032(3) 0.026(2) 0.009(2) 0.008(2) 0.005(2)
Mn6_112 0.0076(19) 0.0107(18) 0.0188(17) 0.0040(14) -0.0012(14) 0.0027(14)
Mn7_112 0.0271(18) 0.0211(16) 0.037(2) 0.0109(11) 0.0086(11) 0.0096(13)
Mn8_112 0.0240(9) 0.0260(14) 0.0285(10) 0.0082(13) 0.0137(7) 0.0071(13)
C1_1 0.021(5) 0.033(9) 0.042(6) 0.006(5) 0.006(4) 0.004(4)
N2_1 0.019(5) 0.048(9) 0.046(5) 0.002(5) 0.006(4) 0.005(5)
C3_1 0.020(5) 0.062(11) 0.056(6) -0.003(6) 0.010(4) 0.005(5)
C4_1 0.024(5) 0.045(12) 0.052(6) 0.001(6) 0.012(4) 0.006(5)
N5_1 0.022(5) 0.042(8) 0.043(5) 0.007(5) 0.008(4) 0.005(5)
C6_1 0.018(8) 0.045(10) 0.046(6) 0.002(6) 0.004(5) -0.001(7)
C7_1 0.031(11) 0.047(10) 0.051(14) 0.004(8) 0.006(11) 0.005(7)
C8_1 0.025(10) 0.043(14) 0.047(8) 0.005(8) 0.006(6) 0.002(11)
C9_1 0.018(6) 0.08(2) 0.051(10) -0.018(11) 0.016(6) 0.006(7)
C10_1 0.036(10) 0.09(2) 0.066(10) -0.009(13) 0.022(8) 0.005(12)
C11_1 0.031(8) 0.045(7) 0.043(6) 0.006(5) 0.005(5) 0.008(6)
C12_1 0.020(8) 0.039(7) 0.048(9) 0.007(5) 0.019(7) -0.001(5)
C13_1 0.054(16) 0.051(10) 0.049(10) 0.011(8) 0.012(9) 0.009(10)
C1_11 0.022(3) 0.033(5) 0.038(3) 0.003(3) 0.004(2) 0.008(2)
N2_11 0.016(3) 0.043(4) 0.042(3) 0.000(3) 0.005(2) 0.006(2)
C3_11 0.016(3) 0.067(6) 0.053(4) 0.000(3) 0.009(2) 0.011(3)
C4_11 0.023(3) 0.066(8) 0.053(4) 0.003(4) 0.013(3) 0.017(3)
N5_11 0.024(3) 0.049(5) 0.039(3) 0.001(3) 0.006(2) 0.017(3)
C6_11 0.018(3) 0.042(5) 0.038(3) 0.000(3) 0.007(3) -0.003(3)
C7_11 0.051(6) 0.049(6) 0.028(4) -0.005(4) 0.006(4) 0.002(4)
C8_11 0.025(4) 0.054(7) 0.055(5) 0.014(4) -0.005(3) -0.015(5)
C9_11 0.017(3) 0.099(13) 0.069(7) -0.003(7) 0.007(4) 0.001(4)
C10_11 0.033(5) 0.108(12) 0.058(5) -0.003(6) 0.021(4) 0.018(6)
C11_11 0.033(5) 0.070(6) 0.039(4) -0.001(3) 0.012(3) 0.015(4)
C12_11 0.109(12) 0.092(8) 0.066(7) -0.016(6) -0.003(7) 0.042(7)
C13_11 0.056(8) 0.093(9) 0.046(5) 0.014(6) 0.019(5) 0.026(8)
C1_2 0.028(5) 0.047(4) 0.033(3) 0.003(3) 0.011(3) 0.006(3)
N2_2 0.040(5) 0.060(4) 0.038(4) 0.004(3) 0.006(3) -0.005(3)
C3_2 0.045(6) 0.071(5) 0.028(4) -0.002(3) 0.014(4) 0.003(4)
C4_2 0.055(6) 0.066(4) 0.021(3) -0.005(3) 0.008(3) 0.008(4)
N5_2 0.059(5) 0.047(3) 0.020(3) 0.001(2) 0.006(3) 0.008(3)
C6_2 0.065(7) 0.069(5) 0.042(6) 0.002(4) -0.006(4) -0.031(5)
C7_2 0.072(7) 0.131(12) 0.058(7) 0.011(8) 0.007(5) -0.031(7)
C8_2 0.132(12) 0.077(7) 0.081(11) -0.007(7) -0.001(8) -0.012(7)
C9_2 0.101(14) 0.105(10) 0.047(8) 0.000(7) -0.015(9) -0.030(9)
C10_2 0.117(12) 0.077(7) 0.030(5) 0.006(5) -0.013(6) 0.000(7)
C11_2 0.088(7) 0.050(4) 0.027(4) 0.008(3) -0.002(5) -0.003(4)
C12_2 0.119(12) 0.058(6) 0.074(9) -0.012(6) -0.017(8) 0.012(7)
C13_2 0.122(10) 0.086(10) 0.103(10) 0.007(9) 0.045(9) -0.021(8)
C1_22 0.034(7) 0.058(6) 0.033(4) -0.001(3) 0.022(4) 0.012(5)
N2_22 0.041(6) 0.069(5) 0.037(5) 0.008(4) 0.012(4) 0.001(4)
C3_22 0.044(8) 0.068(6) 0.028(4) -0.004(4) 0.019(4) 0.012(5)
C4_22 0.066(8) 0.076(6) 0.023(4) -0.001(4) 0.011(5) -0.002(6)
N5_22 0.087(9) 0.071(6) 0.026(4) 0.006(4) 0.000(5) -0.011(6)
C6_22 0.062(8) 0.074(7) 0.046(8) 0.016(6) -0.009(6) -0.015(6)
C7_22 0.077(9) 0.079(12) 0.072(11) 0.003(10) 0.016(8) -0.032(8)
C8_22 0.093(12) 0.066(8) 0.081(12) 0.018(7) 0.015(9) -0.002(7)
C9_22 0.076(11) 0.102(12) 0.031(7) 0.006(7) 0.013(7) -0.024(9)
C10_22 0.123(18) 0.109(12) 0.028(6) 0.018(7) -0.008(8) -0.027(13)
C11_22 0.102(11) 0.080(7) 0.050(8) 0.013(6) -0.012(8) -0.021(7)
C12_22 0.116(15) 0.079(9) 0.065(11) 0.014(7) -0.007(12) -0.017(9)
C13_22 0.118(12) 0.109(14) 0.100(14) 0.043(12) 0.018(10) -0.002(10)
C1_3 0.032(2) 0.031(2) 0.039(2) 0.0064(17) 0.0149(17) 0.0066(16)
N2_3 0.046(2) 0.036(2) 0.043(2) 0.0016(16) 0.0091(17) 0.0175(17)
C3_3 0.057(3) 0.037(2) 0.050(3) 0.001(2) 0.019(2) 0.020(2)
C4_3 0.047(2) 0.032(2) 0.042(2) 0.0049(18) 0.0208(19) 0.0104(18)
N5_3 0.0329(18) 0.0271(17) 0.0404(19) 0.0070(14) 0.0129(15) 0.0049(14)
C6_3 0.060(3) 0.044(3) 0.055(3) -0.001(2) -0.005(2) 0.023(2)
C7_3 0.053(3) 0.073(4) 0.085(5) 0.010(4) -0.008(3) 0.025(3)
C8_3 0.113(6) 0.077(5) 0.055(4) 0.007(3) -0.013(4) 0.007(4)
C9_3 0.075(4) 0.058(4) 0.089(5) -0.012(3) 0.005(4) 0.041(3)
C10_3 0.061(3) 0.043(3) 0.051(3) -0.006(2) 0.022(3) 0.012(2)
C11_3 0.034(2) 0.031(2) 0.053(3) 0.002(2) 0.0053(19) 0.0046(18)
C12_3 0.065(4) 0.079(5) 0.065(4) 0.025(3) 0.003(3) 0.008(3)
C13_3 0.034(2) 0.034(3) 0.074(4) -0.006(2) 0.010(2) -0.001(2)
C1_4 0.024(4) 0.016(5) 0.051(5) -0.004(4) 0.012(3) -0.002(3)
N2_4 0.024(4) 0.025(5) 0.074(6) 0.013(4) 0.012(4) -0.006(3)
C3_4 0.023(4) 0.020(5) 0.065(6) 0.002(4) 0.017(4) 0.002(3)
C4_4 0.020(5) 0.017(4) 0.055(6) 0.002(4) 0.021(4) -0.001(3)
N5_4 0.017(4) 0.023(4) 0.051(5) 0.002(4) 0.020(3) -0.003(3)
C6_4 0.027(6) 0.034(7) 0.083(6) 0.005(5) 0.002(5) 0.002(4)
C7_4 0.048(9) 0.053(10) 0.080(7) 0.003(7) 0.020(6) -0.004(7)
C8_4 0.040(8) 0.091(12) 0.098(12) -0.016(10) 0.002(7) 0.022(8)
C9_4 0.026(5) 0.036(6) 0.064(10) 0.018(7) 0.009(5) -0.009(4)
C10_4 0.026(6) 0.023(6) 0.061(8) 0.006(6) 0.020(6) -0.004(5)
C11_4 0.021(5) 0.031(5) 0.043(5) 0.005(4) 0.021(4) -0.002(4)
C12_4 0.019(5) 0.045(7) 0.058(8) -0.006(5) 0.021(5) 0.002(5)
C13_4 0.027(6) 0.039(8) 0.044(5) 0.000(4) 0.018(4) 0.001(5)
C1_14 0.032(4) 0.018(5) 0.048(5) 0.002(4) 0.003(3) -0.001(3)
N2_14 0.037(4) 0.019(4) 0.062(4) 0.005(3) 0.004(3) -0.007(3)
C3_14 0.049(5) 0.022(5) 0.069(6) 0.008(4) 0.003(4) -0.014(4)
C4_14 0.049(6) 0.020(4) 0.052(5) -0.002(4) 0.004(4) -0.006(4)
N5_14 0.041(5) 0.018(4) 0.048(4) 0.004(3) 0.001(4) 0.000(4)
C6_14 0.025(5) 0.030(6) 0.065(5) 0.010(4) 0.009(4) -0.005(4)
C7_14 0.032(6) 0.046(7) 0.066(6) 0.004(5) 0.005(5) -0.005(5)
C8_14 0.032(6) 0.062(8) 0.079(9) 0.001(6) 0.013(5) 0.002(5)
C9_14 0.054(6) 0.044(7) 0.086(11) 0.018(8) -0.004(6) -0.028(5)
C10_14 0.080(12) 0.032(6) 0.058(7) 0.004(5) 0.002(8) -0.010(8)
C11_14 0.037(5) 0.038(5) 0.051(6) 0.006(4) -0.003(4) 0.002(4)
C12_14 0.066(10) 0.046(7) 0.067(9) 0.005(6) 0.005(7) 0.019(7)
C13_14 0.056(9) 0.044(6) 0.056(7) 0.000(5) -0.015(6) 0.017(7)
C1_5 0.0226(17) 0.0218(19) 0.040(2) 0.0054(16) 0.0103(15) 0.0037(14)
N2_5 0.0217(15) 0.0288(18) 0.0412(18) 0.0037(14) 0.0131(13) 0.0057(13)
C3_5 0.0228(18) 0.024(2) 0.049(2) -0.0068(17) 0.0134(16) 0.0031(15)
C4_5 0.0185(17) 0.027(2) 0.045(2) -0.0072(17) 0.0097(15) 0.0047(15)
N5_5 0.0186(15) 0.0239(17) 0.0391(18) 0.0015(14) 0.0080(13) 0.0046(12)
C6_5 0.031(2) 0.039(2) 0.041(2) 0.0073(18) 0.0153(18) 0.0070(18)
C7_5 0.064(4) 0.052(3) 0.052(3) -0.003(2) 0.001(3) 0.014(3)
C8_5 0.055(3) 0.047(3) 0.050(3) 0.012(2) 0.020(3) 0.008(2)
C9_5 0.030(2) 0.055(3) 0.058(3) -0.006(2) 0.023(2) 0.007(2)
C10_5 0.0185(19) 0.046(3) 0.051(3) -0.013(2) 0.0067(18) 0.0059(18)
C11_5 0.0199(18) 0.035(2) 0.035(2) 0.0065(17) 0.0033(16) 0.0030(16)
C12_5 0.040(3) 0.038(2) 0.046(3) 0.012(2) 0.005(2) 0.012(2)
C13_5 0.032(2) 0.049(3) 0.047(3) -0.008(2) 0.010(2) 0.003(2)
C1_6 0.033(6) 0.038(7) 0.049(6) -0.002(6) 0.012(5) -0.002(5)
N2_6 0.038(6) 0.055(8) 0.055(7) -0.021(6) 0.001(5) 0.001(5)
C3_6 0.035(6) 0.038(8) 0.049(7) -0.009(6) 0.008(5) -0.003(5)
C4_6 0.038(7) 0.037(7) 0.039(6) -0.001(6) 0.012(5) 0.000(5)
N5_6 0.037(6) 0.037(7) 0.046(6) 0.002(5) 0.013(5) 0.002(5)
C6_6 0.042(8) 0.084(9) 0.070(9) -0.032(7) 0.000(7) 0.017(7)
C7_6 0.052(11) 0.132(15) 0.073(14) -0.029(12) 0.001(11) -0.008(11)
C8_6 0.095(16) 0.151(18) 0.103(13) 0.007(13) 0.013(12) 0.058(14)
C9_6 0.037(7) 0.040(14) 0.054(10) -0.019(10) -0.002(7) -0.003(7)
C10_6 0.027(9) 0.035(8) 0.040(8) 0.001(6) 0.015(7) -0.001(6)
C11_6 0.036(7) 0.031(8) 0.046(9) 0.001(6) 0.011(6) 0.001(6)
C12_6 0.041(11) 0.028(7) 0.044(10) 0.000(6) 0.006(8) 0.001(6)
C13_6 0.042(10) 0.052(15) 0.061(16) 0.013(13) 0.015(10) -0.001(9)
C1_16 0.030(3) 0.036(4) 0.052(4) -0.006(3) 0.012(3) 0.001(3)
N2_16 0.028(3) 0.051(4) 0.046(3) -0.017(3) 0.006(2) -0.002(3)
C3_16 0.044(4) 0.046(5) 0.047(4) -0.010(3) 0.016(3) -0.018(3)
C4_16 0.051(5) 0.035(4) 0.051(4) -0.008(4) 0.024(3) -0.015(3)
N5_16 0.042(4) 0.030(3) 0.050(4) -0.004(3) 0.024(3) -0.001(3)
C6_16 0.035(4) 0.101(6) 0.057(5) -0.037(4) -0.012(3) 0.024(4)
C7_16 0.034(4) 0.149(8) 0.042(5) -0.018(6) -0.007(4) 0.031(5)
C8_16 0.043(5) 0.086(6) 0.100(7) -0.028(5) -0.018(5) 0.021(4)
C9_16 0.056(6) 0.074(10) 0.053(5) -0.019(6) 0.007(4) -0.024(5)
C10_16 0.093(11) 0.053(6) 0.082(9) -0.024(6) 0.044(7) -0.010(6)
C11_16 0.050(5) 0.047(5) 0.059(6) 0.004(4) 0.026(4) 0.015(4)
C12_16 0.094(10) 0.056(6) 0.141(14) 0.035(7) 0.078(9) 0.033(6)
C13_16 0.049(6) 0.044(6) 0.067(8) 0.008(6) 0.024(6) 0.007(5)
C1_7 0.020(3) 0.017(3) 0.030(3) 0.003(2) 0.006(2) 0.004(2)
N2_7 0.022(3) 0.017(2) 0.036(3) 0.001(2) 0.008(2) 0.002(2)
C3_7 0.026(3) 0.016(3) 0.046(3) 0.002(2) 0.015(3) 0.005(2)
C4_7 0.022(4) 0.016(3) 0.048(3) 0.006(2) 0.011(3) 0.004(3)
N5_7 0.023(3) 0.018(2) 0.031(3) 0.005(2) 0.005(2) 0.005(2)
C6_7 0.034(3) 0.028(3) 0.035(3) 0.002(3) 0.014(3) 0.011(3)
C7_7 0.039(4) 0.045(5) 0.044(5) 0.004(4) 0.020(3) 0.002(3)
C8_7 0.036(4) 0.048(5) 0.042(4) -0.006(3) 0.014(3) 0.005(3)
C9_7 0.041(4) 0.022(3) 0.054(5) -0.006(3) 0.014(4) 0.007(3)
C10_7 0.046(5) 0.020(3) 0.059(5) 0.013(3) 0.011(4) 0.013(3)
C11_7 0.031(4) 0.025(4) 0.031(3) 0.004(3) 0.005(3) 0.011(3)
C12_7 0.034(4) 0.042(5) 0.036(4) 0.002(4) -0.001(3) 0.002(3)
C13_7 0.043(4) 0.054(5) 0.043(4) 0.013(4) 0.014(4) 0.012(4)
C1_17 0.019(6) 0.027(4) 0.046(5) 0.014(4) 0.010(5) 0.006(4)
N2_17 0.036(6) 0.029(5) 0.054(5) 0.012(4) 0.007(4) 0.013(4)
C3_17 0.034(8) 0.030(5) 0.059(6) 0.016(4) 0.011(6) 0.012(5)
C4_17 0.050(8) 0.040(5) 0.060(6) 0.017(4) 0.007(6) 0.022(5)
N5_17 0.035(6) 0.033(5) 0.047(5) 0.017(4) 0.006(4) 0.014(4)
C6_17 0.054(8) 0.035(8) 0.056(6) 0.008(5) 0.002(6) 0.025(6)
C7_17 0.072(11) 0.051(12) 0.064(10) 0.011(8) 0.017(8) 0.031(9)
C8_17 0.058(9) 0.051(12) 0.074(13) -0.010(10) 0.008(8) 0.014(8)
C9_17 0.102(18) 0.042(7) 0.086(13) 0.009(8) 0.000(13) 0.038(9)
C10_17 0.136(19) 0.064(13) 0.068(10) 0.020(9) -0.004(11) 0.064(12)
C11_17 0.037(7) 0.043(6) 0.046(6) 0.012(5) 0.007(5) 0.015(5)
C12_17 0.046(10) 0.090(14) 0.053(8) 0.022(7) 0.016(7) 0.035(10)
C13_17 0.036(7) 0.090(14) 0.054(11) -0.015(11) 0.007(6) 0.005(7)
C1_27 0.016(8) 0.023(6) 0.044(6) 0.017(5) 0.011(6) 0.005(5)
N2_27 0.030(8) 0.024(6) 0.047(6) 0.015(5) 0.007(6) 0.010(5)
C3_27 0.028(9) 0.025(6) 0.048(7) 0.017(5) 0.009(7) 0.011(6)
C4_27 0.043(10) 0.032(6) 0.050(7) 0.015(5) 0.006(7) 0.017(6)
N5_27 0.035(8) 0.030(6) 0.048(6) 0.016(5) 0.003(6) 0.015(5)
C6_27 0.034(9) 0.029(9) 0.045(7) 0.014(6) 0.006(6) 0.012(7)
C7_27 0.048(12) 0.049(17) 0.066(12) 0.002(12) 0.022(11) 0.008(11)
C8_27 0.037(10) 0.036(13) 0.045(14) 0.011(10) 0.007(9) 0.009(9)
C9_27 0.10(2) 0.029(8) 0.066(17) 0.011(8) -0.002(18) 0.028(9)
C10_27 0.13(3) 0.039(16) 0.054(10) 0.012(10) -0.019(14) 0.043(16)
C11_27 0.042(10) 0.043(8) 0.053(8) 0.007(7) 0.001(7) 0.022(7)
C12_27 0.047(14) 0.079(19) 0.054(12) 0.015(11) 0.003(11) 0.021(13)
C13_27 0.044(10) 0.053(16) 0.063(14) 0.007(13) -0.001(8) 0.020(9)
C1_8 0.027(3) 0.034(3) 0.031(3) 0.012(3) 0.010(3) 0.004(3)
N2_8 0.038(4) 0.031(3) 0.032(4) 0.011(3) 0.009(3) 0.002(3)
C3_8 0.038(4) 0.043(4) 0.034(3) 0.016(3) 0.011(3) 0.003(3)
C4_8 0.034(4) 0.042(4) 0.031(3) 0.013(3) 0.011(3) 0.003(3)
N5_8 0.026(3) 0.037(3) 0.025(3) 0.009(2) 0.008(2) 0.004(3)
C6_8 0.041(4) 0.033(3) 0.030(4) 0.007(3) 0.003(3) 0.004(3)
C7_8 0.048(5) 0.037(4) 0.050(5) 0.000(3) 0.002(4) -0.002(3)
C8_8 0.042(4) 0.038(5) 0.050(5) -0.001(4) 0.007(3) 0.000(3)
C9_8 0.085(7) 0.042(5) 0.045(5) 0.023(4) 0.032(5) 0.017(4)
C10_8 0.047(6) 0.061(7) 0.039(5) 0.023(5) 0.021(4) 0.017(6)
C11_8 0.034(4) 0.038(4) 0.026(4) 0.009(3) 0.013(3) 0.014(3)
C12_8 0.033(4) 0.054(5) 0.040(4) 0.015(4) 0.012(3) 0.016(3)
C13_8 0.048(5) 0.055(5) 0.052(5) -0.007(4) 0.001(4) 0.011(4)
C1_18 0.025(4) 0.035(4) 0.029(4) 0.004(3) 0.013(3) -0.004(3)
N2_18 0.026(4) 0.042(4) 0.024(4) 0.002(3) 0.010(3) -0.004(3)
C3_18 0.022(4) 0.046(4) 0.025(4) -0.001(3) 0.010(3) -0.008(4)
C4_18 0.019(4) 0.045(4) 0.025(4) -0.004(3) 0.011(3) -0.007(3)
N5_18 0.029(5) 0.042(4) 0.029(4) -0.001(3) 0.013(4) -0.001(3)
C6_18 0.031(5) 0.037(4) 0.024(5) 0.004(3) 0.007(4) -0.002(4)
C7_18 0.061(7) 0.056(7) 0.031(5) 0.003(5) 0.004(5) 0.019(6)
C8_18 0.041(6) 0.051(7) 0.071(8) -0.019(6) 0.002(5) -0.005(5)
C9_18 0.052(9) 0.054(8) 0.035(6) 0.003(6) 0.024(6) -0.006(7)
C10_18 0.050(7) 0.051(6) 0.042(6) -0.005(5) 0.029(5) 0.001(5)
C11_18 0.042(5) 0.042(4) 0.040(5) 0.003(4) 0.021(4) 0.009(4)
C12_18 0.049(6) 0.045(6) 0.046(6) -0.005(5) 0.024(5) -0.003(4)
C13_18 0.049(6) 0.052(7) 0.065(8) 0.004(6) 0.025(5) 0.016(5)
C1_201 0.151(15) 0.116(14) 0.105(15) 0.007(11) 0.052(13) 0.073(12)
C2_201 0.117(9) 0.094(7) 0.031(6) 0.001(6) 0.002(6) 0.069(7)
C3_201 0.124(9) 0.114(8) 0.035(7) 0.005(6) -0.001(6) 0.060(7)
C4_201 0.133(9) 0.136(9) 0.045(8) 0.011(7) 0.006(7) 0.074(7)
C5_201 0.127(10) 0.135(9) 0.059(9) 0.008(7) 0.006(8) 0.079(7)
C6_201 0.135(11) 0.113(9) 0.049(9) -0.005(7) 0.009(7) 0.073(7)
C7_201 0.138(11) 0.100(7) 0.050(8) 0.007(6) 0.014(7) 0.067(7)
C1_202 0.155(14) 0.180(16) 0.119(16) 0.015(13) 0.033(12) 0.079(12)
C2_202 0.126(11) 0.127(9) 0.045(9) 0.012(7) -0.004(7) 0.064(8)
C3_202 0.133(11) 0.102(8) 0.047(10) -0.003(7) 0.012(8) 0.072(7)
C4_202 0.139(12) 0.098(9) 0.088(12) -0.009(8) 0.028(9) 0.060(8)
C5_202 0.124(12) 0.096(9) 0.071(10) -0.005(8) 0.021(9) 0.060(8)
C6_202 0.122(11) 0.113(10) 0.043(9) -0.004(8) 0.000(8) 0.047(8)
C7_202 0.124(10) 0.125(9) 0.035(9) 0.007(7) -0.001(7) 0.057(8)
C1_203 0.17(2) 0.160(13) 0.12(2) 0.019(12) 0.02(2) 0.061(13)
C2_203 0.121(12) 0.153(12) 0.051(11) 0.030(9) 0.040(9) 0.048(10)
C3_203 0.144(14) 0.165(15) 0.13(2) 0.023(13) 0.010(13) 0.058(12)
C4_203 0.151(15) 0.169(15) 0.17(2) 0.011(14) -0.023(15) 0.061(12)
C5_203 0.143(14) 0.171(14) 0.154(18) 0.017(12) -0.011(13) 0.063(12)
C6_203 0.138(12) 0.157(11) 0.105(14) 0.012(10) -0.002(11) 0.064(9)
C7_203 0.129(12) 0.154(11) 0.079(13) 0.021(9) 0.024(10) 0.058(9)
C1_211 0.220(15) 0.24(2) 0.224(19) 0.033(16) -0.018(14) 0.066(14)
C2_211 0.167(11) 0.221(12) 0.103(9) 0.016(8) 0.055(7) 0.060(9)
C3_211 0.190(13) 0.229(13) 0.129(11) 0.012(9) 0.061(9) 0.070(10)
C4_211 0.182(12) 0.240(13) 0.134(11) 0.020(9) 0.072(8) 0.059(10)
C5_211 0.166(11) 0.217(12) 0.127(10) 0.034(8) 0.056(8) 0.062(9)
C6_211 0.157(11) 0.231(12) 0.130(9) 0.020(9) 0.030(8) 0.071(9)
C7_211 0.175(11) 0.238(12) 0.131(11) -0.004(9) 0.024(8) 0.081(9)
C1_212 0.25(3) 0.32(3) 0.077(17) 0.037(19) 0.068(17) 0.18(3)
C2_212 0.178(13) 0.233(14) 0.106(10) 0.014(10) 0.047(9) 0.092(11)
C3_212 0.171(17) 0.20(2) 0.092(11) 0.022(11) 0.050(11) 0.081(15)
C4_212 0.162(19) 0.18(2) 0.090(11) 0.022(12) 0.051(11) 0.066(17)
C5_212 0.147(15) 0.181(18) 0.089(11) 0.023(11) 0.054(11) 0.059(14)
C6_212 0.152(13) 0.201(15) 0.101(10) 0.022(10) 0.058(9) 0.062(12)
C7_212 0.163(14) 0.222(15) 0.103(10) 0.016(10) 0.044(9) 0.079(12)

loop_
_atom_type_symbol
_atom_type_description
_atom_type_scat_dispersion_real
_atom_type_scat_dispersion_imag
_atom_type_scat_source
C C 0.0033 0.0016 'International Tables Vol C Tables 4.2.6.8 and 6.1.1.4'
H H 0.0000 0.0000 'International Tables Vol C Tables 4.2.6.8 and 6.1.1.4'
N N 0.0061 0.0033 'International Tables Vol C Tables 4.2.6.8 and 6.1.1.4'
Mn Mn 0.3368 0.7283 'International Tables Vol C Tables 4.2.6.8 and 6.1.1.4'
Te Te -0.5308 1.6751 'International Tables Vol C Tables 4.2.6.8 and 6.1.1.4'

loop_
_exptl_crystal_face_index_h
_exptl_crystal_face_index_k
_exptl_crystal_face_index_l
_exptl_crystal_face_perp_dist
_exptl_oxdiff_crystal_face_indexfrac_h
_exptl_oxdiff_crystal_face_indexfrac_k
_exptl_oxdiff_crystal_face_indexfrac_l
_exptl_oxdiff_crystal_face_x
_exptl_oxdiff_crystal_face_y
_exptl_oxdiff_crystal_face_z
0 -3 33 0.0295 -0.4353 -2.8479 33.2814 -0.9681 0.0252 0.2492
12 12 13 0.0672 12.0909 11.9733 13.0217 -0.3477 0.6401 0.6851
-2 -27 7 0.0362 -2.1264 -27.0050 7.3354 -0.2330 -0.9715 0.0435
0 27 -7 0.0615 -0.1537 27.4901 -7.3708 0.2299 0.9594 -0.1635
-14 21 11 0.0873 -14.0061 20.9221 11.0796 -0.3355 0.6175 -0.7114
0 -23 -17 0.0494 0.1004 -22.5061 -16.8915 0.4769 -0.8777 -0.0477
1 3 -34 0.0641 1.4363 2.5187 -33.6211 0.9797 -0.0254 -0.1989
18 -15 -6 0.0783 17.5662 -15.3341 -5.6944 0.1894 -0.3485 0.9180
-19 7 1 0.0971 -18.9459 6.7549 0.6230 -0.0500 0.0010 -0.9988
-19 7 -1 0.0950 -18.7271 7.4950 -0.5865 -0.0140 0.0257 -0.9996
0 13 -30 0.0512 0.3380 13.4905 -30.3648 0.8897 0.3689 -0.2691
15 15 -5 0.0619 14.7028 15.3011 -4.7122 0.1737 0.7227 0.6689
-12 23 -6 0.0740 -12.0991 22.7907 -5.6173 0.1536 0.6426 -0.7507

loop_
_geom_angle_atom_site_label_1
_geom_angle_atom_site_label_2
_geom_angle_atom_site_label_3
_geom_angle
Mn5_101 Te1_101 Mn6_101 71.29(2)
Mn5_101 Te1_101 Mn7_101 71.42(2)
Mn7_101 Te1_101 Mn6_101 71.24(2)
Mn6_101 Te2_101 Mn7_101 71.33(2)
Mn8_101 Te2_101 Mn6_101 72.57(2)
Mn8_101 Te2_101 Mn7_101 72.72(2)
Mn5_101 Te3_101 Mn8_101 73.41(2)
Mn7_101 Te3_101 Mn5_101 70.75(2)
Mn7_101 Te3_101 Mn8_101 72.14(2)
Mn6_101 Te4_101 Mn5_101 70.94(2)
Mn6_101 Te4_101 Mn8_101 72.41(2)
Mn8_101 Te4_101 Mn5_101 73.89(2)
Te1_101 Mn5_101 Te3_101 106.56(2)
Te1_101 Mn5_101 Te4_101 106.88(2)
Te1_101 Mn5_101 Mn6_101 55.253(18)
Te1_101 Mn5_101 Mn7_101 54.948(18)
Te3_101 Mn5_101 Mn6_101 101.92(2)
Te3_101 Mn5_101 Mn7_101 54.178(18)
Te4_101 Mn5_101 Te3_101 103.32(2)
Te4_101 Mn5_101 Mn6_101 54.026(18)
Te4_101 Mn5_101 Mn7_101 101.68(2)
Mn7_101 Mn5_101 Mn6_101 60.55(2)
C1_3 Mn5_101 Te1_101 108.77(11)
C1_3 Mn5_101 Te3_101 117.26(11)
C1_3 Mn5_101 Te4_101 113.38(11)
C1_3 Mn5_101 Mn6_101 140.81(11)
C1_3 Mn5_101 Mn7_101 144.77(11)
Te1_101 Mn6_101 Mn5_101 53.459(18)
Te1_101 Mn6_101 Mn7_101 54.143(18)
Te2_101 Mn6_101 Te1_101 105.83(2)
Te2_101 Mn6_101 Mn5_101 102.63(2)
Te2_101 Mn6_101 Mn7_101 54.443(18)
Te4_101 Mn6_101 Te1_101 106.12(3)
Te4_101 Mn6_101 Te2_101 104.87(2)
Te4_101 Mn6_101 Mn5_101 55.029(18)
Te4_101 Mn6_101 Mn7_101 101.74(2)
Mn5_101 Mn6_101 Mn7_101 59.66(2)
C1_2 Mn6_101 Te1_101 117.8(3)
C1_2 Mn6_101 Te2_101 117.1(3)
C1_2 Mn6_101 Te4_101 103.9(4)
C1_2 Mn6_101 Mn5_101 139.4(4)
C1_2 Mn6_101 Mn7_101 154.3(4)
C1_22 Mn6_101 Te1_101 116.4(4)
C1_22 Mn6_101 Te2_101 111.1(5)
C1_22 Mn6_101 Te4_101 111.8(6)
C1_22 Mn6_101 Mn5_101 146.2(6)
C1_22 Mn6_101 Mn7_101 146.3(6)
Te1_101 Mn7_101 Te2_101 106.07(2)
Te1_101 Mn7_101 Mn5_101 53.628(17)
Te1_101 Mn7_101 Mn6_101 54.614(18)
Te2_101 Mn7_101 Mn5_101 102.57(2)
Te2_101 Mn7_101 Mn6_101 54.225(18)
Te3_101 Mn7_101 Te1_101 106.16(2)
Te3_101 Mn7_101 Te2_101 105.12(2)
Te3_101 Mn7_101 Mn5_101 55.074(18)
Te3_101 Mn7_101 Mn6_101 102.01(2)
Mn5_101 Mn7_101 Mn6_101 59.79(2)
C1_1 Mn7_101 Te1_101 100.7(11)
C1_1 Mn7_101 Te2_101 116.9(9)
C1_1 Mn7_101 Te3_101 120.4(7)
C1_1 Mn7_101 Mn5_101 138.4(10)
C1_1 Mn7_101 Mn6_101 136.4(8)
C1_11 Mn7_101 Te1_101 102.9(4)
C1_11 Mn7_101 Te2_101 114.6(3)
C1_11 Mn7_101 Te3_101 120.9(3)
C1_11 Mn7_101 Mn5_101 141.1(4)
C1_11 Mn7_101 Mn6_101 136.6(3)
Te2_101 Mn8_101 Te3_101 105.12(2)
Te2_101 Mn8_101 Te4_101 105.37(3)
Te4_101 Mn8_101 Te3_101 103.44(2)
C1_4 Mn8_101 Te2_101 118.2(5)
C1_4 Mn8_101 Te3_101 112.3(5)
C1_4 Mn8_101 Te4_101 111.1(4)
C1_14 Mn8_101 Te2_101 109.8(5)
C1_14 Mn8_101 Te3_101 113.3(4)
C1_14 Mn8_101 Te4_101 118.7(4)
Mn5_111 Te1_111 Mn6_111 71.2(2)
Mn5_111 Te1_111 Mn7_111 74.2(2)
Mn7_111 Te1_111 Mn6_111 70.78(17)
Mn6_111 Te2_111 Mn8_111 70.85(14)
Mn7_111 Te2_111 Mn6_111 71.83(17)
Mn7_111 Te2_111 Mn8_111 73.84(14)
Mn7_111 Te3_111 Mn5_111 71.51(19)
Mn8_111 Te3_111 Mn5_111 71.20(17)
Mn8_111 Te3_111 Mn7_111 72.67(10)
Mn5_111 Te4_111 Mn6_111 71.7(2)
Mn5_111 Te4_111 Mn8_111 72.9(2)
Mn6_111 Te4_111 Mn8_111 70.35(14)
Te1_111 Mn5_111 Te3_111 104.1(3)
Te1_111 Mn5_111 Mn6_111 55.1(2)
Te3_111 Mn5_111 Mn6_111 99.6(2)
Te4_111 Mn5_111 Te1_111 106.6(3)
Te4_111 Mn5_111 Te3_111 104.9(3)
Te4_111 Mn5_111 Mn6_111 54.47(17)
C1_5 Mn5_111 Te1_111 119.5(4)
C1_5 Mn5_111 Te3_111 110.3(4)
C1_5 Mn5_111 Te4_111 110.2(3)
C1_5 Mn5_111 Mn6_111 149.6(5)
Te1_111 Mn6_111 Mn5_111 53.7(2)
Te1_111 Mn6_111 Mn7_111 54.29(13)
Te1_111 Mn6_111 Mn8_111 103.22(18)
Te2_111 Mn6_111 Te1_111 105.9(2)
Te2_111 Mn6_111 Te4_111 108.05(19)
Te2_111 Mn6_111 Mn5_111 103.9(3)
Te2_111 Mn6_111 Mn7_111 53.92(13)
Te2_111 Mn6_111 Mn8_111 54.92(13)
Te4_111 Mn6_111 Te1_111 104.66(19)
Te4_111 Mn6_111 Mn5_111 53.8(2)
Te4_111 Mn6_111 Mn7_111 104.63(19)
Te4_111 Mn6_111 Mn8_111 55.40(10)
Mn5_111 Mn6_111 Mn7_111 62.2(2)
Mn8_111 Mn6_111 Mn5_111 61.6(2)
Mn8_111 Mn6_111 Mn7_111 62.09(13)
C1_6 Mn6_111 Te1_111 106.6(11)
C1_6 Mn6_111 Te2_111 115.8(8)
C1_6 Mn6_111 Te4_111 114.8(7)
C1_6 Mn6_111 Mn5_111 139.8(9)
C1_6 Mn6_111 Mn7_111 140.0(8)
C1_6 Mn6_111 Mn8_111 150.1(11)
Te1_111 Mn7_111 Te3_111 104.98(17)
Te1_111 Mn7_111 Mn6_111 54.93(15)
Te2_111 Mn7_111 Te1_111 106.85(19)
Te2_111 Mn7_111 Te3_111 103.49(14)
Te2_111 Mn7_111 Mn6_111 54.25(15)
Te3_111 Mn7_111 Mn6_111 100.88(16)
C1_7 Mn7_111 Te1_111 113.6(2)
C1_7 Mn7_111 Te2_111 114.9(3)
C1_7 Mn7_111 Te3_111 112.1(3)
C1_7 Mn7_111 Mn6_111 147.1(3)
Te2_111 Mn8_111 Te4_111 106.27(12)
Te2_111 Mn8_111 Mn6_111 54.22(14)
Te3_111 Mn8_111 Te2_111 103.66(8)
Te3_111 Mn8_111 Te4_111 106.01(10)
Te3_111 Mn8_111 Mn6_111 102.23(13)
Te4_111 Mn8_111 Mn6_111 54.24(11)
C1_8 Mn8_111 Te2_111 105.8(2)
C1_8 Mn8_111 Te3_111 116.8(2)
C1_8 Mn8_111 Te4_111 117.0(2)
C1_8 Mn8_111 Mn6_111 140.2(2)
Mn5_112 Te1_112 Mn7_112 71.2(3)
Mn6_112 Te1_112 Mn5_112 73.2(3)
Mn6_112 Te1_112 Mn7_112 74.3(2)
Mn7_112 Te2_112 Mn6_112 73.3(2)
Mn7_112 Te2_112 Mn8_112 71.62(19)
Mn8_112 Te2_112 Mn6_112 73.51(15)
Mn5_112 Te3_112 Mn7_112 74.3(3)
Mn5_112 Te3_112 Mn8_112 72.6(3)
Mn7_112 Te3_112 Mn8_112 72.37(13)
Mn5_112 Te4_112 Mn6_112 72.0(3)
Mn8_112 Te4_112 Mn5_112 70.5(3)
Mn8_112 Te4_112 Mn6_112 73.97(14)
Te1_112 Mn5_112 Mn8_112 102.5(3)
Te3_112 Mn5_112 Te1_112 106.2(4)
Te3_112 Mn5_112 Te4_112 107.5(5)
Te3_112 Mn5_112 Mn8_112 55.7(3)
Te4_112 Mn5_112 Te1_112 104.8(5)
Te4_112 Mn5_112 Mn8_112 54.4(2)
C1_5 Mn5_112 Te1_112 114.7(6)
C1_5 Mn5_112 Te3_112 108.9(6)
C1_5 Mn5_112 Te4_112 114.2(5)
C1_5 Mn5_112 Mn8_112 142.7(7)
Te1_112 Mn6_112 Te2_112 104.22(18)
Te1_112 Mn6_112 Te4_112 105.42(19)
Te2_112 Mn6_112 Te4_112 102.41(16)
C1_16 Mn6_112 Te1_112 103.1(5)
C1_16 Mn6_112 Te2_112 117.9(4)
C1_16 Mn6_112 Te4_112 122.0(4)
Te2_112 Mn7_112 Te1_112 103.5(3)
Te3_112 Mn7_112 Te1_112 102.8(2)
Te3_112 Mn7_112 Te2_112 106.78(19)
C1_17 Mn7_112 Te1_112 111.6(5)
C1_17 Mn7_112 Te2_112 111.5(6)
C1_17 Mn7_112 Te3_112 119.1(5)
Te2_112 Mn8_112 Mn5_112 101.8(3)
Te3_112 Mn8_112 Te2_112 105.84(12)
Te3_112 Mn8_112 Mn5_112 51.7(3)
Te4_112 Mn8_112 Te2_112 104.51(15)
Te4_112 Mn8_112 Te3_112 104.32(13)
Te4_112 Mn8_112 Mn5_112 55.1(3)
C1_18 Mn8_112 Te2_112 102.4(3)
C1_18 Mn8_112 Te3_112 112.8(3)
C1_18 Mn8_112 Te4_112 125.2(3)
C1_18 Mn8_112 Mn5_112 154.4(4)
N2_1 C1_1 Mn7_101 132.2(14)
N5_1 C1_1 Mn7_101 122.0(13)
N5_1 C1_1 N2_1 105.8(12)
C1_1 N2_1 C3_1 110.2(12)
C1_1 N2_1 C6_1 120.1(16)
C3_1 N2_1 C6_1 129.6(15)
N2_1 C3_1 C9_1 124.1(16)
C4_1 C3_1 N2_1 106.9(12)
C4_1 C3_1 C9_1 129.0(17)
C3_1 C4_1 N5_1 106.8(11)
C3_1 C4_1 C10_1 128.6(17)
N5_1 C4_1 C10_1 124.6(16)
C1_1 N5_1 C4_1 110.4(11)
C1_1 N5_1 C11_1 121.0(16)
C4_1 N5_1 C11_1 128.4(15)
N2_1 C6_1 H6_1 105.8
N2_1 C6_1 C7_1 110.2(17)
N2_1 C6_1 C8_1 113.9(17)
C7_1 C6_1 H6_1 105.8
C7_1 C6_1 C8_1 114.5(18)
C8_1 C6_1 H6_1 105.8
C6_1 C7_1 H7A_1 109.5
C6_1 C7_1 H7B_1 109.5
C6_1 C7_1 H7C_1 109.5
H7A_1 C7_1 H7B_1 109.5
H7A_1 C7_1 H7C_1 109.5
H7B_1 C7_1 H7C_1 109.5
C6_1 C8_1 H8A_1 109.5
C6_1 C8_1 H8B_1 109.5
C6_1 C8_1 H8C_1 109.5
H8A_1 C8_1 H8B_1 109.5
H8A_1 C8_1 H8C_1 109.5
H8B_1 C8_1 H8C_1 109.5
C3_1 C9_1 H9A_1 109.5
C3_1 C9_1 H9B_1 109.5
C3_1 C9_1 H9C_1 109.5
H9A_1 C9_1 H9B_1 109.5
H9A_1 C9_1 H9C_1 109.5
H9B_1 C9_1 H9C_1 109.5
C4_1 C10_1 H10A_1 109.5
C4_1 C10_1 H10B_1 109.5
C4_1 C10_1 H10C_1 109.5
H10A_1 C10_1 H10B_1 109.5
H10A_1 C10_1 H10C_1 109.5
H10B_1 C10_1 H10C_1 109.5
N5_1 C11_1 H11_1 107.9
N5_1 C11_1 C12_1 111.1(17)
N5_1 C11_1 C13_1 111.5(19)
C12_1 C11_1 H11_1 107.9
C12_1 C11_1 C13_1 110.5(18)
C13_1 C11_1 H11_1 107.9
C11_1 C12_1 H12A_1 109.5
C11_1 C12_1 H12B_1 109.5
C11_1 C12_1 H12C_1 109.5
H12A_1 C12_1 H12B_1 109.5
H12A_1 C12_1 H12C_1 109.5
H12B_1 C12_1 H12C_1 109.5
C11_1 C13_1 H13A_1 109.5
C11_1 C13_1 H13B_1 109.5
C11_1 C13_1 H13C_1 109.5
H13A_1 C13_1 H13B_1 109.5
H13A_1 C13_1 H13C_1 109.5
H13B_1 C13_1 H13C_1 109.5
N2_11 C1_11 Mn7_101 127.8(6)
N5_11 C1_11 Mn7_101 126.2(6)
N5_11 C1_11 N2_11 103.8(6)
C1_11 N2_11 C3_11 111.3(6)
C1_11 N2_11 C6_11 121.2(7)
C3_11 N2_11 C6_11 127.2(7)
N2_11 C3_11 C9_11 125.5(9)
C4_11 C3_11 N2_11 106.5(6)
C4_11 C3_11 C9_11 128.0(9)
C3_11 C4_11 N5_11 106.5(6)
C3_11 C4_11 C10_11 129.1(8)
N5_11 C4_11 C10_11 124.3(8)
C1_11 N5_11 C4_11 111.9(6)
C1_11 N5_11 C11_11 121.4(7)
C4_11 N5_11 C11_11 126.6(7)
N2_11 C6_11 H6_11 106.7
N2_11 C6_11 C7_11 110.3(7)
N2_11 C6_11 C8_11 113.9(8)
C7_11 C6_11 H6_11 106.7
C7_11 C6_11 C8_11 112.1(8)
C8_11 C6_11 H6_11 106.7
C6_11 C7_11 H7A_11 109.5
C6_11 C7_11 H7B_11 109.5
C6_11 C7_11 H7C_11 109.5
H7A_11 C7_11 H7B_11 109.5
H7A_11 C7_11 H7C_11 109.5
H7B_11 C7_11 H7C_11 109.5
C6_11 C8_11 H8A_11 109.5
C6_11 C8_11 H8B_11 109.5
C6_11 C8_11 H8C_11 109.5
H8A_11 C8_11 H8B_11 109.5
H8A_11 C8_11 H8C_11 109.5
H8B_11 C8_11 H8C_11 109.5
C3_11 C9_11 H9A_11 109.5
C3_11 C9_11 H9B_11 109.5
C3_11 C9_11 H9C_11 109.5
H9A_11 C9_11 H9B_11 109.5
H9A_11 C9_11 H9C_11 109.5
H9B_11 C9_11 H9C_11 109.5
C4_11 C10_11 H10A_11 109.5
C4_11 C10_11 H10B_11 109.5
C4_11 C10_11 H10C_11 109.5
H10A_11 C10_11 H10B_11 109.5
H10A_11 C10_11 H10C_11 109.5
H10B_11 C10_11 H10C_11 109.5
N5_11 C11_11 H11_11 106.7
N5_11 C11_11 C12_11 112.6(8)
N5_11 C11_11 C13_11 111.5(9)
C12_11 C11_11 H11_11 106.7
C12_11 C11_11 C13_11 112.2(9)
C13_11 C11_11 H11_11 106.7
C11_11 C12_11 H12A_11 109.5
C11_11 C12_11 H12B_11 109.5
C11_11 C12_11 H12C_11 109.5
H12A_11 C12_11 H12B_11 109.5
H12A_11 C12_11 H12C_11 109.5
H12B_11 C12_11 H12C_11 109.5
C11_11 C13_11 H13A_11 109.5
C11_11 C13_11 H13B_11 109.5
C11_11 C13_11 H13C_11 109.5
H13A_11 C13_11 H13B_11 109.5
H13A_11 C13_11 H13C_11 109.5
H13B_11 C13_11 H13C_11 109.5
N2_2 C1_2 Mn6_101 127.4(7)
N2_2 C1_2 N5_2 102.0(7)
N5_2 C1_2 Mn6_101 130.6(7)
C1_2 N2_2 C3_2 112.8(8)
C1_2 N2_2 C6_2 118.3(9)
C3_2 N2_2 C6_2 127.5(9)
N2_2 C3_2 C9_2 125.9(12)
C4_2 C3_2 N2_2 106.6(8)
C4_2 C3_2 C9_2 127.4(12)
C3_2 C4_2 N5_2 105.2(7)
C3_2 C4_2 C10_2 129.9(9)
N5_2 C4_2 C10_2 124.9(9)
C1_2 N5_2 C4_2 113.2(7)
C1_2 N5_2 C11_2 119.4(8)
C4_2 N5_2 C11_2 127.3(8)
N2_2 C6_2 H6_2 105.9
N2_2 C6_2 C7_2 108.8(10)
N2_2 C6_2 C8_2 113.7(10)
C7_2 C6_2 H6_2 105.9
C8_2 C6_2 H6_2 105.9
C8_2 C6_2 C7_2 115.8(10)
C6_2 C7_2 H7A_2 109.5
C6_2 C7_2 H7B_2 109.5
C6_2 C7_2 H7C_2 109.5
H7A_2 C7_2 H7B_2 109.5
H7A_2 C7_2 H7C_2 109.5
H7B_2 C7_2 H7C_2 109.5
C6_2 C8_2 H8A_2 109.5
C6_2 C8_2 H8B_2 109.5
C6_2 C8_2 H8C_2 109.5
H8A_2 C8_2 H8B_2 109.5
H8A_2 C8_2 H8C_2 109.5
H8B_2 C8_2 H8C_2 109.5
C3_2 C9_2 H9A_2 109.5
C3_2 C9_2 H9B_2 109.5
C3_2 C9_2 H9C_2 109.5
H9A_2 C9_2 H9B_2 109.5
H9A_2 C9_2 H9C_2 109.5
H9B_2 C9_2 H9C_2 109.5
C4_2 C10_2 H10A_2 109.5
C4_2 C10_2 H10B_2 109.5
C4_2 C10_2 H10C_2 109.5
H10A_2 C10_2 H10B_2 109.5
H10A_2 C10_2 H10C_2 109.5
H10B_2 C10_2 H10C_2 109.5
N5_2 C11_2 H11_2 105.8
N5_2 C11_2 C12_2 111.3(9)
N5_2 C11_2 C13_2 113.5(9)
C12_2 C11_2 H11_2 105.8
C13_2 C11_2 H11_2 105.8
C13_2 C11_2 C12_2 113.8(11)
C11_2 C12_2 H12A_2 109.5
C11_2 C12_2 H12B_2 109.5
C11_2 C12_2 H12C_2 109.5
H12A_2 C12_2 H12B_2 109.5
H12A_2 C12_2 H12C_2 109.5
H12B_2 C12_2 H12C_2 109.5
C11_2 C13_2 H13A_2 109.5
C11_2 C13_2 H13B_2 109.5
C11_2 C13_2 H13C_2 109.5
H13A_2 C13_2 H13B_2 109.5
H13A_2 C13_2 H13C_2 109.5
H13B_2 C13_2 H13C_2 109.5
N2_22 C1_22 Mn6_101 128.4(10)
N2_22 C1_22 N5_22 106.6(9)
N5_22 C1_22 Mn6_101 124.5(10)
C1_22 N2_22 C3_22 109.8(10)
C1_22 N2_22 C6_22 124.1(13)
C3_22 N2_22 C6_22 125.0(12)
N2_22 C3_22 C9_22 123.1(14)
C4_22 C3_22 N2_22 106.9(10)
C4_22 C3_22 C9_22 130.0(14)
C3_22 C4_22 N5_22 107.4(9)
C3_22 C4_22 C10_22 129.4(12)
N5_22 C4_22 C10_22 123.1(11)
C1_22 N5_22 C4_22 109.1(9)
C1_22 N5_22 C11_22 124.4(12)
C4_22 N5_22 C11_22 126.4(12)
N2_22 C6_22 H6_22 105.8
N2_22 C6_22 C7_22 116.2(13)
N2_22 C6_22 C8_22 111.1(12)
C7_22 C6_22 H6_22 105.8
C7_22 C6_22 C8_22 111.2(13)
C8_22 C6_22 H6_22 105.8
C6_22 C7_22 H7A_22 109.5
C6_22 C7_22 H7B_22 109.5
C6_22 C7_22 H7C_22 109.5
H7A_22 C7_22 H7B_22 109.5
H7A_22 C7_22 H7C_22 109.5
H7B_22 C7_22 H7C_22 109.5
C6_22 C8_22 H8A_22 109.5
C6_22 C8_22 H8B_22 109.5
C6_22 C8_22 H8C_22 109.5
H8A_22 C8_22 H8B_22 109.5
H8A_22 C8_22 H8C_22 109.5
H8B_22 C8_22 H8C_22 109.5
C3_22 C9_22 H9A_22 109.5
C3_22 C9_22 H9B_22 109.5
C3_22 C9_22 H9C_22 109.5
H9A_22 C9_22 H9B_22 109.5
H9A_22 C9_22 H9C_22 109.5
H9B_22 C9_22 H9C_22 109.5
C4_22 C10_22 H10A_22 109.5
C4_22 C10_22 H10B_22 109.5
C4_22 C10_22 H10C_22 109.5
H10A_22 C10_22 H10B_22 109.5
H10A_22 C10_22 H10C_22 109.5
H10B_22 C10_22 H10C_22 109.5
N5_22 C11_22 H11_22 107.3
N5_22 C11_22 C12_22 112.8(14)
N5_22 C11_22 C13_22 108.4(14)
C12_22 C11_22 H11_22 107.3
C12_22 C11_22 C13_22 113.5(15)
C13_22 C11_22 H11_22 107.3
C11_22 C12_22 H12A_22 109.5
C11_22 C12_22 H12B_22 109.5
C11_22 C12_22 H12C_22 109.5
H12A_22 C12_22 H12B_22 109.5
H12A_22 C12_22 H12C_22 109.5
H12B_22 C12_22 H12C_22 109.5
C11_22 C13_22 H13A_22 109.5
C11_22 C13_22 H13B_22 109.5
C11_22 C13_22 H13C_22 109.5
H13A_22 C13_22 H13B_22 109.5
H13A_22 C13_22 H13C_22 109.5
H13B_22 C13_22 H13C_22 109.5
N2_3 C1_3 Mn5_101 128.4(3)
N5_3 C1_3 Mn5_101 127.3(3)
N5_3 C1_3 N2_3 104.1(3)
C1_3 N2_3 C3_3 111.0(4)
C1_3 N2_3 C6_3 121.0(4)
C3_3 N2_3 C6_3 127.8(4)
N2_3 C3_3 C9_3 124.8(5)
C4_3 C3_3 N2_3 106.7(4)
C4_3 C3_3 C9_3 128.4(5)
C3_3 C4_3 N5_3 106.3(4)
C3_3 C4_3 C10_3 128.0(4)
N5_3 C4_3 C10_3 125.7(4)
C1_3 N5_3 C4_3 111.8(4)
C1_3 N5_3 C11_3 120.8(4)
C4_3 N5_3 C11_3 127.1(4)
N2_3 C6_3 H6_3 105.9
N2_3 C6_3 C7_3 112.8(5)
N2_3 C6_3 C8_3 112.2(5)
C7_3 C6_3 H6_3 105.9
C7_3 C6_3 C8_3 113.3(5)
C8_3 C6_3 H6_3 105.9
C6_3 C7_3 H7A_3 109.5
C6_3 C7_3 H7B_3 109.5
C6_3 C7_3 H7C_3 109.5
H7A_3 C7_3 H7B_3 109.5
H7A_3 C7_3 H7C_3 109.5
H7B_3 C7_3 H7C_3 109.5
C6_3 C8_3 H8A_3 109.5
C6_3 C8_3 H8B_3 109.5
C6_3 C8_3 H8C_3 109.5
H8A_3 C8_3 H8B_3 109.5
H8A_3 C8_3 H8C_3 109.5
H8B_3 C8_3 H8C_3 109.5
C3_3 C9_3 H9A_3 109.5
C3_3 C9_3 H9B_3 109.5
C3_3 C9_3 H9C_3 109.5
H9A_3 C9_3 H9B_3 109.5
H9A_3 C9_3 H9C_3 109.5
H9B_3 C9_3 H9C_3 109.5
C4_3 C10_3 H10A_3 109.5
C4_3 C10_3 H10B_3 109.5
C4_3 C10_3 H10C_3 109.5
H10A_3 C10_3 H10B_3 109.5
H10A_3 C10_3 H10C_3 109.5
H10B_3 C10_3 H10C_3 109.5
N5_3 C11_3 H11_3 106.0
N5_3 C11_3 C12_3 111.9(4)
N5_3 C11_3 C13_3 111.3(4)
C12_3 C11_3 H11_3 106.0
C12_3 C11_3 C13_3 114.9(5)
C13_3 C11_3 H11_3 106.0
C11_3 C12_3 H12A_3 109.5
C11_3 C12_3 H12B_3 109.5
C11_3 C12_3 H12C_3 109.5
H12A_3 C12_3 H12B_3 109.5
H12A_3 C12_3 H12C_3 109.5
H12B_3 C12_3 H12C_3 109.5
C11_3 C13_3 H13A_3 109.5
C11_3 C13_3 H13B_3 109.5
C11_3 C13_3 H13C_3 109.5
H13A_3 C13_3 H13B_3 109.5
H13A_3 C13_3 H13C_3 109.5
H13B_3 C13_3 H13C_3 109.5
N2_4 C1_4 Mn8_101 130.2(9)
N5_4 C1_4 Mn8_101 125.5(8)
N5_4 C1_4 N2_4 103.9(8)
C1_4 N2_4 C3_4 111.3(9)
C1_4 N2_4 C6_4 124.6(11)
C3_4 N2_4 C6_4 124.1(11)
N2_4 C3_4 C9_4 124.4(10)
C4_4 C3_4 N2_4 107.0(8)
C4_4 C3_4 C9_4 128.5(10)
C3_4 C4_4 N5_4 106.4(8)
C3_4 C4_4 C10_4 130.0(10)
N5_4 C4_4 C10_4 123.7(10)
C1_4 N5_4 C4_4 111.4(8)
C1_4 N5_4 C11_4 121.7(10)
C4_4 N5_4 C11_4 126.6(10)
N2_4 C6_4 H6_4 107.5
N2_4 C6_4 C7_4 110.4(11)
N2_4 C6_4 C8_4 111.1(13)
C7_4 C6_4 H6_4 107.5
C7_4 C6_4 C8_4 112.6(13)
C8_4 C6_4 H6_4 107.5
C6_4 C7_4 H7A_4 109.5
C6_4 C7_4 H7B_4 109.5
C6_4 C7_4 H7C_4 109.5
H7A_4 C7_4 H7B_4 109.5
H7A_4 C7_4 H7C_4 109.5
H7B_4 C7_4 H7C_4 109.5
C6_4 C8_4 H8A_4 109.5
C6_4 C8_4 H8B_4 109.5
C6_4 C8_4 H8C_4 109.5
H8A_4 C8_4 H8B_4 109.5
H8A_4 C8_4 H8C_4 109.5
H8B_4 C8_4 H8C_4 109.5
C3_4 C9_4 H9A_4 109.5
C3_4 C9_4 H9B_4 109.5
C3_4 C9_4 H9C_4 109.5
H9A_4 C9_4 H9B_4 109.5
H9A_4 C9_4 H9C_4 109.5
H9B_4 C9_4 H9C_4 109.5
C4_4 C10_4 H10A_4 109.5
C4_4 C10_4 H10B_4 109.5
C4_4 C10_4 H10C_4 109.5
H10A_4 C10_4 H10B_4 109.5
H10A_4 C10_4 H10C_4 109.5
H10B_4 C10_4 H10C_4 109.5
N5_4 C11_4 H11_4 105.5
N5_4 C11_4 C12_4 111.9(11)
N5_4 C11_4 C13_4 113.5(10)
C12_4 C11_4 H11_4 105.5
C13_4 C11_4 H11_4 105.5
C13_4 C11_4 C12_4 114.1(12)
C11_4 C12_4 H12A_4 109.5
C11_4 C12_4 H12B_4 109.5
C11_4 C12_4 H12C_4 109.5
H12A_4 C12_4 H12B_4 109.5
H12A_4 C12_4 H12C_4 109.5
H12B_4 C12_4 H12C_4 109.5
C11_4 C13_4 H13A_4 109.5
C11_4 C13_4 H13B_4 109.5
C11_4 C13_4 H13C_4 109.5
H13A_4 C13_4 H13B_4 109.5
H13A_4 C13_4 H13C_4 109.5
H13B_4 C13_4 H13C_4 109.5
N2_14 C1_14 Mn8_101 128.0(7)
N5_14 C1_14 Mn8_101 126.0(8)
N5_14 C1_14 N2_14 104.0(8)
C1_14 N2_14 C3_14 110.8(8)
C1_14 N2_14 C6_14 119.5(9)
C3_14 N2_14 C6_14 129.4(9)
N2_14 C3_14 C9_14 126.2(10)
C4_14 C3_14 N2_14 107.1(8)
C4_14 C3_14 C9_14 126.7(10)
C3_14 C4_14 N5_14 106.5(8)
C3_14 C4_14 C10_14 128.0(10)
N5_14 C4_14 C10_14 125.5(10)
C1_14 N5_14 C4_14 111.6(8)
C1_14 N5_14 C11_14 120.2(9)
C4_14 N5_14 C11_14 127.9(9)
N2_14 C6_14 H6_14 105.7
N2_14 C6_14 C7_14 110.7(9)
N2_14 C6_14 C8_14 113.5(10)
C7_14 C6_14 H6_14 105.7
C7_14 C6_14 C8_14 114.8(9)
C8_14 C6_14 H6_14 105.7
C6_14 C7_14 H7A_14 109.5
C6_14 C7_14 H7B_14 109.5
C6_14 C7_14 H7C_14 109.5
H7A_14 C7_14 H7B_14 109.5
H7A_14 C7_14 H7C_14 109.5
H7B_14 C7_14 H7C_14 109.5
C6_14 C8_14 H8A_14 109.5
C6_14 C8_14 H8B_14 109.5
C6_14 C8_14 H8C_14 109.5
H8A_14 C8_14 H8B_14 109.5
H8A_14 C8_14 H8C_14 109.5
H8B_14 C8_14 H8C_14 109.5
C3_14 C9_14 H9A_14 109.5
C3_14 C9_14 H9B_14 109.5
C3_14 C9_14 H9C_14 109.5
H9A_14 C9_14 H9B_14 109.5
H9A_14 C9_14 H9C_14 109.5
H9B_14 C9_14 H9C_14 109.5
C4_14 C10_14 H10A_14 109.5
C4_14 C10_14 H10B_14 109.5
C4_14 C10_14 H10C_14 109.5
H10A_14 C10_14 H10B_14 109.5
H10A_14 C10_14 H10C_14 109.5
H10B_14 C10_14 H10C_14 109.5
N5_14 C11_14 H11_14 106.9
N5_14 C11_14 C12_14 110.6(11)
N5_14 C11_14 C13_14 112.5(10)
C12_14 C11_14 H11_14 106.9
C13_14 C11_14 H11_14 106.9
C13_14 C11_14 C12_14 112.7(11)
C11_14 C12_14 H12A_14 109.5
C11_14 C12_14 H12B_14 109.5
C11_14 C12_14 H12C_14 109.5
H12A_14 C12_14 H12B_14 109.5
H12A_14 C12_14 H12C_14 109.5
H12B_14 C12_14 H12C_14 109.5
C11_14 C13_14 H13A_14 109.5
C11_14 C13_14 H13B_14 109.5
C11_14 C13_14 H13C_14 109.5
H13A_14 C13_14 H13B_14 109.5
H13A_14 C13_14 H13C_14 109.5
H13B_14 C13_14 H13C_14 109.5
N2_5 C1_5 Mn5_111 130.2(4)
N2_5 C1_5 Mn5_112 132.5(5)
N2_5 C1_5 N5_5 104.2(3)
N5_5 C1_5 Mn5_111 125.5(4)
N5_5 C1_5 Mn5_112 123.3(5)
C1_5 N2_5 C3_5 111.4(3)
C1_5 N2_5 C6_5 120.9(3)
C3_5 N2_5 C6_5 127.7(3)
N2_5 C3_5 C9_5 125.0(4)
C4_5 C3_5 N2_5 106.6(3)
C4_5 C3_5 C9_5 128.4(4)
C3_5 C4_5 N5_5 106.8(3)
C3_5 C4_5 C10_5 128.6(4)
N5_5 C4_5 C10_5 124.5(4)
C1_5 N5_5 C4_5 111.0(3)
C1_5 N5_5 C11_5 121.6(3)
C4_5 N5_5 C11_5 127.4(3)
N2_5 C6_5 H6_5 106.0
N2_5 C6_5 C7_5 112.2(4)
N2_5 C6_5 C8_5 112.8(4)
C7_5 C6_5 H6_5 106.0
C7_5 C6_5 C8_5 113.1(4)
C8_5 C6_5 H6_5 106.0
C6_5 C7_5 H7A_5 109.5
C6_5 C7_5 H7B_5 109.5
C6_5 C7_5 H7C_5 109.5
H7A_5 C7_5 H7B_5 109.5
H7A_5 C7_5 H7C_5 109.5
H7B_5 C7_5 H7C_5 109.5
C6_5 C8_5 H8A_5 109.5
C6_5 C8_5 H8B_5 109.5
C6_5 C8_5 H8C_5 109.5
H8A_5 C8_5 H8B_5 109.5
H8A_5 C8_5 H8C_5 109.5
H8B_5 C8_5 H8C_5 109.5
C3_5 C9_5 H9A_5 109.5
C3_5 C9_5 H9B_5 109.5
C3_5 C9_5 H9C_5 109.5
H9A_5 C9_5 H9B_5 109.5
H9A_5 C9_5 H9C_5 109.5
H9B_5 C9_5 H9C_5 109.5
C4_5 C10_5 H10A_5 109.5
C4_5 C10_5 H10B_5 109.5
C4_5 C10_5 H10C_5 109.5
H10A_5 C10_5 H10B_5 109.5
H10A_5 C10_5 H10C_5 109.5
H10B_5 C10_5 H10C_5 109.5
N5_5 C11_5 H11_5 106.0
N5_5 C11_5 C12_5 112.3(4)
N5_5 C11_5 C13_5 111.8(4)
C12_5 C11_5 H11_5 106.0
C12_5 C11_5 C13_5 114.0(4)
C13_5 C11_5 H11_5 106.0
C11_5 C12_5 H12A_5 109.5
C11_5 C12_5 H12B_5 109.5
C11_5 C12_5 H12C_5 109.5
H12A_5 C12_5 H12B_5 109.5
H12A_5 C12_5 H12C_5 109.5
H12B_5 C12_5 H12C_5 109.5
C11_5 C13_5 H13A_5 109.5
C11_5 C13_5 H13B_5 109.5
C11_5 C13_5 H13C_5 109.5
H13A_5 C13_5 H13B_5 109.5
H13A_5 C13_5 H13C_5 109.5
H13B_5 C13_5 H13C_5 109.5
N2_6 C1_6 Mn6_111 123.5(13)
N2_6 C1_6 N5_6 101.4(11)
N5_6 C1_6 Mn6_111 134.4(13)
C1_6 N2_6 C3_6 113.7(11)
C1_6 N2_6 C6_6 122.5(15)
C3_6 N2_6 C6_6 123.8(14)
N2_6 C3_6 C9_6 126.7(15)
C4_6 C3_6 N2_6 105.7(11)
C4_6 C3_6 C9_6 127.6(15)
C3_6 C4_6 N5_6 106.5(11)
C3_6 C4_6 C10_6 129.6(14)
N5_6 C4_6 C10_6 123.7(14)
C1_6 N5_6 C4_6 112.6(11)
C1_6 N5_6 C11_6 120.2(14)
C4_6 N5_6 C11_6 127.2(13)
N2_6 C6_6 H6_6 110.3
N2_6 C6_6 C7_6 107.9(17)
N2_6 C6_6 C8_6 107.7(16)
C7_6 C6_6 H6_6 110.3
C7_6 C6_6 C8_6 110.2(18)
C8_6 C6_6 H6_6 110.3
C6_6 C7_6 H7A_6 109.5
C6_6 C7_6 H7B_6 109.5
C6_6 C7_6 H7C_6 109.5
H7A_6 C7_6 H7B_6 109.5
H7A_6 C7_6 H7C_6 109.5
H7B_6 C7_6 H7C_6 109.5
C6_6 C8_6 H8A_6 109.5
C6_6 C8_6 H8B_6 109.5
C6_6 C8_6 H8C_6 109.5
H8A_6 C8_6 H8B_6 109.5
H8A_6 C8_6 H8C_6 109.5
H8B_6 C8_6 H8C_6 109.5
C3_6 C9_6 H9A_6 109.5
C3_6 C9_6 H9B_6 109.5
C3_6 C9_6 H9C_6 109.5
H9A_6 C9_6 H9B_6 109.5
H9A_6 C9_6 H9C_6 109.5
H9B_6 C9_6 H9C_6 109.5
C4_6 C10_6 H10A_6 109.5
C4_6 C10_6 H10B_6 109.5
C4_6 C10_6 H10C_6 109.5
H10A_6 C10_6 H10B_6 109.5
H10A_6 C10_6 H10C_6 109.5
H10B_6 C10_6 H10C_6 109.5
N5_6 C11_6 H11_6 105.7
N5_6 C11_6 C12_6 112.5(15)
N5_6 C11_6 C13_6 112.4(17)
C12_6 C11_6 H11_6 105.7
C12_6 C11_6 C13_6 114.1(17)
C13_6 C11_6 H11_6 105.7
C11_6 C12_6 H12A_6 109.5
C11_6 C12_6 H12B_6 109.5
C11_6 C12_6 H12C_6 109.5
H12A_6 C12_6 H12B_6 109.5
H12A_6 C12_6 H12C_6 109.5
H12B_6 C12_6 H12C_6 109.5
C11_6 C13_6 H13A_6 109.5
C11_6 C13_6 H13B_6 109.5
C11_6 C13_6 H13C_6 109.5
H13A_6 C13_6 H13B_6 109.5
H13A_6 C13_6 H13C_6 109.5
H13B_6 C13_6 H13C_6 109.5
N2_16 C1_16 Mn6_112 128.3(6)
N5_16 C1_16 Mn6_112 126.0(6)
N5_16 C1_16 N2_16 105.2(6)
C1_16 N2_16 C3_16 110.0(6)
C1_16 N2_16 C6_16 120.7(7)
C3_16 N2_16 C6_16 129.2(7)
N2_16 C3_16 C9_16 124.7(8)
C4_16 C3_16 N2_16 107.6(6)
C4_16 C3_16 C9_16 127.5(8)
C3_16 C4_16 N5_16 106.4(6)
C3_16 C4_16 C10_16 129.4(8)
N5_16 C4_16 C10_16 124.2(8)
C1_16 N5_16 C4_16 110.8(6)
C1_16 N5_16 C11_16 121.0(7)
C4_16 N5_16 C11_16 128.2(7)
N2_16 C6_16 H6_16 104.8
N2_16 C6_16 C7_16 115.6(9)
N2_16 C6_16 C8_16 112.7(8)
C7_16 C6_16 H6_16 104.8
C7_16 C6_16 C8_16 113.0(9)
C8_16 C6_16 H6_16 104.8
C6_16 C7_16 H7A_16 109.5
C6_16 C7_16 H7B_16 109.5
C6_16 C7_16 H7C_16 109.5
H7A_16 C7_16 H7B_16 109.5
H7A_16 C7_16 H7C_16 109.5
H7B_16 C7_16 H7C_16 109.5
C6_16 C8_16 H8A_16 109.5
C6_16 C8_16 H8B_16 109.5
C6_16 C8_16 H8C_16 109.5
H8A_16 C8_16 H8B_16 109.5
H8A_16 C8_16 H8C_16 109.5
H8B_16 C8_16 H8C_16 109.5
C3_16 C9_16 H9A_16 109.5
C3_16 C9_16 H9B_16 109.5
C3_16 C9_16 H9C_16 109.5
H9A_16 C9_16 H9B_16 109.5
H9A_16 C9_16 H9C_16 109.5
H9B_16 C9_16 H9C_16 109.5
C4_16 C10_16 H10A_16 109.5
C4_16 C10_16 H10B_16 109.5
C4_16 C10_16 H10C_16 109.5
H10A_16 C10_16 H10B_16 109.5
H10A_16 C10_16 H10C_16 109.5
H10B_16 C10_16 H10C_16 109.5
N5_16 C11_16 H11_16 106.2
N5_16 C11_16 C12_16 112.7(8)
N5_16 C11_16 C13_16 111.0(8)
C12_16 C11_16 H11_16 106.2
C13_16 C11_16 H11_16 106.2
C13_16 C11_16 C12_16 113.8(8)
C11_16 C12_16 H12A_16 109.5
C11_16 C12_16 H12B_16 109.5
C11_16 C12_16 H12C_16 109.5
H12A_16 C12_16 H12B_16 109.5
H12A_16 C12_16 H12C_16 109.5
H12B_16 C12_16 H12C_16 109.5
C11_16 C13_16 H13A_16 109.5
C11_16 C13_16 H13B_16 109.5
C11_16 C13_16 H13C_16 109.5
H13A_16 C13_16 H13B_16 109.5
H13A_16 C13_16 H13C_16 109.5
H13B_16 C13_16 H13C_16 109.5
N2_7 C1_7 Mn7_111 125.3(5)
N2_7 C1_7 N5_7 104.6(5)
N5_7 C1_7 Mn7_111 128.9(5)
C1_7 N2_7 C3_7 111.3(5)
C1_7 N2_7 C6_7 121.0(5)
C3_7 N2_7 C6_7 126.9(5)
N2_7 C3_7 C9_7 124.1(6)
C4_7 C3_7 N2_7 106.7(5)
C4_7 C3_7 C9_7 129.2(6)
C3_7 C4_7 N5_7 106.6(6)
C3_7 C4_7 C10_7 128.3(7)
N5_7 C4_7 C10_7 125.0(7)
C1_7 N5_7 C4_7 110.8(6)
C1_7 N5_7 C11_7 121.0(6)
C4_7 N5_7 C11_7 126.9(6)
N2_7 C6_7 H6_7 106.5
N2_7 C6_7 C7_7 109.8(6)
N2_7 C6_7 C8_7 113.4(6)
C7_7 C6_7 H6_7 106.5
C8_7 C6_7 H6_7 106.5
C8_7 C6_7 C7_7 113.4(6)
C6_7 C7_7 H7A_7 109.5
C6_7 C7_7 H7B_7 109.5
C6_7 C7_7 H7C_7 109.5
H7A_7 C7_7 H7B_7 109.5
H7A_7 C7_7 H7C_7 109.5
H7B_7 C7_7 H7C_7 109.5
C6_7 C8_7 H8A_7 109.5
C6_7 C8_7 H8B_7 109.5
C6_7 C8_7 H8C_7 109.5
H8A_7 C8_7 H8B_7 109.5
H8A_7 C8_7 H8C_7 109.5
H8B_7 C8_7 H8C_7 109.5
C3_7 C9_7 H9A_7 109.5
C3_7 C9_7 H9B_7 109.5
C3_7 C9_7 H9C_7 109.5
H9A_7 C9_7 H9B_7 109.5
H9A_7 C9_7 H9C_7 109.5
H9B_7 C9_7 H9C_7 109.5
C4_7 C10_7 H10A_7 109.5
C4_7 C10_7 H10B_7 109.5
C4_7 C10_7 H10C_7 109.5
H10A_7 C10_7 H10B_7 109.5
H10A_7 C10_7 H10C_7 109.5
H10B_7 C10_7 H10C_7 109.5
N5_7 C11_7 H11_7 106.6
N5_7 C11_7 C12_7 109.3(6)
N5_7 C11_7 C13_7 114.1(7)
C12_7 C11_7 H11_7 106.6
C13_7 C11_7 H11_7 106.6
C13_7 C11_7 C12_7 113.2(7)
C11_7 C12_7 H12A_7 109.5
C11_7 C12_7 H12B_7 109.5
C11_7 C12_7 H12C_7 109.5
H12A_7 C12_7 H12B_7 109.5
H12A_7 C12_7 H12C_7 109.5
H12B_7 C12_7 H12C_7 109.5
C11_7 C13_7 H13A_7 109.5
C11_7 C13_7 H13B_7 109.5
C11_7 C13_7 H13C_7 109.5
H13A_7 C13_7 H13B_7 109.5
H13A_7 C13_7 H13C_7 109.5
H13B_7 C13_7 H13C_7 109.5
N2_17 C1_17 Mn7_112 129.4(10)
N2_17 C1_17 N5_17 103.5(9)
N5_17 C1_17 Mn7_112 126.3(10)
C1_17 N2_17 C3_17 112.2(10)
C1_17 N2_17 C6_17 122.8(11)
C3_17 N2_17 C6_17 125.0(11)
N2_17 C3_17 C9_17 125.8(13)
C4_17 C3_17 N2_17 106.5(10)
C4_17 C3_17 C9_17 127.7(13)
C3_17 C4_17 N5_17 106.5(10)
C3_17 C4_17 C10_17 127.5(13)
N5_17 C4_17 C10_17 126.0(13)
C1_17 N5_17 C4_17 111.2(10)
C1_17 N5_17 C11_17 119.6(12)
C4_17 N5_17 C11_17 127.0(12)
N2_17 C6_17 H6_17 107.5
N2_17 C6_17 C7_17 111.8(13)
N2_17 C6_17 C8_17 109.5(13)
C7_17 C6_17 H6_17 107.5
C7_17 C6_17 C8_17 112.8(14)
C8_17 C6_17 H6_17 107.5
C6_17 C7_17 H7A_17 109.5
C6_17 C7_17 H7B_17 109.5
C6_17 C7_17 H7C_17 109.5
H7A_17 C7_17 H7B_17 109.5
H7A_17 C7_17 H7C_17 109.5
H7B_17 C7_17 H7C_17 109.5
C6_17 C8_17 H8A_17 109.5
C6_17 C8_17 H8B_17 109.5
C6_17 C8_17 H8C_17 109.5
H8A_17 C8_17 H8B_17 109.5
H8A_17 C8_17 H8C_17 109.5
H8B_17 C8_17 H8C_17 109.5
C3_17 C9_17 H9A_17 109.5
C3_17 C9_17 H9B_17 109.5
C3_17 C9_17 H9C_17 109.5
H9A_17 C9_17 H9B_17 109.5
H9A_17 C9_17 H9C_17 109.5
H9B_17 C9_17 H9C_17 109.5
C4_17 C10_17 H10A_17 109.5
C4_17 C10_17 H10B_17 109.5
C4_17 C10_17 H10C_17 109.5
H10A_17 C10_17 H10B_17 109.5
H10A_17 C10_17 H10C_17 109.5
H10B_17 C10_17 H10C_17 109.5
N5_17 C11_17 H11_17 106.8
N5_17 C11_17 C12_17 113.1(14)
N5_17 C11_17 C13_17 109.7(13)
C12_17 C11_17 H11_17 106.8
C12_17 C11_17 C13_17 113.3(13)
C13_17 C11_17 H11_17 106.8
C11_17 C12_17 H12A_17 109.5
C11_17 C12_17 H12B_17 109.5
C11_17 C12_17 H12C_17 109.5
H12A_17 C12_17 H12B_17 109.5
H12A_17 C12_17 H12C_17 109.5
H12B_17 C12_17 H12C_17 109.5
C11_17 C13_17 H13A_17 109.5
C11_17 C13_17 H13B_17 109.5
C11_17 C13_17 H13C_17 109.5
H13A_17 C13_17 H13B_17 109.5
H13A_17 C13_17 H13C_17 109.5
H13B_17 C13_17 H13C_17 109.5
N5_27 C1_27 N2_27 102.3(11)
C1_27 N2_27 C3_27 112.1(11)
C1_27 N2_27 C6_27 121.4(15)
C3_27 N2_27 C6_27 126.5(15)
N2_27 C3_27 C9_27 127.8(17)
C4_27 C3_27 N2_27 106.8(12)
C4_27 C3_27 C9_27 125.4(17)
C3_27 C4_27 N5_27 105.4(12)
C3_27 C4_27 C10_27 129.9(17)
N5_27 C4_27 C10_27 124.5(17)
C1_27 N5_27 C4_27 112.5(13)
C1_27 N5_27 C11_27 123.6(17)
C4_27 N5_27 C11_27 120.4(16)
N2_27 C6_27 H6_27 107.5
N2_27 C6_27 C7_27 111.1(18)
N2_27 C6_27 C8_27 111.4(16)
C7_27 C6_27 H6_27 107.5
C7_27 C6_27 C8_27 111.7(18)
C8_27 C6_27 H6_27 107.5
C6_27 C7_27 H7A_27 109.5
C6_27 C7_27 H7B_27 109.5
C6_27 C7_27 H7C_27 109.5
H7A_27 C7_27 H7B_27 109.5
H7A_27 C7_27 H7C_27 109.5
H7B_27 C7_27 H7C_27 109.5
C6_27 C8_27 H8A_27 109.5
C6_27 C8_27 H8B_27 109.5
C6_27 C8_27 H8C_27 109.5
H8A_27 C8_27 H8B_27 109.5
H8A_27 C8_27 H8C_27 109.5
H8B_27 C8_27 H8C_27 109.5
C3_27 C9_27 H9A_27 109.5
C3_27 C9_27 H9B_27 109.5
C3_27 C9_27 H9C_27 109.5
H9A_27 C9_27 H9B_27 109.5
H9A_27 C9_27 H9C_27 109.5
H9B_27 C9_27 H9C_27 109.5
C4_27 C10_27 H10A_27 109.5
C4_27 C10_27 H10B_27 109.5
C4_27 C10_27 H10C_27 109.5
H10A_27 C10_27 H10B_27 109.5
H10A_27 C10_27 H10C_27 109.5
H10B_27 C10_27 H10C_27 109.5
N5_27 C11_27 H11_27 109.9
N5_27 C11_27 C12_27 106.1(18)
N5_27 C11_27 C13_27 109.0(18)
C12_27 C11_27 H11_27 109.9
C13_27 C11_27 H11_27 109.9
C13_27 C11_27 C12_27 111.9(19)
C11_27 C12_27 H12A_27 109.5
C11_27 C12_27 H12B_27 109.5
C11_27 C12_27 H12C_27 109.5
H12A_27 C12_27 H12B_27 109.5
H12A_27 C12_27 H12C_27 109.5
H12B_27 C12_27 H12C_27 109.5
C11_27 C13_27 H13A_27 109.5
C11_27 C13_27 H13B_27 109.5
C11_27 C13_27 H13C_27 109.5
H13A_27 C13_27 H13B_27 109.5
H13A_27 C13_27 H13C_27 109.5
H13B_27 C13_27 H13C_27 109.5
N2_8 C1_8 Mn8_111 130.0(5)
N5_8 C1_8 Mn8_111 126.1(5)
N5_8 C1_8 N2_8 103.6(6)
C1_8 N2_8 C3_8 111.4(7)
C1_8 N2_8 C6_8 121.0(7)
C3_8 N2_8 C6_8 127.5(7)
N2_8 C3_8 C9_8 124.6(7)
C4_8 C3_8 N2_8 107.3(6)
C4_8 C3_8 C9_8 128.0(7)
C3_8 C4_8 N5_8 105.1(6)
C3_8 C4_8 C10_8 128.0(7)
N5_8 C4_8 C10_8 126.8(7)
C1_8 N5_8 C4_8 112.5(6)
C1_8 N5_8 C11_8 122.1(6)
C4_8 N5_8 C11_8 125.3(6)
N2_8 C6_8 H6_8 107.0
N2_8 C6_8 C7_8 112.0(7)
N2_8 C6_8 C8_8 109.6(6)
C7_8 C6_8 H6_8 107.0
C7_8 C6_8 C8_8 113.7(6)
C8_8 C6_8 H6_8 107.0
C6_8 C7_8 H7A_8 109.5
C6_8 C7_8 H7B_8 109.5
C6_8 C7_8 H7C_8 109.5
H7A_8 C7_8 H7B_8 109.5
H7A_8 C7_8 H7C_8 109.5
H7B_8 C7_8 H7C_8 109.5
C6_8 C8_8 H8A_8 109.5
C6_8 C8_8 H8B_8 109.5
C6_8 C8_8 H8C_8 109.5
H8A_8 C8_8 H8B_8 109.5
H8A_8 C8_8 H8C_8 109.5
H8B_8 C8_8 H8C_8 109.5
C3_8 C9_8 H9A_8 109.5
C3_8 C9_8 H9B_8 109.5
C3_8 C9_8 H9C_8 109.5
H9A_8 C9_8 H9B_8 109.5
H9A_8 C9_8 H9C_8 109.5
H9B_8 C9_8 H9C_8 109.5
C4_8 C10_8 H10A_8 109.5
C4_8 C10_8 H10B_8 109.5
C4_8 C10_8 H10C_8 109.5
H10A_8 C10_8 H10B_8 109.5
H10A_8 C10_8 H10C_8 109.5
H10B_8 C10_8 H10C_8 109.5
N5_8 C11_8 H11_8 106.0
N5_8 C11_8 C12_8 111.4(7)
N5_8 C11_8 C13_8 113.5(7)
C12_8 C11_8 H11_8 106.0
C13_8 C11_8 H11_8 106.0
C13_8 C11_8 C12_8 113.0(7)
C11_8 C12_8 H12A_8 109.5
C11_8 C12_8 H12B_8 109.5
C11_8 C12_8 H12C_8 109.5
H12A_8 C12_8 H12B_8 109.5
H12A_8 C12_8 H12C_8 109.5
H12B_8 C12_8 H12C_8 109.5
C11_8 C13_8 H13A_8 109.5
C11_8 C13_8 H13B_8 109.5
C11_8 C13_8 H13C_8 109.5
H13A_8 C13_8 H13B_8 109.5
H13A_8 C13_8 H13C_8 109.5
H13B_8 C13_8 H13C_8 109.5
N2_18 C1_18 Mn8_112 130.6(6)
N2_18 C1_18 N5_18 105.1(7)
N5_18 C1_18 Mn8_112 123.1(6)
C1_18 N2_18 C3_18 109.7(7)
C1_18 N2_18 C6_18 122.5(9)
C3_18 N2_18 C6_18 127.8(9)
N2_18 C3_18 C9_18 124.9(9)
C4_18 C3_18 N2_18 108.1(7)
C4_18 C3_18 C9_18 127.0(9)
C3_18 C4_18 N5_18 106.5(7)
C3_18 C4_18 C10_18 128.7(8)
N5_18 C4_18 C10_18 124.8(8)
C1_18 N5_18 C4_18 110.6(7)
C1_18 N5_18 C11_18 122.6(8)
C4_18 N5_18 C11_18 126.6(8)
N2_18 C6_18 H6_18 106.5
N2_18 C6_18 C7_18 112.7(10)
N2_18 C6_18 C8_18 110.1(10)
C7_18 C6_18 H6_18 106.5
C7_18 C6_18 C8_18 114.0(11)
C8_18 C6_18 H6_18 106.5
C6_18 C7_18 H7A_18 109.5
C6_18 C7_18 H7B_18 109.5
C6_18 C7_18 H7C_18 109.5
H7A_18 C7_18 H7B_18 109.5
H7A_18 C7_18 H7C_18 109.5
H7B_18 C7_18 H7C_18 109.5
C6_18 C8_18 H8A_18 109.5
C6_18 C8_18 H8B_18 109.5
C6_18 C8_18 H8C_18 109.5
H8A_18 C8_18 H8B_18 109.5
H8A_18 C8_18 H8C_18 109.5
H8B_18 C8_18 H8C_18 109.5
C3_18 C9_18 H9A_18 109.5
C3_18 C9_18 H9B_18 109.5
C3_18 C9_18 H9C_18 109.5
H9A_18 C9_18 H9B_18 109.5
H9A_18 C9_18 H9C_18 109.5
H9B_18 C9_18 H9C_18 109.5
C4_18 C10_18 H10A_18 109.5
C4_18 C10_18 H10B_18 109.5
C4_18 C10_18 H10C_18 109.5
H10A_18 C10_18 H10B_18 109.5
H10A_18 C10_18 H10C_18 109.5
H10B_18 C10_18 H10C_18 109.5
N5_18 C11_18 H11_18 106.4
N5_18 C11_18 C12_18 111.3(9)
N5_18 C11_18 C13_18 111.5(8)
C12_18 C11_18 H11_18 106.4
C12_18 C11_18 C13_18 114.3(9)
C13_18 C11_18 H11_18 106.4
C11_18 C12_18 H12A_18 109.5
C11_18 C12_18 H12B_18 109.5
C11_18 C12_18 H12C_18 109.5
H12A_18 C12_18 H12B_18 109.5
H12A_18 C12_18 H12C_18 109.5
H12B_18 C12_18 H12C_18 109.5
C11_18 C13_18 H13A_18 109.5
C11_18 C13_18 H13B_18 109.5
C11_18 C13_18 H13C_18 109.5
H13A_18 C13_18 H13B_18 109.5
H13A_18 C13_18 H13C_18 109.5
H13B_18 C13_18 H13C_18 109.5
H1A_201 C1_201 H1B_201 109.5
H1A_201 C1_201 H1C_201 109.5
H1B_201 C1_201 H1C_201 109.5
C2_201 C1_201 H1A_201 109.5
C2_201 C1_201 H1B_201 109.5
C2_201 C1_201 H1C_201 109.5
C3_201 C2_201 C1_201 121.0
C7_201 C2_201 C1_201 120.9
C7_201 C2_201 C3_201 118.1
C2_201 C3_201 H3_201 119.4
C4_201 C3_201 C2_201 121.1
C4_201 C3_201 H3_201 119.4
C3_201 C4_201 H4_201 119.9
C3_201 C4_201 C5_201 120.1
C5_201 C4_201 H4_201 119.9
C4_201 C5_201 H5_201 120.3
C4_201 C5_201 C6_201 119.4
C6_201 C5_201 H5_201 120.3
C5_201 C6_201 H6_201 119.9
C7_201 C6_201 C5_201 120.1
C7_201 C6_201 H6_201 119.9
C2_201 C7_201 H7_201 119.5
C6_201 C7_201 C2_201 121.1
C6_201 C7_201 H7_201 119.5
H1A_202 C1_202 H1B_202 109.5
H1A_202 C1_202 H1C_202 109.5
H1B_202 C1_202 H1C_202 109.5
C2_202 C1_202 H1A_202 109.5
C2_202 C1_202 H1B_202 109.5
C2_202 C1_202 H1C_202 109.5
C3_202 C2_202 C1_202 121.0
C7_202 C2_202 C1_202 120.9
C7_202 C2_202 C3_202 118.1
C2_202 C3_202 H3_202 119.4
C4_202 C3_202 C2_202 121.1
C4_202 C3_202 H3_202 119.4
C3_202 C4_202 H4_202 119.9
C3_202 C4_202 C5_202 120.1
C5_202 C4_202 H4_202 119.9
C4_202 C5_202 H5_202 120.3
C4_202 C5_202 C6_202 119.4
C6_202 C5_202 H5_202 120.3
C5_202 C6_202 H6_202 119.9
C7_202 C6_202 C5_202 120.1
C7_202 C6_202 H6_202 119.9
C2_202 C7_202 H7_202 119.5
C6_202 C7_202 C2_202 121.1
C6_202 C7_202 H7_202 119.5
H1A_203 C1_203 H1B_203 109.5
H1A_203 C1_203 H1C_203 109.5
H1B_203 C1_203 H1C_203 109.5
C2_203 C1_203 H1A_203 109.5
C2_203 C1_203 H1B_203 109.5
C2_203 C1_203 H1C_203 109.5
C3_203 C2_203 C1_203 120.9
C7_203 C2_203 C1_203 120.9
C7_203 C2_203 C3_203 118.1
C2_203 C3_203 H3_203 119.5
C4_203 C3_203 C2_203 121.1
C4_203 C3_203 H3_203 119.5
C3_203 C4_203 H4_203 119.9
C3_203 C4_203 C5_203 120.1
C5_203 C4_203 H4_203 119.9
C4_203 C5_203 H5_203 120.3
C4_203 C5_203 C6_203 119.4
C6_203 C5_203 H5_203 120.3
C5_203 C6_203 H6_203 119.9
C7_203 C6_203 C5_203 120.1
C7_203 C6_203 H6_203 119.9
C2_203 C7_203 H7_203 119.5
C6_203 C7_203 C2_203 121.1
C6_203 C7_203 H7_203 119.5
H1A_211 C1_211 H1B_211 109.5
H1A_211 C1_211 H1C_211 109.5
H1B_211 C1_211 H1C_211 109.5
C2_211 C1_211 H1A_211 109.5
C2_211 C1_211 H1B_211 109.5
C2_211 C1_211 H1C_211 109.5
C3_211 C2_211 C1_211 121.0
C7_211 C2_211 C1_211 120.9
C7_211 C2_211 C3_211 118.1
C2_211 C3_211 H3_211 119.4
C4_211 C3_211 C2_211 121.1
C4_211 C3_211 H3_211 119.4
C3_211 C4_211 H4_211 119.9
C5_211 C4_211 C3_211 120.1
C5_211 C4_211 H4_211 119.9
C4_211 C5_211 H5_211 120.3
C4_211 C5_211 C6_211 119.4
C6_211 C5_211 H5_211 120.3
C5_211 C6_211 H6_211 119.9
C7_211 C6_211 C5_211 120.1
C7_211 C6_211 H6_211 119.9
C2_211 C7_211 H7_211 119.5
C6_211 C7_211 C2_211 121.1
C6_211 C7_211 H7_211 119.5
H1A_212 C1_212 H1B_212 109.5
H1A_212 C1_212 H1C_212 109.5
H1B_212 C1_212 H1C_212 109.5
C2_212 C1_212 H1A_212 109.5
C2_212 C1_212 H1B_212 109.5
C2_212 C1_212 H1C_212 109.5
C3_212 C2_212 C1_212 120.9
C7_212 C2_212 C1_212 121.0
C7_212 C2_212 C3_212 118.1
C2_212 C3_212 H3_212 119.5
C4_212 C3_212 C2_212 121.1
C4_212 C3_212 H3_212 119.5
C3_212 C4_212 H4_212 119.9
C3_212 C4_212 C5_212 120.1
C5_212 C4_212 H4_212 119.9
C4_212 C5_212 H5_212 120.3
C4_212 C5_212 C6_212 119.4
C6_212 C5_212 H5_212 120.3
C5_212 C6_212 H6_212 119.9
C7_212 C6_212 C5_212 120.1
C7_212 C6_212 H6_212 119.9
C2_212 C7_212 H7_212 119.5
C6_212 C7_212 C2_212 121.1
C6_212 C7_212 H7_212 119.5

loop_
_geom_bond_atom_site_label_1
_geom_bond_atom_site_label_2
_geom_bond_distance
Te1_101 Mn5_101 2.7157(7)
Te1_101 Mn6_101 2.7774(7)
Te1_101 Mn7_101 2.7610(7)
Te2_101 Mn6_101 2.7624(8)
Te2_101 Mn7_101 2.7700(7)
Te2_101 Mn8_101 2.7266(9)
Te3_101 Mn5_101 2.7765(7)
Te3_101 Mn7_101 2.7458(8)
Te3_101 Mn8_101 2.7888(7)
Te4_101 Mn5_101 2.7755(7)
Te4_101 Mn6_101 2.7411(7)
Te4_101 Mn8_101 2.7586(7)
Mn5_101 Mn6_101 3.2015(10)
Mn5_101 Mn7_101 3.1970(9)
Mn5_101 C1_3 2.189(4)
Mn6_101 Mn7_101 3.2257(9)
Mn6_101 C1_2 2.212(8)
Mn6_101 C1_22 2.178(11)
Mn7_101 C1_1 2.172(13)
Mn7_101 C1_11 2.202(6)
Mn8_101 C1_4 2.191(10)
Mn8_101 C1_14 2.207(9)
Te1_111 Mn5_111 2.723(11)
Te1_111 Mn6_111 2.772(7)
Te1_111 Mn7_111 2.750(5)
Te2_111 Mn6_111 2.732(7)
Te2_111 Mn7_111 2.720(4)
Te2_111 Mn8_111 2.755(4)
Te3_111 Mn5_111 2.855(11)
Te3_111 Mn7_111 2.796(5)
Te3_111 Mn8_111 2.755(2)
Te4_111 Mn5_111 2.719(9)
Te4_111 Mn6_111 2.741(5)
Te4_111 Mn8_111 2.780(3)
Mn5_111 Mn6_111 3.198(9)
Mn5_111 C1_5 2.198(6)
Mn6_111 Mn7_111 3.198(7)
Mn6_111 Mn8_111 3.181(6)
Mn6_111 C1_6 2.218(12)
Mn7_111 C1_7 2.198(7)
Mn8_111 C1_8 2.183(6)
Te1_112 Mn5_112 2.785(17)
Te1_112 Mn6_112 2.723(7)
Te1_112 Mn7_112 2.788(8)
Te2_112 Mn6_112 2.808(7)
Te2_112 Mn7_112 2.769(6)
Te2_112 Mn8_112 2.788(6)
Te3_112 Mn5_112 2.623(16)
Te3_112 Mn7_112 2.746(8)
Te3_112 Mn8_112 2.761(3)
Te4_112 Mn5_112 2.775(14)
Te4_112 Mn6_112 2.813(4)
Te4_112 Mn8_112 2.753(3)
Mn5_112 Mn8_112 3.191(13)
Mn5_112 C1_5 2.170(9)
Mn6_112 C1_16 2.174(7)
Mn7_112 C1_17 2.204(11)
Mn8_112 C1_18 2.183(8)
C1_1 N2_1 1.352(13)
C1_1 N5_1 1.350(13)
N2_1 C3_1 1.394(12)
N2_1 C6_1 1.476(12)
C3_1 C4_1 1.347(12)
C3_1 C9_1 1.503(13)
C4_1 N5_1 1.392(12)
C4_1 C10_1 1.494(13)
N5_1 C11_1 1.481(12)
C6_1 H6_1 1.0000
C6_1 C7_1 1.515(14)
C6_1 C8_1 1.526(14)
C7_1 H7A_1 0.9800
C7_1 H7B_1 0.9800
C7_1 H7C_1 0.9800
C8_1 H8A_1 0.9800
C8_1 H8B_1 0.9800
C8_1 H8C_1 0.9800
C9_1 H9A_1 0.9800
C9_1 H9B_1 0.9800
C9_1 H9C_1 0.9800
C10_1 H10A_1 0.9800
C10_1 H10B_1 0.9800
C10_1 H10C_1 0.9800
C11_1 H11_1 1.0000
C11_1 C12_1 1.516(14)
C11_1 C13_1 1.521(14)
C12_1 H12A_1 0.9800
C12_1 H12B_1 0.9800
C12_1 H12C_1 0.9800
C13_1 H13A_1 0.9800
C13_1 H13B_1 0.9800
C13_1 H13C_1 0.9800
C1_11 N2_11 1.363(7)
C1_11 N5_11 1.358(8)
N2_11 C3_11 1.402(8)
N2_11 C6_11 1.477(8)
C3_11 C4_11 1.349(9)
C3_11 C9_11 1.496(8)
C4_11 N5_11 1.392(8)
C4_11 C10_11 1.497(8)
N5_11 C11_11 1.480(8)
C6_11 H6_11 1.0000
C6_11 C7_11 1.514(9)
C6_11 C8_11 1.532(8)
C7_11 H7A_11 0.9800
C7_11 H7B_11 0.9800
C7_11 H7C_11 0.9800
C8_11 H8A_11 0.9800
C8_11 H8B_11 0.9800
C8_11 H8C_11 0.9800
C9_11 H9A_11 0.9800
C9_11 H9B_11 0.9800
C9_11 H9C_11 0.9800
C10_11 H10A_11 0.9800
C10_11 H10B_11 0.9800
C10_11 H10C_11 0.9800
C11_11 H11_11 1.0000
C11_11 C12_11 1.517(10)
C11_11 C13_11 1.520(10)
C12_11 H12A_11 0.9800
C12_11 H12B_11 0.9800
C12_11 H12C_11 0.9800
C13_11 H13A_11 0.9800
C13_11 H13B_11 0.9800
C13_11 H13C_11 0.9800
C1_2 N2_2 1.342(9)
C1_2 N5_2 1.352(9)
N2_2 C3_2 1.397(9)
N2_2 C6_2 1.466(10)
C3_2 C4_2 1.327(10)
C3_2 C9_2 1.510(11)
C4_2 N5_2 1.399(9)
C4_2 C10_2 1.503(10)
N5_2 C11_2 1.480(9)
C6_2 H6_2 1.0000
C6_2 C7_2 1.517(12)
C6_2 C8_2 1.510(12)
C7_2 H7A_2 0.9800
C7_2 H7B_2 0.9800
C7_2 H7C_2 0.9800
C8_2 H8A_2 0.9800
C8_2 H8B_2 0.9800
C8_2 H8C_2 0.9800
C9_2 H9A_2 0.9800
C9_2 H9B_2 0.9800
C9_2 H9C_2 0.9800
C10_2 H10A_2 0.9800
C10_2 H10B_2 0.9800
C10_2 H10C_2 0.9800
C11_2 H11_2 1.0000
C11_2 C12_2 1.507(11)
C11_2 C13_2 1.502(12)
C12_2 H12A_2 0.9800
C12_2 H12B_2 0.9800
C12_2 H12C_2 0.9800
C13_2 H13A_2 0.9800
C13_2 H13B_2 0.9800
C13_2 H13C_2 0.9800
C1_22 N2_22 1.351(12)
C1_22 N5_22 1.354(11)
N2_22 C3_22 1.393(11)
N2_22 C6_22 1.470(11)
C3_22 C4_22 1.343(11)
C3_22 C9_22 1.512(12)
C4_22 N5_22 1.399(11)
C4_22 C10_22 1.499(11)
N5_22 C11_22 1.485(12)
C6_22 H6_22 1.0000
C6_22 C7_22 1.503(13)
C6_22 C8_22 1.538(13)
C7_22 H7A_22 0.9800
C7_22 H7B_22 0.9800
C7_22 H7C_22 0.9800
C8_22 H8A_22 0.9800
C8_22 H8B_22 0.9800
C8_22 H8C_22 0.9800
C9_22 H9A_22 0.9800
C9_22 H9B_22 0.9800
C9_22 H9C_22 0.9800
C10_22 H10A_22 0.9800
C10_22 H10B_22 0.9800
C10_22 H10C_22 0.9800
C11_22 H11_22 1.0000
C11_22 C12_22 1.509(13)
C11_22 C13_22 1.523(14)
C12_22 H12A_22 0.9800
C12_22 H12B_22 0.9800
C12_22 H12C_22 0.9800
C13_22 H13A_22 0.9800
C13_22 H13B_22 0.9800
C13_22 H13C_22 0.9800
C1_3 N2_3 1.355(5)
C1_3 N5_3 1.355(5)
N2_3 C3_3 1.397(6)
N2_3 C6_3 1.485(6)
C3_3 C4_3 1.345(6)
C3_3 C9_3 1.507(6)
C4_3 N5_3 1.387(5)
C4_3 C10_3 1.496(6)
N5_3 C11_3 1.480(5)
C6_3 H6_3 1.0000
C6_3 C7_3 1.502(8)
C6_3 C8_3 1.510(8)
C7_3 H7A_3 0.9800
C7_3 H7B_3 0.9800
C7_3 H7C_3 0.9800
C8_3 H8A_3 0.9800
C8_3 H8B_3 0.9800
C8_3 H8C_3 0.9800
C9_3 H9A_3 0.9800
C9_3 H9B_3 0.9800
C9_3 H9C_3 0.9800
C10_3 H10A_3 0.9800
C10_3 H10B_3 0.9800
C10_3 H10C_3 0.9800
C11_3 H11_3 1.0000
C11_3 C12_3 1.506(7)
C11_3 C13_3 1.508(6)
C12_3 H12A_3 0.9800
C12_3 H12B_3 0.9800
C12_3 H12C_3 0.9800
C13_3 H13A_3 0.9800
C13_3 H13B_3 0.9800
C13_3 H13C_3 0.9800
C1_4 N2_4 1.362(10)
C1_4 N5_4 1.356(11)
N2_4 C3_4 1.394(11)
N2_4 C6_4 1.474(11)
C3_4 C4_4 1.336(11)
C3_4 C9_4 1.498(10)
C4_4 N5_4 1.404(10)
C4_4 C10_4 1.497(11)
N5_4 C11_4 1.475(10)
C6_4 H6_4 1.0000
C6_4 C7_4 1.514(12)
C6_4 C8_4 1.537(13)
C7_4 H7A_4 0.9800
C7_4 H7B_4 0.9800
C7_4 H7C_4 0.9800
C8_4 H8A_4 0.9800
C8_4 H8B_4 0.9800
C8_4 H8C_4 0.9800
C9_4 H9A_4 0.9800
C9_4 H9B_4 0.9800
C9_4 H9C_4 0.9800
C10_4 H10A_4 0.9800
C10_4 H10B_4 0.9800
C10_4 H10C_4 0.9800
C11_4 H11_4 1.0000
C11_4 C12_4 1.520(11)
C11_4 C13_4 1.516(11)
C12_4 H12A_4 0.9800
C12_4 H12B_4 0.9800
C12_4 H12C_4 0.9800
C13_4 H13A_4 0.9800
C13_4 H13B_4 0.9800
C13_4 H13C_4 0.9800
C1_14 N2_14 1.367(10)
C1_14 N5_14 1.362(10)
N2_14 C3_14 1.407(10)
N2_14 C6_14 1.484(10)
C3_14 C4_14 1.340(10)
C3_14 C9_14 1.521(11)
C4_14 N5_14 1.401(10)
C4_14 C10_14 1.510(11)
N5_14 C11_14 1.474(10)
C6_14 H6_14 1.0000
C6_14 C7_14 1.508(11)
C6_14 C8_14 1.526(11)
C7_14 H7A_14 0.9800
C7_14 H7B_14 0.9800
C7_14 H7C_14 0.9800
C8_14 H8A_14 0.9800
C8_14 H8B_14 0.9800
C8_14 H8C_14 0.9800
C9_14 H9A_14 0.9800
C9_14 H9B_14 0.9800
C9_14 H9C_14 0.9800
C10_14 H10A_14 0.9800
C10_14 H10B_14 0.9800
C10_14 H10C_14 0.9800
C11_14 H11_14 1.0000
C11_14 C12_14 1.524(11)
C11_14 C13_14 1.521(11)
C12_14 H12A_14 0.9800
C12_14 H12B_14 0.9800
C12_14 H12C_14 0.9800
C13_14 H13A_14 0.9800
C13_14 H13B_14 0.9800
C13_14 H13C_14 0.9800
C1_5 N2_5 1.358(5)
C1_5 N5_5 1.364(5)
N2_5 C3_5 1.396(5)
N2_5 C6_5 1.486(5)
C3_5 C4_5 1.346(6)
C3_5 C9_5 1.496(6)
C4_5 N5_5 1.397(5)
C4_5 C10_5 1.494(5)
N5_5 C11_5 1.477(5)
C6_5 H6_5 1.0000
C6_5 C7_5 1.509(6)
C6_5 C8_5 1.529(6)
C7_5 H7A_5 0.9800
C7_5 H7B_5 0.9800
C7_5 H7C_5 0.9800
C8_5 H8A_5 0.9800
C8_5 H8B_5 0.9800
C8_5 H8C_5 0.9800
C9_5 H9A_5 0.9800
C9_5 H9B_5 0.9800
C9_5 H9C_5 0.9800
C10_5 H10A_5 0.9800
C10_5 H10B_5 0.9800
C10_5 H10C_5 0.9800
C11_5 H11_5 1.0000
C11_5 C12_5 1.510(6)
C11_5 C13_5 1.517(6)
C12_5 H12A_5 0.9800
C12_5 H12B_5 0.9800
C12_5 H12C_5 0.9800
C13_5 H13A_5 0.9800
C13_5 H13B_5 0.9800
C13_5 H13C_5 0.9800
C1_6 N2_6 1.357(12)
C1_6 N5_6 1.371(12)
N2_6 C3_6 1.394(12)
N2_6 C6_6 1.489(13)
C3_6 C4_6 1.337(12)
C3_6 C9_6 1.505(12)
C4_6 N5_6 1.396(12)
C4_6 C10_6 1.504(12)
N5_6 C11_6 1.476(12)
C6_6 H6_6 1.0000
C6_6 C7_6 1.518(14)
C6_6 C8_6 1.534(15)
C7_6 H7A_6 0.9800
C7_6 H7B_6 0.9800
C7_6 H7C_6 0.9800
C8_6 H8A_6 0.9800
C8_6 H8B_6 0.9800
C8_6 H8C_6 0.9800
C9_6 H9A_6 0.9800
C9_6 H9B_6 0.9800
C9_6 H9C_6 0.9800
C10_6 H10A_6 0.9800
C10_6 H10B_6 0.9800
C10_6 H10C_6 0.9800
C11_6 H11_6 1.0000
C11_6 C12_6 1.516(13)
C11_6 C13_6 1.517(14)
C12_6 H12A_6 0.9800
C12_6 H12B_6 0.9800
C12_6 H12C_6 0.9800
C13_6 H13A_6 0.9800
C13_6 H13B_6 0.9800
C13_6 H13C_6 0.9800
C1_16 N2_16 1.355(8)
C1_16 N5_16 1.351(8)
N2_16 C3_16 1.394(8)
N2_16 C6_16 1.477(8)
C3_16 C4_16 1.335(9)
C3_16 C9_16 1.496(9)
C4_16 N5_16 1.394(8)
C4_16 C10_16 1.495(9)
N5_16 C11_16 1.479(8)
C6_16 H6_16 1.0000
C6_16 C7_16 1.503(10)
C6_16 C8_16 1.537(11)
C7_16 H7A_16 0.9800
C7_16 H7B_16 0.9800
C7_16 H7C_16 0.9800
C8_16 H8A_16 0.9800
C8_16 H8B_16 0.9800
C8_16 H8C_16 0.9800
C9_16 H9A_16 0.9800
C9_16 H9B_16 0.9800
C9_16 H9C_16 0.9800
C10_16 H10A_16 0.9800
C10_16 H10B_16 0.9800
C10_16 H10C_16 0.9800
C11_16 H11_16 1.0000
C11_16 C12_16 1.525(9)
C11_16 C13_16 1.508(9)
C12_16 H12A_16 0.9800
C12_16 H12B_16 0.9800
C12_16 H12C_16 0.9800
C13_16 H13A_16 0.9800
C13_16 H13B_16 0.9800
C13_16 H13C_16 0.9800
C1_7 N2_7 1.345(7)
C1_7 N5_7 1.361(7)
N2_7 C3_7 1.397(7)
N2_7 C6_7 1.483(8)
C3_7 C4_7 1.341(9)
C3_7 C9_7 1.504(8)
C4_7 N5_7 1.396(8)
C4_7 C10_7 1.498(9)
N5_7 C11_7 1.475(8)
C6_7 H6_7 1.0000
C6_7 C7_7 1.521(9)
C6_7 C8_7 1.515(9)
C7_7 H7A_7 0.9800
C7_7 H7B_7 0.9800
C7_7 H7C_7 0.9800
C8_7 H8A_7 0.9800
C8_7 H8B_7 0.9800
C8_7 H8C_7 0.9800
C9_7 H9A_7 0.9800
C9_7 H9B_7 0.9800
C9_7 H9C_7 0.9800
C10_7 H10A_7 0.9800
C10_7 H10B_7 0.9800
C10_7 H10C_7 0.9800
C11_7 H11_7 1.0000
C11_7 C12_7 1.532(9)
C11_7 C13_7 1.513(10)
C12_7 H12A_7 0.9800
C12_7 H12B_7 0.9800
C12_7 H12C_7 0.9800
C13_7 H13A_7 0.9800
C13_7 H13B_7 0.9800
C13_7 H13C_7 0.9800
C1_17 N2_17 1.339(11)
C1_17 N5_17 1.364(12)
N2_17 C3_17 1.388(12)
N2_17 C6_17 1.474(12)
C3_17 C4_17 1.334(13)
C3_17 C9_17 1.501(13)
C4_17 N5_17 1.392(12)
C4_17 C10_17 1.499(12)
N5_17 C11_17 1.472(12)
C6_17 H6_17 1.0000
C6_17 C7_17 1.512(13)
C6_17 C8_17 1.526(13)
C7_17 H7A_17 0.9800
C7_17 H7B_17 0.9800
C7_17 H7C_17 0.9800
C8_17 H8A_17 0.9800
C8_17 H8B_17 0.9800
C8_17 H8C_17 0.9800
C9_17 H9A_17 0.9800
C9_17 H9B_17 0.9800
C9_17 H9C_17 0.9800
C10_17 H10A_17 0.9800
C10_17 H10B_17 0.9800
C10_17 H10C_17 0.9800
C11_17 H11_17 1.0000
C11_17 C12_17 1.512(13)
C11_17 C13_17 1.520(13)
C12_17 H12A_17 0.9800
C12_17 H12B_17 0.9800
C12_17 H12C_17 0.9800
C13_17 H13A_17 0.9800
C13_17 H13B_17 0.9800
C13_17 H13C_17 0.9800
C1_27 N2_27 1.357(13)
C1_27 N5_27 1.356(13)
N2_27 C3_27 1.393(13)
N2_27 C6_27 1.479(13)
C3_27 C4_27 1.337(13)
C3_27 C9_27 1.501(13)
C4_27 N5_27 1.396(13)
C4_27 C10_27 1.498(13)
N5_27 C11_27 1.482(13)
C6_27 H6_27 1.0000
C6_27 C7_27 1.515(14)
C6_27 C8_27 1.530(14)
C7_27 H7A_27 0.9800
C7_27 H7B_27 0.9800
C7_27 H7C_27 0.9800
C8_27 H8A_27 0.9800
C8_27 H8B_27 0.9800
C8_27 H8C_27 0.9800
C9_27 H9A_27 0.9800
C9_27 H9B_27 0.9800
C9_27 H9C_27 0.9800
C10_27 H10A_27 0.9800
C10_27 H10B_27 0.9800
C10_27 H10C_27 0.9800
C11_27 H11_27 1.0000
C11_27 C12_27 1.529(15)
C11_27 C13_27 1.520(14)
C12_27 H12A_27 0.9800
C12_27 H12B_27 0.9800
C12_27 H12C_27 0.9800
C13_27 H13A_27 0.9800
C13_27 H13B_27 0.9800
C13_27 H13C_27 0.9800
C1_8 N2_8 1.360(9)
C1_8 N5_8 1.353(8)
N2_8 C3_8 1.386(9)
N2_8 C6_8 1.481(9)
C3_8 C4_8 1.354(9)
C3_8 C9_8 1.505(9)
C4_8 N5_8 1.397(8)
C4_8 C10_8 1.483(10)
N5_8 C11_8 1.479(9)
C6_8 H6_8 1.0000
C6_8 C7_8 1.523(9)
C6_8 C8_8 1.533(9)
C7_8 H7A_8 0.9800
C7_8 H7B_8 0.9800
C7_8 H7C_8 0.9800
C8_8 H8A_8 0.9800
C8_8 H8B_8 0.9800
C8_8 H8C_8 0.9800
C9_8 H9A_8 0.9800
C9_8 H9B_8 0.9800
C9_8 H9C_8 0.9800
C10_8 H10A_8 0.9800
C10_8 H10B_8 0.9800
C10_8 H10C_8 0.9800
C11_8 H11_8 1.0000
C11_8 C12_8 1.523(9)
C11_8 C13_8 1.508(10)
C12_8 H12A_8 0.9800
C12_8 H12B_8 0.9800
C12_8 H12C_8 0.9800
C13_8 H13A_8 0.9800
C13_8 H13B_8 0.9800
C13_8 H13C_8 0.9800
C1_18 N2_18 1.354(10)
C1_18 N5_18 1.368(10)
N2_18 C3_18 1.398(10)
N2_18 C6_18 1.469(11)
C3_18 C4_18 1.332(10)
C3_18 C9_18 1.508(11)
C4_18 N5_18 1.391(9)
C4_18 C10_18 1.497(10)
N5_18 C11_18 1.472(10)
C6_18 H6_18 1.0000
C6_18 C7_18 1.501(12)
C6_18 C8_18 1.523(12)
C7_18 H7A_18 0.9800
C7_18 H7B_18 0.9800
C7_18 H7C_18 0.9800
C8_18 H8A_18 0.9800
C8_18 H8B_18 0.9800
C8_18 H8C_18 0.9800
C9_18 H9A_18 0.9800
C9_18 H9B_18 0.9800
C9_18 H9C_18 0.9800
C10_18 H10A_18 0.9800
C10_18 H10B_18 0.9800
C10_18 H10C_18 0.9800
C11_18 H11_18 1.0000
C11_18 C12_18 1.498(11)
C11_18 C13_18 1.519(11)
C12_18 H12A_18 0.9800
C12_18 H12B_18 0.9800
C12_18 H12C_18 0.9800
C13_18 H13A_18 0.9800
C13_18 H13B_18 0.9800
C13_18 H13C_18 0.9800
C1_201 H1A_201 0.9800
C1_201 H1B_201 0.9800
C1_201 H1C_201 0.9800
C1_201 C2_201 1.5074
C2_201 C3_201 1.4026
C2_201 C7_201 1.4024
C3_201 H3_201 0.9500
C3_201 C4_201 1.3964
C4_201 H4_201 0.9500
C4_201 C5_201 1.3967
C5_201 H5_201 0.9500
C5_201 C6_201 1.3968
C6_201 H6_201 0.9500
C6_201 C7_201 1.3965
C7_201 H7_201 0.9500
C1_202 H1A_202 0.9800
C1_202 H1B_202 0.9800
C1_202 H1C_202 0.9800
C1_202 C2_202 1.5074
C2_202 C3_202 1.4025
C2_202 C7_202 1.4023
C3_202 H3_202 0.9500
C3_202 C4_202 1.3965
C4_202 H4_202 0.9500
C4_202 C5_202 1.3966
C5_202 H5_202 0.9500
C5_202 C6_202 1.3969
C6_202 H6_202 0.9500
C6_202 C7_202 1.3967
C7_202 H7_202 0.9500
C1_203 H1A_203 0.9800
C1_203 H1B_203 0.9800
C1_203 H1C_203 0.9800
C1_203 C2_203 1.5073
C2_203 C3_203 1.4023
C2_203 C7_203 1.4022
C3_203 H3_203 0.9500
C3_203 C4_203 1.3965
C4_203 H4_203 0.9500
C4_203 C5_203 1.3965
C5_203 H5_203 0.9500
C5_203 C6_203 1.3966
C6_203 H6_203 0.9500
C6_203 C7_203 1.3965
C7_203 H7_203 0.9500
C1_211 H1A_211 0.9800
C1_211 H1B_211 0.9800
C1_211 H1C_211 0.9800
C1_211 C2_211 1.5073
C2_211 C3_211 1.4023
C2_211 C7_211 1.4022
C3_211 H3_211 0.9500
C3_211 C4_211 1.3966
C4_211 H4_211 0.9500
C4_211 C5_211 1.3965
C5_211 H5_211 0.9500
C5_211 C6_211 1.3966
C6_211 H6_211 0.9500
C6_211 C7_211 1.3965
C7_211 H7_211 0.9500
C1_212 H1A_212 0.9800
C1_212 H1B_212 0.9800
C1_212 H1C_212 0.9800
C1_212 C2_212 1.5074
C2_212 C3_212 1.4024
C2_212 C7_212 1.4022
C3_212 H3_212 0.9500
C3_212 C4_212 1.3965
C4_212 H4_212 0.9500
C4_212 C5_212 1.3966
C5_212 H5_212 0.9500
C5_212 C6_212 1.3966
C6_212 H6_212 0.9500
C6_212 C7_212 1.3965
C7_212 H7_212 0.9500

loop_
_geom_torsion_atom_site_label_1
_geom_torsion_atom_site_label_2
_geom_torsion_atom_site_label_3
_geom_torsion_atom_site_label_4
_geom_torsion
Mn5_101 C1_3 N2_3 C3_3 -174.8(3)
Mn5_101 C1_3 N2_3 C6_3 8.8(6)
Mn5_101 C1_3 N5_3 C4_3 175.1(3)
Mn5_101 C1_3 N5_3 C11_3 -10.4(6)
Mn6_101 C1_2 N2_2 C3_2 -178.8(11)
Mn6_101 C1_2 N2_2 C6_2 -11.2(13)
Mn6_101 C1_2 N5_2 C4_2 176.9(10)
Mn6_101 C1_2 N5_2 C11_2 -3.5(18)
Mn6_101 C1_22 N2_22 C3_22 -173.6(16)
Mn6_101 C1_22 N2_22 C6_22 17.9(18)
Mn6_101 C1_22 N5_22 C4_22 176.0(14)
Mn6_101 C1_22 N5_22 C11_22 -8(3)
Mn7_101 C1_1 N2_1 C3_1 179(3)
Mn7_101 C1_1 N2_1 C6_1 3(3)
Mn7_101 C1_1 N5_1 C4_1 -178(3)
Mn7_101 C1_1 N5_1 C11_1 -2(4)
Mn7_101 C1_11 N2_11 C3_11 163.6(11)
Mn7_101 C1_11 N2_11 C6_11 -10.8(12)
Mn7_101 C1_11 N5_11 C4_11 -163.5(12)
Mn7_101 C1_11 N5_11 C11_11 15.4(18)
Mn8_101 C1_4 N2_4 C3_4 -173.2(15)
Mn8_101 C1_4 N2_4 C6_4 7.2(18)
Mn8_101 C1_4 N5_4 C4_4 174.3(14)
Mn8_101 C1_4 N5_4 C11_4 0(2)
Mn8_101 C1_14 N2_14 C3_14 164.6(13)
Mn8_101 C1_14 N2_14 C6_14 -21.2(15)
Mn8_101 C1_14 N5_14 C4_14 -165.5(13)
Mn8_101 C1_14 N5_14 C11_14 20.8(19)
Mn5_111 C1_5 N2_5 C3_5 -178.2(4)
Mn5_111 C1_5 N2_5 C6_5 2.6(6)
Mn5_111 C1_5 N5_5 C4_5 178.7(4)
Mn5_111 C1_5 N5_5 C11_5 -0.1(6)
Mn6_111 C1_6 N2_6 C3_6 171(2)
Mn6_111 C1_6 N2_6 C6_6 -10(2)
Mn6_111 C1_6 N5_6 C4_6 -169(3)
Mn6_111 C1_6 N5_6 C11_6 11(5)
Mn7_111 C1_7 N2_7 C3_7 168.3(5)
Mn7_111 C1_7 N2_7 C6_7 -21.7(8)
Mn7_111 C1_7 N5_7 C4_7 -168.4(6)
Mn7_111 C1_7 N5_7 C11_7 23.6(9)
Mn8_111 C1_8 N2_8 C3_8 -173.7(6)
Mn8_111 C1_8 N2_8 C6_8 9.8(10)
Mn8_111 C1_8 N5_8 C4_8 173.7(6)
Mn8_111 C1_8 N5_8 C11_8 -4.4(11)
Mn5_112 C1_5 N2_5 C3_5 179.9(6)
Mn5_112 C1_5 N2_5 C6_5 0.7(8)
Mn5_112 C1_5 N5_5 C4_5 -179.5(6)
Mn5_112 C1_5 N5_5 C11_5 1.7(7)
Mn6_112 C1_16 N2_16 C3_16 171.9(11)
Mn6_112 C1_16 N2_16 C6_16 -4.1(12)
Mn6_112 C1_16 N5_16 C4_16 -172.0(11)
Mn6_112 C1_16 N5_16 C11_16 8.2(17)
Mn7_112 C1_17 N2_17 C3_17 173.4(16)
Mn7_112 C1_17 N2_17 C6_17 -6.0(18)
Mn7_112 C1_17 N5_17 C4_17 -173.8(16)
Mn7_112 C1_17 N5_17 C11_17 22(3)
Mn8_112 C1_18 N2_18 C3_18 -166.5(7)
Mn8_112 C1_18 N2_18 C6_18 11.4(12)
Mn8_112 C1_18 N5_18 C4_18 168.6(7)
Mn8_112 C1_18 N5_18 C11_18 -6.2(13)
C1_1 N2_1 C3_1 C4_1 0.3(17)
C1_1 N2_1 C3_1 C9_1 -179(2)
C1_1 N2_1 C6_1 C7_1 81(3)
C1_1 N2_1 C6_1 C8_1 -149(2)
C1_1 N5_1 C11_1 C12_1 119(3)
C1_1 N5_1 C11_1 C13_1 -117(4)
N2_1 C1_1 N5_1 C4_1 1(3)
N2_1 C1_1 N5_1 C11_1 177(2)
N2_1 C3_1 C4_1 N5_1 1(3)
N2_1 C3_1 C4_1 C10_1 -180(3)
C3_1 N2_1 C6_1 C7_1 -94(3)
C3_1 N2_1 C6_1 C8_1 36(3)
C3_1 C4_1 N5_1 C1_1 -1(4)
C3_1 C4_1 N5_1 C11_1 -177(3)
C4_1 N5_1 C11_1 C12_1 -66(4)
C4_1 N5_1 C11_1 C13_1 58(5)
N5_1 C1_1 N2_1 C3_1 -1.0(17)
N5_1 C1_1 N2_1 C6_1 -177(3)
C6_1 N2_1 C3_1 C4_1 176(3)
C6_1 N2_1 C3_1 C9_1 -4(3)
C9_1 C3_1 C4_1 N5_1 180(3)
C9_1 C3_1 C4_1 C10_1 0(5)
C10_1 C4_1 N5_1 C1_1 179(3)
C10_1 C4_1 N5_1 C11_1 4(5)
C1_11 N2_11 C3_11 C4_11 -0.2(9)
C1_11 N2_11 C3_11 C9_11 -178.1(11)
C1_11 N2_11 C6_11 C7_11 94.7(11)
C1_11 N2_11 C6_11 C8_11 -138.1(10)
C1_11 N5_11 C11_11 C12_11 116.4(14)
C1_11 N5_11 C11_11 C13_11 -116.5(16)
N2_11 C1_11 N5_11 C4_11 0.8(13)
N2_11 C1_11 N5_11 C11_11 179.7(10)
N2_11 C3_11 C4_11 N5_11 0.6(12)
N2_11 C3_11 C4_11 C10_11 178.5(13)
C3_11 N2_11 C6_11 C7_11 -78.7(13)
C3_11 N2_11 C6_11 C8_11 48.4(13)
C3_11 C4_11 N5_11 C1_11 -0.9(15)
C3_11 C4_11 N5_11 C11_11 -179.8(12)
C4_11 N5_11 C11_11 C12_11 -64.8(17)
C4_11 N5_11 C11_11 C13_11 62.3(19)
N5_11 C1_11 N2_11 C3_11 -0.4(8)
N5_11 C1_11 N2_11 C6_11 -174.8(11)
C6_11 N2_11 C3_11 C4_11 173.8(11)
C6_11 N2_11 C3_11 C9_11 -4.1(15)
C9_11 C3_11 C4_11 N5_11 178.5(13)
C9_11 C3_11 C4_11 C10_11 -4(2)
C10_11 C4_11 N5_11 C1_11 -178.9(13)
C10_11 C4_11 N5_11 C11_11 2(2)
C1_2 N2_2 C3_2 C4_2 2.2(9)
C1_2 N2_2 C3_2 C9_2 -179.4(15)
C1_2 N2_2 C6_2 C7_2 -107.7(11)
C1_2 N2_2 C6_2 C8_2 121.7(12)
C1_2 N5_2 C11_2 C12_2 125.9(13)
C1_2 N5_2 C11_2 C13_2 -104.1(14)
N2_2 C1_2 N5_2 C4_2 -1.2(12)
N2_2 C1_2 N5_2 C11_2 178.4(9)
N2_2 C3_2 C4_2 N5_2 -2.7(11)
N2_2 C3_2 C4_2 C10_2 175.6(12)
C3_2 N2_2 C6_2 C7_2 57.8(14)
C3_2 N2_2 C6_2 C8_2 -72.8(15)
C3_2 C4_2 N5_2 C1_2 2.6(14)
C3_2 C4_2 N5_2 C11_2 -177.0(11)
C4_2 N5_2 C11_2 C12_2 -54.5(15)
C4_2 N5_2 C11_2 C13_2 75.5(15)
N5_2 C1_2 N2_2 C3_2 -0.5(9)
N5_2 C1_2 N2_2 C6_2 167.1(12)
C6_2 N2_2 C3_2 C4_2 -164.1(13)
C6_2 N2_2 C3_2 C9_2 14(2)
C9_2 C3_2 C4_2 N5_2 178.9(16)
C9_2 C3_2 C4_2 C10_2 -3(2)
C10_2 C4_2 N5_2 C1_2 -175.8(12)
C10_2 C4_2 N5_2 C11_2 4.6(18)
C1_22 N2_22 C3_22 C4_22 -1.5(12)
C1_22 N2_22 C3_22 C9_22 178.5(19)
C1_22 N2_22 C6_22 C7_22 -114.9(16)
C1_22 N2_22 C6_22 C8_22 116.6(15)
C1_22 N5_22 C11_22 C12_22 128(2)
C1_22 N5_22 C11_22 C13_22 -105(2)
N2_22 C1_22 N5_22 C4_22 3.0(18)
N2_22 C1_22 N5_22 C11_22 178.8(15)
N2_22 C3_22 C4_22 N5_22 3.3(17)
N2_22 C3_22 C4_22 C10_22 -175.2(18)
C3_22 N2_22 C6_22 C7_22 78.4(19)
C3_22 N2_22 C6_22 C8_22 -50.1(19)
C3_22 C4_22 N5_22 C1_22 -4(2)
C3_22 C4_22 N5_22 C11_22 -179.7(16)
C4_22 N5_22 C11_22 C12_22 -57(2)
C4_22 N5_22 C11_22 C13_22 70(2)
N5_22 C1_22 N2_22 C3_22 -0.9(12)
N5_22 C1_22 N2_22 C6_22 -169.4(18)
C6_22 N2_22 C3_22 C4_22 166.8(17)
C6_22 N2_22 C3_22 C9_22 -13(2)
C9_22 C3_22 C4_22 N5_22 -177(2)
C9_22 C3_22 C4_22 C10_22 5(3)
C10_22 C4_22 N5_22 C1_22 174.6(19)
C10_22 C4_22 N5_22 C11_22 -1(3)
C1_3 N2_3 C3_3 C4_3 -0.8(5)
C1_3 N2_3 C3_3 C9_3 -180.0(5)
C1_3 N2_3 C6_3 C7_3 -121.9(5)
C1_3 N2_3 C6_3 C8_3 108.7(6)
C1_3 N5_3 C11_3 C12_3 121.8(5)
C1_3 N5_3 C11_3 C13_3 -108.1(5)
N2_3 C1_3 N5_3 C4_3 -0.6(5)
N2_3 C1_3 N5_3 C11_3 173.8(4)
N2_3 C3_3 C4_3 N5_3 0.4(5)
N2_3 C3_3 C4_3 C10_3 -179.5(5)
C3_3 N2_3 C6_3 C7_3 62.4(7)
C3_3 N2_3 C6_3 C8_3 -67.0(7)
C3_3 C4_3 N5_3 C1_3 0.2(5)
C3_3 C4_3 N5_3 C11_3 -173.8(4)
C4_3 N5_3 C11_3 C12_3 -64.7(6)
C4_3 N5_3 C11_3 C13_3 65.4(6)
N5_3 C1_3 N2_3 C3_3 0.9(5)
N5_3 C1_3 N2_3 C6_3 -175.5(4)
C6_3 N2_3 C3_3 C4_3 175.3(5)
C6_3 N2_3 C3_3 C9_3 -3.9(8)
C9_3 C3_3 C4_3 N5_3 179.5(6)
C9_3 C3_3 C4_3 C10_3 -0.3(9)
C10_3 C4_3 N5_3 C1_3 -180.0(4)
C10_3 C4_3 N5_3 C11_3 6.0(7)
C1_4 N2_4 C3_4 C4_4 -0.6(11)
C1_4 N2_4 C3_4 C9_4 176.3(13)
C1_4 N2_4 C6_4 C7_4 -116.0(15)
C1_4 N2_4 C6_4 C8_4 118.4(15)
C1_4 N5_4 C11_4 C12_4 110.3(18)
C1_4 N5_4 C11_4 C13_4 -118.9(19)
N2_4 C1_4 N5_4 C4_4 0.7(16)
N2_4 C1_4 N5_4 C11_4 -173.5(12)
N2_4 C3_4 C4_4 N5_4 1.0(15)
N2_4 C3_4 C4_4 C10_4 -177.6(17)
C3_4 N2_4 C6_4 C7_4 64.5(17)
C3_4 N2_4 C6_4 C8_4 -61.2(18)
C3_4 C4_4 N5_4 C1_4 -1.1(19)
C3_4 C4_4 N5_4 C11_4 172.7(14)
C4_4 N5_4 C11_4 C12_4 -63(2)
C4_4 N5_4 C11_4 C13_4 68(2)
N5_4 C1_4 N2_4 C3_4 -0.1(11)
N5_4 C1_4 N2_4 C6_4 -179.7(15)
C6_4 N2_4 C3_4 C4_4 179.0(14)
C6_4 N2_4 C3_4 C9_4 -4.1(17)
C9_4 C3_4 C4_4 N5_4 -175.7(15)
C9_4 C3_4 C4_4 C10_4 6(3)
C10_4 C4_4 N5_4 C1_4 177.6(16)
C10_4 C4_4 N5_4 C11_4 -9(3)
C1_14 N2_14 C3_14 C4_14 0.4(10)
C1_14 N2_14 C3_14 C9_14 -177.9(13)
C1_14 N2_14 C6_14 C7_14 -106.2(12)
C1_14 N2_14 C6_14 C8_14 123.1(11)
C1_14 N5_14 C11_14 C12_14 102.0(16)
C1_14 N5_14 C11_14 C13_14 -131.0(16)
N2_14 C1_14 N5_14 C4_14 -0.7(15)
N2_14 C1_14 N5_14 C11_14 -174.3(11)
N2_14 C3_14 C4_14 N5_14 -0.8(15)
N2_14 C3_14 C4_14 C10_14 176.6(16)
C3_14 N2_14 C6_14 C7_14 66.9(14)
C3_14 N2_14 C6_14 C8_14 -63.8(14)
C3_14 C4_14 N5_14 C1_14 1.0(18)
C3_14 C4_14 N5_14 C11_14 174.0(13)
C4_14 N5_14 C11_14 C12_14 -70.6(19)
C4_14 N5_14 C11_14 C13_14 57(2)
N5_14 C1_14 N2_14 C3_14 0.1(10)
N5_14 C1_14 N2_14 C6_14 174.4(12)
C6_14 N2_14 C3_14 C4_14 -173.1(13)
C6_14 N2_14 C3_14 C9_14 8.6(17)
C9_14 C3_14 C4_14 N5_14 177.5(14)
C9_14 C3_14 C4_14 C10_14 -5(3)
C10_14 C4_14 N5_14 C1_14 -176.5(16)
C10_14 C4_14 N5_14 C11_14 -3(3)
C1_5 N2_5 C3_5 C4_5 -0.6(4)
C1_5 N2_5 C3_5 C9_5 179.1(4)
C1_5 N2_5 C6_5 C7_5 -105.8(5)
C1_5 N2_5 C6_5 C8_5 125.1(4)
C1_5 N5_5 C11_5 C12_5 109.2(4)
C1_5 N5_5 C11_5 C13_5 -121.3(4)
N2_5 C1_5 N5_5 C4_5 0.1(4)
N2_5 C1_5 N5_5 C11_5 -178.7(3)
N2_5 C3_5 C4_5 N5_5 0.7(4)
N2_5 C3_5 C4_5 C10_5 -175.9(4)
C3_5 N2_5 C6_5 C7_5 75.1(5)
C3_5 N2_5 C6_5 C8_5 -54.0(5)
C3_5 C4_5 N5_5 C1_5 -0.5(5)
C3_5 C4_5 N5_5 C11_5 178.2(4)
C4_5 N5_5 C11_5 C12_5 -69.4(5)
C4_5 N5_5 C11_5 C13_5 60.1(5)
N5_5 C1_5 N2_5 C3_5 0.3(4)
N5_5 C1_5 N2_5 C6_5 -178.9(3)
C6_5 N2_5 C3_5 C4_5 178.6(4)
C6_5 N2_5 C3_5 C9_5 -1.8(6)
C9_5 C3_5 C4_5 N5_5 -179.0(4)
C9_5 C3_5 C4_5 C10_5 4.4(8)
C10_5 C4_5 N5_5 C1_5 176.3(4)
C10_5 C4_5 N5_5 C11_5 -5.0(6)
C1_6 N2_6 C3_6 C4_6 -0.6(17)
C1_6 N2_6 C3_6 C9_6 179(2)
C1_6 N2_6 C6_6 C7_6 -102(2)
C1_6 N2_6 C6_6 C8_6 139(2)
C1_6 N5_6 C11_6 C12_6 125(3)
C1_6 N5_6 C11_6 C13_6 -105(3)
N2_6 C1_6 N5_6 C4_6 2(3)
N2_6 C1_6 N5_6 C11_6 -179(2)
N2_6 C3_6 C4_6 N5_6 2(3)
N2_6 C3_6 C4_6 C10_6 177(3)
C3_6 N2_6 C6_6 C7_6 77(2)
C3_6 N2_6 C6_6 C8_6 -42(3)
C3_6 C4_6 N5_6 C1_6 -2(4)
C3_6 C4_6 N5_6 C11_6 179(3)
C4_6 N5_6 C11_6 C12_6 -56(4)
C4_6 N5_6 C11_6 C13_6 74(4)
N5_6 C1_6 N2_6 C3_6 -0.6(16)
N5_6 C1_6 N2_6 C6_6 178(3)
C6_6 N2_6 C3_6 C4_6 -179(2)
C6_6 N2_6 C3_6 C9_6 0(3)
C9_6 C3_6 C4_6 N5_6 -178(3)
C9_6 C3_6 C4_6 C10_6 -2(5)
C10_6 C4_6 N5_6 C1_6 -178(3)
C10_6 C4_6 N5_6 C11_6 3(5)
C1_16 N2_16 C3_16 C4_16 0.1(9)
C1_16 N2_16 C3_16 C9_16 175.5(10)
C1_16 N2_16 C6_16 C7_16 -127.9(9)
C1_16 N2_16 C6_16 C8_16 100.2(10)
C1_16 N5_16 C11_16 C12_16 125.2(13)
C1_16 N5_16 C11_16 C13_16 -105.8(13)
N2_16 C1_16 N5_16 C4_16 0.6(12)
N2_16 C1_16 N5_16 C11_16 -179.3(9)
N2_16 C3_16 C4_16 N5_16 0.2(12)
N2_16 C3_16 C4_16 C10_16 178.3(14)
C3_16 N2_16 C6_16 C7_16 57.0(13)
C3_16 N2_16 C6_16 C8_16 -75.0(12)
C3_16 C4_16 N5_16 C1_16 -0.5(14)
C3_16 C4_16 N5_16 C11_16 179.4(11)
C4_16 N5_16 C11_16 C12_16 -54.6(16)
C4_16 N5_16 C11_16 C13_16 74.4(15)
N5_16 C1_16 N2_16 C3_16 -0.4(8)
N5_16 C1_16 N2_16 C6_16 -176.4(11)
C6_16 N2_16 C3_16 C4_16 175.7(11)
C6_16 N2_16 C3_16 C9_16 -8.9(15)
C9_16 C3_16 C4_16 N5_16 -175.0(11)
C9_16 C3_16 C4_16 C10_16 3(2)
C10_16 C4_16 N5_16 C1_16 -178.7(13)
C10_16 C4_16 N5_16 C11_16 1(2)
C1_7 N2_7 C3_7 C4_7 0.7(7)
C1_7 N2_7 C3_7 C9_7 -179.0(6)
C1_7 N2_7 C6_7 C7_7 -99.2(7)
C1_7 N2_7 C6_7 C8_7 132.7(6)
C1_7 N5_7 C11_7 C12_7 101.9(8)
C1_7 N5_7 C11_7 C13_7 -130.2(7)
N2_7 C1_7 N5_7 C4_7 -0.5(8)
N2_7 C1_7 N5_7 C11_7 -168.6(6)
N2_7 C3_7 C4_7 N5_7 -1.0(9)
N2_7 C3_7 C4_7 C10_7 -177.3(9)
C3_7 N2_7 C6_7 C7_7 69.2(8)
C3_7 N2_7 C6_7 C8_7 -59.0(8)
C3_7 C4_7 N5_7 C1_7 1.0(10)
C3_7 C4_7 N5_7 C11_7 168.1(7)
C4_7 N5_7 C11_7 C12_7 -64.0(10)
C4_7 N5_7 C11_7 C13_7 63.9(11)
N5_7 C1_7 N2_7 C3_7 -0.1(6)
N5_7 C1_7 N2_7 C6_7 169.9(5)
C6_7 N2_7 C3_7 C4_7 -168.6(7)
C6_7 N2_7 C3_7 C9_7 11.7(9)
C9_7 C3_7 C4_7 N5_7 178.7(7)
C9_7 C3_7 C4_7 C10_7 2.4(16)
C10_7 C4_7 N5_7 C1_7 177.5(9)
C10_7 C4_7 N5_7 C11_7 -15.4(15)
C1_17 N2_17 C3_17 C4_17 -2.1(14)
C1_17 N2_17 C3_17 C9_17 177.3(19)
C1_17 N2_17 C6_17 C7_17 -123.4(16)
C1_17 N2_17 C6_17 C8_17 110.8(16)
C1_17 N5_17 C11_17 C12_17 -125.6(19)
C1_17 N5_17 C11_17 C13_17 107(2)
N2_17 C1_17 N5_17 C4_17 -3(2)
N2_17 C1_17 N5_17 C11_17 -167.8(15)
N2_17 C3_17 C4_17 N5_17 0(2)
N2_17 C3_17 C4_17 C10_17 -180(2)
C3_17 N2_17 C6_17 C7_17 57.3(19)
C3_17 N2_17 C6_17 C8_17 -68.5(18)
C3_17 C4_17 N5_17 C1_17 2(3)
C3_17 C4_17 N5_17 C11_17 165.2(19)
C4_17 N5_17 C11_17 C12_17 73(3)
C4_17 N5_17 C11_17 C13_17 -55(3)
N5_17 C1_17 N2_17 C3_17 3.3(12)
N5_17 C1_17 N2_17 C6_17 -176.1(15)
C6_17 N2_17 C3_17 C4_17 177.3(17)
C6_17 N2_17 C3_17 C9_17 -3(2)
C9_17 C3_17 C4_17 N5_17 -179(2)
C9_17 C3_17 C4_17 C10_17 1(4)
C10_17 C4_17 N5_17 C1_17 -178(2)
C10_17 C4_17 N5_17 C11_17 -15(4)
C1_27 N2_27 C3_27 C4_27 0.2(19)
C1_27 N2_27 C3_27 C9_27 179(2)
C1_27 N2_27 C6_27 C7_27 -114(3)
C1_27 N2_27 C6_27 C8_27 121(2)
C1_27 N5_27 C11_27 C12_27 -102(3)
C1_27 N5_27 C11_27 C13_27 138(3)
N2_27 C1_27 N5_27 C4_27 9(3)
N2_27 C1_27 N5_27 C11_27 168(3)
N2_27 C3_27 C4_27 N5_27 5(3)
N2_27 C3_27 C4_27 C10_27 -179(4)
C3_27 N2_27 C6_27 C7_27 67(3)
C3_27 N2_27 C6_27 C8_27 -58(3)
C3_27 C4_27 N5_27 C1_27 -10(4)
C3_27 C4_27 N5_27 C11_27 -169(3)
C4_27 N5_27 C11_27 C12_27 56(4)
C4_27 N5_27 C11_27 C13_27 -65(4)
N5_27 C1_27 N2_27 C3_27 -5.7(17)
N5_27 C1_27 N2_27 C6_27 175(2)
C6_27 N2_27 C3_27 C4_27 179(2)
C6_27 N2_27 C3_27 C9_27 -2(3)
C9_27 C3_27 C4_27 N5_27 -174(3)
C9_27 C3_27 C4_27 C10_27 2(6)
C10_27 C4_27 N5_27 C1_27 174(3)
C10_27 C4_27 N5_27 C11_27 14(6)
C1_8 N2_8 C3_8 C4_8 0.2(8)
C1_8 N2_8 C3_8 C9_8 178.7(8)
C1_8 N2_8 C6_8 C7_8 -128.9(7)
C1_8 N2_8 C6_8 C8_8 103.9(8)
C1_8 N5_8 C11_8 C12_8 116.5(8)
C1_8 N5_8 C11_8 C13_8 -114.5(9)
N2_8 C1_8 N5_8 C4_8 -0.5(8)
N2_8 C1_8 N5_8 C11_8 -178.6(7)
N2_8 C3_8 C4_8 N5_8 -0.5(9)
N2_8 C3_8 C4_8 C10_8 177.9(11)
C3_8 N2_8 C6_8 C7_8 55.3(10)
C3_8 N2_8 C6_8 C8_8 -71.9(9)
C3_8 C4_8 N5_8 C1_8 0.7(10)
C3_8 C4_8 N5_8 C11_8 178.7(7)
C4_8 N5_8 C11_8 C12_8 -61.4(10)
C4_8 N5_8 C11_8 C13_8 67.6(11)
N5_8 C1_8 N2_8 C3_8 0.2(7)
N5_8 C1_8 N2_8 C6_8 -176.2(7)
C6_8 N2_8 C3_8 C4_8 176.4(8)
C6_8 N2_8 C3_8 C9_8 -5.1(12)
C9_8 C3_8 C4_8 N5_8 -178.9(8)
C9_8 C3_8 C4_8 C10_8 -0.6(17)
C10_8 C4_8 N5_8 C1_8 -177.7(11)
C10_8 C4_8 N5_8 C11_8 0.3(15)
C1_18 N2_18 C3_18 C4_18 -1.6(8)
C1_18 N2_18 C3_18 C9_18 177.1(12)
C1_18 N2_18 C6_18 C7_18 125.6(11)
C1_18 N2_18 C6_18 C8_18 -105.9(12)
C1_18 N5_18 C11_18 C12_18 -111.2(11)
C1_18 N5_18 C11_18 C13_18 119.8(11)
N2_18 C1_18 N5_18 C4_18 -0.2(10)
N2_18 C1_18 N5_18 C11_18 -175.0(8)
N2_18 C3_18 C4_18 N5_18 1.4(10)
N2_18 C3_18 C4_18 C10_18 -178.6(10)
C3_18 N2_18 C6_18 C7_18 -56.9(14)
C3_18 N2_18 C6_18 C8_18 71.7(13)
C3_18 C4_18 N5_18 C1_18 -0.7(11)
C3_18 C4_18 N5_18 C11_18 173.8(9)
C4_18 N5_18 C11_18 C12_18 74.9(13)
C4_18 N5_18 C11_18 C13_18 -54.1(14)
N5_18 C1_18 N2_18 C3_18 1.1(8)
N5_18 C1_18 N2_18 C6_18 179.0(9)
C6_18 N2_18 C3_18 C4_18 -179.4(10)
C6_18 N2_18 C3_18 C9_18 -0.7(16)
C9_18 C3_18 C4_18 N5_18 -177.3(13)
C9_18 C3_18 C4_18 C10_18 2.8(19)
C10_18 C4_18 N5_18 C1_18 179.2(9)
C10_18 C4_18 N5_18 C11_18 -6.3(16)
C1_201 C2_201 C3_201 C4_201 -178.5
C1_201 C2_201 C7_201 C6_201 178.5
C2_201 C3_201 C4_201 C5_201 -0.1
C3_201 C2_201 C7_201 C6_201 -0.3
C3_201 C4_201 C5_201 C6_201 -0.1
C4_201 C5_201 C6_201 C7_201 0.1
C5_201 C6_201 C7_201 C2_201 0.1
C7_201 C2_201 C3_201 C4_201 0.3
C1_202 C2_202 C3_202 C4_202 -178.5
C1_202 C2_202 C7_202 C6_202 178.5
C2_202 C3_202 C4_202 C5_202 -0.1
C3_202 C2_202 C7_202 C6_202 -0.3
C3_202 C4_202 C5_202 C6_202 -0.1
C4_202 C5_202 C6_202 C7_202 0.1
C5_202 C6_202 C7_202 C2_202 0.1
C7_202 C2_202 C3_202 C4_202 0.3
C1_203 C2_203 C3_203 C4_203 -178.5
C1_203 C2_203 C7_203 C6_203 178.5
C2_203 C3_203 C4_203 C5_203 -0.1
C3_203 C2_203 C7_203 C6_203 -0.3
C3_203 C4_203 C5_203 C6_203 -0.1
C4_203 C5_203 C6_203 C7_203 0.1
C5_203 C6_203 C7_203 C2_203 0.1
C7_203 C2_203 C3_203 C4_203 0.3
C1_211 C2_211 C3_211 C4_211 -178.5
C1_211 C2_211 C7_211 C6_211 178.5
C2_211 C3_211 C4_211 C5_211 -0.1
C3_211 C2_211 C7_211 C6_211 -0.3
C3_211 C4_211 C5_211 C6_211 -0.1
C4_211 C5_211 C6_211 C7_211 0.1
C5_211 C6_211 C7_211 C2_211 0.1
C7_211 C2_211 C3_211 C4_211 0.3
C1_212 C2_212 C3_212 C4_212 -178.5
C1_212 C2_212 C7_212 C6_212 178.5
C2_212 C3_212 C4_212 C5_212 -0.1
C3_212 C2_212 C7_212 C6_212 -0.3
C3_212 C4_212 C5_212 C6_212 -0.1
C4_212 C5_212 C6_212 C7_212 0.1
C5_212 C6_212 C7_212 C2_212 0.1
C7_212 C2_212 C3_212 C4_212 0.3
